data_7156209
loop_
_publ_author_name
'Ben Haj Salah, Khoubaib'
'Das, Sanjit'
'Ruiz, Nicolas'
'Andreu, Vanessa'
'Martinez, Jean'
'Wenger, Emmanuel'
'Amblard, Muriel'
'Didierjean, Claude'
'Legrand, Baptiste'
'Inguimbert, Nicolas'

_publ_section_title
;
 How are 1,2,3-triazoles accommodated in helical secondary structures?
;
_journal_issue 19
_journal_name_full 'Organic &amp; biomolecular chemistry'
_journal_page_first 3576
_journal_page_last 3583
_journal_paper_doi 10.1039/c8ob00686e
_journal_volume 16
_journal_year 2018
_chemical_absolute_configuration syn
_chemical_formula_sum 'C184 H302 N50 O46'
_chemical_formula_weight 3950.74
_space_group_crystal_system monoclinic
_space_group_IT_number 4
_space_group_name_Hall 'P 2yb'
_space_group_name_H-M_alt 'P 1 21 1'
_symmetry_space_group_name_Hall 'P 2yb'
_symmetry_space_group_name_H-M 'P 1 21 1'
_atom_sites_solution_hydrogens mixed
_audit_creation_method SHELXL-2014/7
_audit_update_record
;
2017-07-03 deposited with the CCDC.
2018-04-12 downloaded from the CCDC.
;
_cell_angle_alpha 90
_cell_angle_beta 100.906(3)
_cell_angle_gamma 90
_cell_formula_units_Z 2
_cell_length_a 12.0625(3)
_cell_length_b 35.0403(8)
_cell_length_c 31.1624(8)
_cell_measurement_reflns_used 40531
_cell_measurement_temperature 100(1)
_cell_measurement_theta_max 75.8160
_cell_measurement_theta_min 4.2090
_cell_volume 12933.6(6)
_computing_cell_refinement 'CrysAlisPro 1.171.38.43 (Rigaku OD, 2015)'
_computing_data_collection 'CrysAlisPro 1.171.38.43 (Rigaku OD, 2015)'
_computing_data_reduction 'CrysAlisPro 1.171.38.43 (Rigaku OD, 2015)'
_computing_structure_refinement 'SHELXL-2014/7 (Sheldrick, 2014)'
_computing_structure_solution SHELXT
_diffrn_ambient_temperature 100(1)
_diffrn_detector_area_resol_mean 10.4508
_diffrn_measured_fraction_theta_full 0.989
_diffrn_measured_fraction_theta_max 0.983
_diffrn_measurement_device_type 'SuperNova, Dual, Cu at zero, Atlas'
_diffrn_measurement_method '\w scans'
_diffrn_radiation_type CuK\a
_diffrn_radiation_wavelength 1.54184
_diffrn_reflns_av_R_equivalents 0.1186
_diffrn_reflns_av_unetI/netI 0.0762
_diffrn_reflns_Laue_measured_fraction_full 0.989
_diffrn_reflns_Laue_measured_fraction_max 0.983
_diffrn_reflns_limit_h_max 14
_diffrn_reflns_limit_h_min -15
_diffrn_reflns_limit_k_max 43
_diffrn_reflns_limit_k_min -43
_diffrn_reflns_limit_l_max 38
_diffrn_reflns_limit_l_min -34
_diffrn_reflns_number 204653
_diffrn_reflns_point_group_measured_fraction_full 0.986
_diffrn_reflns_point_group_measured_fraction_max 0.979
_diffrn_reflns_theta_full 67.684
_diffrn_reflns_theta_max 74.525
_diffrn_reflns_theta_min 3.152
_diffrn_source 'micro-focus sealed X-ray tube'
_exptl_absorpt_coefficient_mu 0.609
_exptl_absorpt_correction_T_max 1.00000
_exptl_absorpt_correction_T_min 0.63257
_exptl_absorpt_correction_type multi-scan
_exptl_absorpt_process_details
;
CrysAlisPro 1.171.38.43 (Rigaku Oxford Diffraction, 2015)
Empirical absorption correction using spherical harmonics,
 implemented in SCALE3 ABSPACK scaling algorithm.
;
_exptl_crystal_colour colourless
_exptl_crystal_density_diffrn 1.014
_exptl_crystal_description block
_exptl_crystal_F_000 4248
_exptl_crystal_size_max 0.27
_exptl_crystal_size_mid 0.14
_exptl_crystal_size_min 0.12
_refine_diff_density_max 0.882
_refine_diff_density_min -0.364
_refine_diff_density_rms 0.056
_refine_ls_abs_structure_details
;
 Flack x determined using 14540 quotients [(I+)-(I-)]/[(I+)+(I-)]
 (Parsons, Flack and Wagner, Acta Cryst. B69 (2013) 249-259).
;
_refine_ls_abs_structure_Flack 0.02(8)
_refine_ls_extinction_method none
_refine_ls_goodness_of_fit_ref 1.051
_refine_ls_hydrogen_treatment mixed
_refine_ls_matrix_type full
_refine_ls_number_parameters 2727
_refine_ls_number_reflns 51775
_refine_ls_number_restraints 2792
_refine_ls_restrained_S_all 1.026
_refine_ls_R_factor_all 0.0902
_refine_ls_R_factor_gt 0.0719
_refine_ls_shift/su_max 0.010
_refine_ls_shift/su_mean 0.000
_refine_ls_structure_factor_coef Fsqd
_refine_ls_weighting_details 'w=1/[\s^2^(Fo^2^)+(0.1134P)^2^+1.4322P] where P=(Fo^2^+2Fc^2^)/3'
_refine_ls_weighting_scheme calc
_refine_ls_wR_factor_gt 0.1899
_refine_ls_wR_factor_ref 0.2112
_reflns_Friedel_coverage 0.956
_reflns_Friedel_fraction_full 0.984
_reflns_Friedel_fraction_max 0.973
_reflns_number_gt 40630
_reflns_number_total 51775
_reflns_threshold_expression 'I > 2\s(I)'
_cod_data_source_file c8ob00686e2.cif
_cod_data_source_block platon_sq
_cod_depositor_comments 'Adding full bibliography for 7156204--7156209.cif.'
_cod_database_code 7156209
_shelx_shelxl_version_number 2014/7
_shelx_space_group_comment
;
The symmetry employed for this shelxl refinement is uniquely defined
by the following loop, which should always be used as a source of
symmetry information in preference to the above space-group names.
They are only intended as comments.
;

loop_
_space_group_symop_operation_xyz
'x, y, z'
'-x, y+1/2, -z'

loop_
_atom_site_label
_atom_site_type_symbol
_atom_site_fract_x
_atom_site_fract_y
_atom_site_fract_z
_atom_site_U_iso_or_equiv
_atom_site_adp_type
_atom_site_occupancy
_atom_site_site_symmetry_order
_atom_site_calc_flag
_atom_site_refinement_flags_posn
_atom_site_refinement_flags_adp
_atom_site_refinement_flags_occupancy
_atom_site_disorder_assembly
_atom_site_disorder_group
CH3_1 C 0.1189(11) 0.3398(2) 0.4983(3) 0.088(3) Uani 1 1 d . U . . .
H1_1 H 0.0788 0.3407 0.4686 0.132 Uiso 1 1 calc R U . . .
H2_1 H 0.1903 0.3274 0.4994 0.132 Uiso 1 1 calc R U . . .
H3_1 H 0.1310 0.3653 0.5095 0.132 Uiso 1 1 calc R U . . .
C_1 C 0.0493(8) 0.31735(17) 0.5262(2) 0.0593(17) Uani 1 1 d . U . . .
O_1 O 0.0749(5) 0.31568(13) 0.56573(14) 0.0660(14) Uani 1 1 d . U . . .
N_2 N -0.0432(6) 0.29928(14) 0.50356(15) 0.0587(14) Uani 1 1 d . U . . .
H_2 H -0.0575 0.3009 0.4755 0.070 Uiso 1 1 calc R U . . .
CA_2 C -0.1192(7) 0.27717(17) 0.52530(17) 0.0528(15) Uani 1 1 d . U . . .
CB1_2 C -0.2049(7) 0.2549(2) 0.4917(2) 0.0632(18) Uani 1 1 d . U . . .
HB11_2 H -0.2371 0.2716 0.4682 0.095 Uiso 1 1 calc R U . . .
HB12_2 H -0.2638 0.2452 0.5055 0.095 Uiso 1 1 calc R U . . .
HB13_2 H -0.1675 0.2341 0.4804 0.095 Uiso 1 1 calc R U . . .
CB2_2 C -0.1850(8) 0.3046(2) 0.5500(2) 0.068(2) Uani 1 1 d . U . . .
HB21_2 H -0.1327 0.3203 0.5694 0.101 Uiso 1 1 calc R U . . .
HB22_2 H -0.2298 0.2902 0.5666 0.101 Uiso 1 1 calc R U . . .
HB23_2 H -0.2334 0.3205 0.5294 0.101 Uiso 1 1 calc R U . . .
C_2 C -0.0514(6) 0.24897(16) 0.55821(16) 0.0487(14) Uani 1 1 d . U . . .
O_2 O -0.0695(4) 0.24526(12) 0.59496(12) 0.0509(10) Uani 1 1 d . U . . .
N_3 N 0.0285(5) 0.22717(13) 0.54485(13) 0.0480(12) Uani 1 1 d . U . . .
CA_3 C 0.0905(7) 0.19921(17) 0.57613(16) 0.0530(15) Uani 1 1 d . U . . .
HA_3 H 0.0359 0.1818 0.5853 0.064 Uiso 1 1 calc R U . . .
CB_3 C 0.1620(9) 0.1767(2) 0.54880(19) 0.073(2) Uani 1 1 d . U . . .
HB2_3 H 0.2378 0.1871 0.5524 0.088 Uiso 1 1 calc R U . . .
HB3_3 H 0.1666 0.1500 0.5570 0.088 Uiso 1 1 calc R U . . .
CD_3 C 0.0594(6) 0.22315(18) 0.50151(18) 0.0532(15) Uani 1 1 d . U . . .
HD2_3 H 0.1195 0.2406 0.4981 0.064 Uiso 1 1 calc R U . . .
HD3_3 H -0.0051 0.2275 0.4782 0.064 Uiso 1 1 calc R U . . .
CG_3 C 0.0991(8) 0.1817(2) 0.50208(19) 0.067(2) Uani 1 1 d . U . . .
HG2_3 H 0.0357 0.1643 0.4955 0.080 Uiso 1 1 calc R U . . .
HG3_3 H 0.1487 0.1777 0.4814 0.080 Uiso 1 1 calc R U . . .
C_3 C 0.1596(6) 0.21769(18) 0.61645(17) 0.0509(14) Uani 1 1 d . U . . .
O_3 O 0.1611(4) 0.20437(12) 0.65309(12) 0.0537(11) Uani 1 1 d . U . . .
N_4 N 0.2199(6) 0.24890(18) 0.60947(15) 0.0597(14) Uani 1 1 d . U . . .
H_4 H 0.2175 0.2566 0.5831 0.072 Uiso 1 1 calc R U . . .
CA_4 C 0.2898(8) 0.2701(3) 0.64575(19) 0.069(2) Uani 1 1 d . U . . .
CB1_4 C 0.3870(8) 0.2469(4) 0.6678(2) 0.090(3) Uani 1 1 d . U . . .
HB11_4 H 0.3604 0.2226 0.6758 0.134 Uiso 1 1 calc R U . . .
HB12_4 H 0.4246 0.2600 0.6935 0.134 Uiso 1 1 calc R U . . .
HB13_4 H 0.4387 0.2432 0.6482 0.134 Uiso 1 1 calc R U . . .
CB2_4 C 0.3294(9) 0.3076(3) 0.6270(2) 0.086(3) Uani 1 1 d . U . . .
HB21_4 H 0.2648 0.3220 0.6131 0.129 Uiso 1 1 calc R U . . .
HB22_4 H 0.3759 0.3017 0.6061 0.129 Uiso 1 1 calc R U . . .
HB23_4 H 0.3722 0.3224 0.6504 0.129 Uiso 1 1 calc R U . . .
C_4 C 0.2156(7) 0.2806(2) 0.6789(2) 0.0604(16) Uani 1 1 d . U . . .
O_4 O 0.2484(5) 0.27761(15) 0.71788(13) 0.0647(13) Uani 1 1 d . U . . .
N_5 N 0.1128(6) 0.29569(15) 0.66162(14) 0.0564(13) Uani 1 1 d . U . . .
HN_5 H 0.0909 0.2972 0.6338 0.068 Uiso 1 1 calc R U . . .
CA_5 C 0.0402(7) 0.30927(16) 0.69112(17) 0.0558(16) Uani 1 1 d . U . . .
HA_5 H 0.0853 0.3261 0.7127 0.067 Uiso 1 1 calc R U . . .
CB_5 C -0.0578(8) 0.33261(18) 0.66587(19) 0.068(2) Uani 1 1 d . U . . .
HB1_5 H -0.0287 0.3529 0.6505 0.101 Uiso 1 1 calc R U . . .
HB2_5 H -0.1009 0.3432 0.6859 0.101 Uiso 1 1 calc R U . . .
HB3_5 H -0.1054 0.3164 0.6454 0.101 Uiso 1 1 calc R U . . .
C_5 C -0.0034(7) 0.27670(16) 0.71565(16) 0.0523(15) Uani 1 1 d . U . . .
O_5 O -0.0093(5) 0.28035(11) 0.75399(12) 0.0538(11) Uani 1 1 d . U . . .
N_6 N -0.0344(5) 0.24455(13) 0.69303(14) 0.0458(11) Uani 1 1 d . U . . .
H_6 H -0.0320 0.2436 0.6656 0.055 Uiso 1 1 calc R U . . .
CA_6 C -0.0728(6) 0.21044(16) 0.71482(18) 0.0485(13) Uani 1 1 d . U . . .
CB1_6 C -0.0823(7) 0.17736(17) 0.68196(19) 0.0549(15) Uani 1 1 d . U . . .
HB11_6 H -0.1405 0.1829 0.6572 0.082 Uiso 1 1 calc R U . . .
HB12_6 H -0.1007 0.1543 0.6957 0.082 Uiso 1 1 calc R U . . .
HB13_6 H -0.0116 0.1742 0.6725 0.082 Uiso 1 1 calc R U . . .
CB2_6 C -0.1838(6) 0.2172(2) 0.7277(2) 0.0591(15) Uani 1 1 d . U . . .
HB21_6 H -0.2410 0.2204 0.7020 0.089 Uiso 1 1 calc R U . . .
HB22_6 H -0.1797 0.2399 0.7453 0.089 Uiso 1 1 calc R U . . .
HB23_6 H -0.2024 0.1958 0.7443 0.089 Uiso 1 1 calc R U . . .
C_6 C 0.0191(6) 0.20040(14) 0.75428(16) 0.0437(12) Uani 1 1 d . U . . .
O_6 O -0.0012(4) 0.19270(11) 0.79026(12) 0.0484(9) Uani 1 1 d . U . . .
N_7 N 0.1268(4) 0.19908(12) 0.74645(14) 0.0417(10) Uani 1 1 d . U . . .
H_7 H 0.1402 0.2055 0.7213 0.050 Uiso 1 1 calc R U . . .
CA_7 C 0.2179(6) 0.18690(15) 0.78070(18) 0.0468(13) Uani 1 1 d . U . . .
HA_7 H 0.1969 0.1623 0.7919 0.056 Uiso 1 1 calc R U . . .
CB_7 C 0.3245(6) 0.18086(19) 0.76153(18) 0.0517(14) Uani 1 1 d . U . . .
HB1_7 H 0.3108 0.1613 0.7396 0.078 Uiso 1 1 calc R U . . .
HB2_7 H 0.3856 0.1733 0.7843 0.078 Uiso 1 1 calc R U . . .
HB3_7 H 0.3438 0.2042 0.7486 0.078 Uiso 1 1 calc R U . . .
C_7 C 0.2412(5) 0.21502(15) 0.81876(16) 0.0380(10) Uani 1 1 d . U . . .
O_7 O 0.2613(4) 0.20391(11) 0.85630(12) 0.0431(8) Uani 1 1 d . U . . .
N_8 N 0.2427(4) 0.25244(12) 0.80820(12) 0.0376(9) Uani 1 1 d . U . . .
H_8 H 0.2326 0.2596 0.7814 0.045 Uiso 1 1 calc R U . . .
CA_8 C 0.2618(5) 0.28007(15) 0.84345(16) 0.0376(10) Uani 1 1 d . U . . .
HA_8 H 0.3359 0.2748 0.8616 0.045 Uiso 1 1 calc R U . . .
CB_8 C 0.2640(5) 0.32077(14) 0.82533(18) 0.0419(11) Uani 1 1 d . U . . .
HB2_8 H 0.1955 0.3249 0.8039 0.050 Uiso 1 1 calc R U . . .
HB3_8 H 0.2640 0.3387 0.8490 0.050 Uiso 1 1 calc R U . . .
CG_8 C 0.3639(6) 0.32905(15) 0.80434(18) 0.0445(12) Uani 1 1 d . U . . .
HG2_8 H 0.3554 0.3136 0.7781 0.053 Uiso 1 1 calc R U . A 1
HG3_8 H 0.4304 0.3197 0.8241 0.053 Uiso 1 1 calc R U . A 1
CD_8 C 0.3896(10) 0.3691(3) 0.7917(3) 0.053(2) Uani 0.740(8) 1 d . U P B 1
NE2_8 N 0.2961(7) 0.3898(3) 0.7778(3) 0.056(2) Uani 0.740(8) 1 d . U P B 1
HE21_8 H 0.3018 0.4131 0.7697 0.067 Uiso 0.740(8) 1 calc R U P B 1
HE22_8 H 0.2306 0.3798 0.7769 0.067 Uiso 0.740(8) 1 calc R U P B 1
OE1_8 O 0.4862(7) 0.3824(2) 0.7935(3) 0.074(2) Uani 0.740(8) 1 d . U P B 1
CD_8 C 0.3141(16) 0.3695(6) 0.7809(5) 0.019(3) Uani 0.260(8) 1 d . U P B 2
NE2_8 N 0.3947(11) 0.3951(4) 0.7812(4) 0.024(3) Uani 0.260(8) 1 d . U P B 2
HE21_8 H 0.3791 0.4167 0.7685 0.028 Uiso 0.260(8) 1 calc R U P B 2
HE22_8 H 0.4626 0.3901 0.7941 0.028 Uiso 0.260(8) 1 calc R U P B 2
OE1_8 O 0.2173(9) 0.3746(3) 0.7635(4) 0.026(3) Uani 0.260(8) 1 d . U P B 2
C_8 C 0.1734(5) 0.27760(15) 0.87248(17) 0.0403(11) Uani 1 1 d . U . . .
O_8 O 0.2022(3) 0.27998(12) 0.91185(12) 0.0448(8) Uani 1 1 d . U . . .
N_9 N 0.0662(4) 0.27456(12) 0.85147(13) 0.0369(9) Uani 1 1 d . U . . .
H_9 H 0.0516 0.2741 0.8234 0.044 Uiso 1 1 calc R U . . .
CA_9 C -0.0271(5) 0.27201(15) 0.87555(16) 0.0391(11) Uani 1 1 d . U . . .
CB1_9 C -0.1366(5) 0.26346(17) 0.84286(17) 0.0425(11) Uani 1 1 d . U . . .
HB11_9 H -0.1559 0.2850 0.8238 0.064 Uiso 1 1 calc R U . . .
HB12_9 H -0.1966 0.2587 0.8585 0.064 Uiso 1 1 calc R U . . .
HB13_9 H -0.1258 0.2414 0.8258 0.064 Uiso 1 1 calc R U . . .
CB2_9 C -0.0399(5) 0.30919(16) 0.90019(18) 0.0450(12) Uani 1 1 d . U . . .
HB21_9 H -0.0462 0.3303 0.8802 0.067 Uiso 1 1 calc R U . . .
HB22_9 H 0.0250 0.3127 0.9230 0.067 Uiso 1 1 calc R U . . .
HB23_9 H -0.1065 0.3078 0.9128 0.067 Uiso 1 1 calc R U . . .
C_9 C -0.0044(4) 0.23846(15) 0.90761(15) 0.0350(10) Uani 1 1 d . U . . .
O_9 O -0.0100(3) 0.24161(12) 0.94594(11) 0.0431(8) Uani 1 1 d . U . . .
N_10 N 0.0216(4) 0.20509(12) 0.89066(13) 0.0356(8) Uani 1 1 d . U . . .
H_10 H 0.0268 0.2037 0.8636 0.043 Uiso 1 1 calc R U . . .
CA_10 C 0.0409(4) 0.17125(15) 0.91833(16) 0.0376(10) Uani 1 1 d . U . . .
HA_10 H -0.0282 0.1668 0.9298 0.045 Uiso 1 1 calc R U . . .
CB_10 C 0.0579(5) 0.13608(15) 0.89011(16) 0.0385(10) Uani 1 1 d . U . . .
HB_10 H 0.1090 0.1431 0.8704 0.046 Uiso 1 1 calc R U . . .
CG1_10 C -0.0560(6) 0.12495(18) 0.8627(2) 0.0518(14) Uani 1 1 d . U . . .
HG11_10 H -0.0845 0.1457 0.8436 0.078 Uiso 1 1 calc R U . . .
HG12_10 H -0.1081 0.1194 0.8817 0.078 Uiso 1 1 calc R U . . .
HG13_10 H -0.0470 0.1028 0.8456 0.078 Uiso 1 1 calc R U . . .
CG2_10 C 0.1091(6) 0.10279(17) 0.91846(19) 0.0492(13) Uani 1 1 d . U . . .
HG21_10 H 0.1152 0.0811 0.9003 0.074 Uiso 1 1 calc R U . . .
HG22_10 H 0.0617 0.0965 0.9390 0.074 Uiso 1 1 calc R U . . .
HG23_10 H 0.1828 0.1098 0.9340 0.074 Uiso 1 1 calc R U . . .
C_10 C 0.1371(5) 0.17670(15) 0.95779(16) 0.0398(11) Uani 1 1 d . U . . .
O_10 O 0.1276(4) 0.16821(11) 0.99429(11) 0.0431(8) Uani 1 1 d . U . . .
N_11 N 0.2342(4) 0.19088(14) 0.94805(13) 0.0410(10) Uani 1 1 d . U . . .
H_11 H 0.2368 0.1966 0.9214 0.049 Uiso 1 1 calc R U . . .
CA_11 C 0.3342(5) 0.19663(19) 0.98190(18) 0.0477(13) Uani 1 1 d . U . . .
CB1_11 C 0.4232(5) 0.2179(2) 0.9617(2) 0.0592(17) Uani 1 1 d . U . . .
HB11_11 H 0.4438 0.2028 0.9388 0.089 Uiso 1 1 calc R U . . .
HB12_11 H 0.4889 0.2226 0.9839 0.089 Uiso 1 1 calc R U . . .
HB13_11 H 0.3927 0.2419 0.9499 0.089 Uiso 1 1 calc R U . . .
CB2_11 C 0.3825(7) 0.1583(2) 1.0013(2) 0.065(2) Uani 1 1 d . U . . .
HB21_11 H 0.3228 0.1432 1.0091 0.097 Uiso 1 1 calc R U . . .
HB22_11 H 0.4390 0.1630 1.0269 0.097 Uiso 1 1 calc R U . . .
HB23_11 H 0.4157 0.1449 0.9801 0.097 Uiso 1 1 calc R U . . .
C_11 C 0.3055(5) 0.22222(19) 1.01861(18) 0.0468(12) Uani 1 1 d . U . . .
O_11 O 0.3412(4) 0.21639(14) 1.05723(12) 0.0531(10) Uani 1 1 d . U . . .
N_12 N 0.2453(4) 0.25415(15) 1.00446(14) 0.0440(10) Uani 1 1 d . U . . .
H_12 H 0.2220 0.2582 0.9770 0.053 Uiso 1 1 calc R U . . .
CA_12 C 0.2213(5) 0.28126(16) 1.03671(17) 0.0431(11) Uani 1 1 d . U . . .
HA2_12 H 0.1938 0.3048 1.0220 0.052 Uiso 1 1 calc R U . . .
HA3_12 H 0.2908 0.2871 1.0569 0.052 Uiso 1 1 calc R U . . .
C_12 C 0.1336(5) 0.26666(14) 1.06277(16) 0.0395(10) Uani 1 1 d . U . . .
O_12 O 0.1439(4) 0.27268(11) 1.10164(12) 0.0452(9) Uani 1 1 d . U . . .
N_13 N 0.0475(4) 0.24724(12) 1.03887(13) 0.0393(9) Uani 1 1 d . U . . .
H_13 H 0.0453 0.2441 1.0114 0.047 Uiso 1 1 calc R U . . .
CA_13 C -0.0423(5) 0.23137(15) 1.05889(16) 0.0388(10) Uani 1 1 d . U . . .
HA_13 H -0.0752 0.2523 1.0732 0.047 Uiso 1 1 calc R U . . .
CB_13 C -0.1349(6) 0.21443(17) 1.02438(18) 0.0482(13) Uani 1 1 d . U . . .
HB2_13 H -0.1003 0.1978 1.0058 0.058 Uiso 1 1 calc R U . . .
HB3_13 H -0.1830 0.1988 1.0389 0.058 Uiso 1 1 calc R U . . .
CG_13 C -0.2081(5) 0.2432(2) 0.99573(19) 0.0513(14) Uani 1 1 d . U . . .
HG_13 H -0.1595 0.2623 0.9856 0.062 Uiso 1 1 calc R U . . .
CD1_13 C -0.2773(6) 0.2230(3) 0.9562(2) 0.0662(19) Uani 1 1 d . U . . .
HD11_13 H -0.3241 0.2412 0.9382 0.099 Uiso 1 1 calc R U . . .
HD12_13 H -0.3240 0.2039 0.9659 0.099 Uiso 1 1 calc R U . . .
HD13_13 H -0.2273 0.2111 0.9396 0.099 Uiso 1 1 calc R U . . .
CD2_13 C -0.2861(6) 0.2631(3) 1.0218(3) 0.0673(19) Uani 1 1 d . U . . .
HD21_13 H -0.3320 0.2814 1.0035 0.101 Uiso 1 1 calc R U . . .
HD22_13 H -0.2417 0.2760 1.0464 0.101 Uiso 1 1 calc R U . . .
HD23_13 H -0.3337 0.2445 1.0319 0.101 Uiso 1 1 calc R U . . .
C_13 C 0.0029(6) 0.20169(15) 1.09367(16) 0.0438(12) Uani 1 1 d . U . . .
O_13 O -0.0340(4) 0.20102(12) 1.12833(12) 0.0505(10) Uani 1 1 d . U . . .
N_14 N 0.0760(5) 0.17661(13) 1.08349(14) 0.0470(11) Uani 1 1 d . U . . .
H_14 H 0.0913 0.1773 1.0576 0.056 Uiso 1 1 calc R U . . .
CA_14 C 0.1326(6) 0.14738(16) 1.11473(17) 0.0482(14) Uani 1 1 d . U . . .
CB1_14 C 0.2256(7) 0.12997(19) 1.0935(2) 0.0607(17) Uani 1 1 d . U . . .
HB11_14 H 0.1923 0.1186 1.0660 0.091 Uiso 1 1 calc R U . . .
HB12_14 H 0.2652 0.1108 1.1124 0.091 Uiso 1 1 calc R U . . .
HB13_14 H 0.2775 0.1496 1.0887 0.091 Uiso 1 1 calc R U . . .
CB2_14 C 0.0470(8) 0.11690(17) 1.12274(19) 0.0615(18) Uani 1 1 d . U . . .
HB21_14 H 0.0096 0.1066 1.0952 0.092 Uiso 1 1 calc R U . . .
HB22_14 H -0.0078 0.1283 1.1375 0.092 Uiso 1 1 calc R U . . .
HB23_14 H 0.0858 0.0968 1.1405 0.092 Uiso 1 1 calc R U . . .
C_14 C 0.1840(6) 0.16800(15) 1.15640(17) 0.0436(12) Uani 1 1 d . U . . .
C1_14 C 0.2513(6) 0.19973(16) 1.16010(17) 0.0448(12) Uani 1 1 d . U . . .
H1_14 H 0.2812 0.2119 1.1383 0.054 Uiso 1 1 calc R U . . .
N1_14 N 0.1616(5) 0.15868(13) 1.19520(13) 0.0435(10) Uani 1 1 d . U . . .
N2_14 N 0.2090(4) 0.18412(13) 1.22426(14) 0.0416(9) Uani 1 1 d . U . . .
N_15 N 0.2641(4) 0.20908(12) 1.20273(14) 0.0415(10) Uani 1 1 d . U . . .
CA_15 C 0.3078(5) 0.24517(16) 1.22537(16) 0.0417(11) Uani 1 1 d . U . . .
CB1_15 C 0.3666(6) 0.26855(17) 1.1955(2) 0.0485(12) Uani 1 1 d . U . . .
HB11_15 H 0.4338 0.2556 1.1913 0.073 Uiso 1 1 calc R U . . .
HB12_15 H 0.3861 0.2931 1.2084 0.073 Uiso 1 1 calc R U . . .
HB13_15 H 0.3170 0.2718 1.1678 0.073 Uiso 1 1 calc R U . . .
CB2_15 C 0.3887(5) 0.23466(17) 1.2677(2) 0.0477(13) Uani 1 1 d . U . . .
HB21_15 H 0.4569 0.2243 1.2609 0.071 Uiso 1 1 calc R U . . .
HB22_15 H 0.3537 0.2160 1.2834 0.071 Uiso 1 1 calc R U . . .
HB23_15 H 0.4062 0.2571 1.2854 0.071 Uiso 1 1 calc R U . . .
C_15 C 0.2018(5) 0.26554(14) 1.23554(16) 0.0389(10) Uani 1 1 d . U . . .
O_15 O 0.1900(4) 0.27056(11) 1.27251(11) 0.0448(9) Uani 1 1 d . U . . .
N_16 N 0.1262(4) 0.27610(12) 1.20006(13) 0.0370(9) Uani 1 1 d . U . . .
H_16 H 0.1408 0.2728 1.1743 0.044 Uiso 1 1 calc R U . . .
CA_16 C 0.0192(5) 0.29311(13) 1.20543(15) 0.0358(10) Uani 1 1 d . U . . .
HA_16 H 0.0369 0.3156 1.2242 0.043 Uiso 1 1 calc R U . . .
CB_16 C -0.0470(5) 0.30704(14) 1.16133(15) 0.0377(10) Uani 1 1 d . U . . .
HB_16 H -0.0529 0.2859 1.1405 0.045 Uiso 1 1 calc R U . . .
CG1_16 C 0.0162(5) 0.33990(14) 1.14393(17) 0.0430(12) Uani 1 1 d . U . . .
HG11_16 H -0.0184 0.3452 1.1142 0.064 Uiso 1 1 calc R U . . .
HG12_16 H 0.0936 0.3328 1.1453 0.064 Uiso 1 1 calc R U . . .
HG13_16 H 0.0128 0.3622 1.1615 0.064 Uiso 1 1 calc R U . . .
CG2_16 C -0.1666(5) 0.31899(15) 1.16574(18) 0.0437(12) Uani 1 1 d . U . . .
HG21_16 H -0.2026 0.3318 1.1395 0.066 Uiso 1 1 calc R U . . .
HG22_16 H -0.1626 0.3359 1.1902 0.066 Uiso 1 1 calc R U . . .
HG23_16 H -0.2095 0.2968 1.1702 0.066 Uiso 1 1 calc R U . . .
C_16 C -0.0490(5) 0.26540(13) 1.22880(13) 0.0335(10) Uani 1 1 d . U . . .
O_16 O -0.0820(3) 0.27486(10) 1.26124(10) 0.0379(8) Uani 1 1 d . U . . .
N_17 N -0.0697(4) 0.23042(11) 1.20990(13) 0.0351(9) Uani 1 1 d . U . . .
H_17 H -0.0399 0.2242 1.1879 0.042 Uiso 1 1 calc R U . . .
CA_17 C -0.1439(5) 0.20324(14) 1.22743(15) 0.0368(10) Uani 1 1 d . U . . .
CB1_17 C -0.2645(5) 0.21695(16) 1.21895(17) 0.0432(11) Uani 1 1 d . U . . .
HB11_17 H -0.2920 0.2186 1.1880 0.065 Uiso 1 1 calc R U . . .
HB12_17 H -0.2682 0.2417 1.2319 0.065 Uiso 1 1 calc R U . . .
HB13_17 H -0.3102 0.1993 1.2315 0.065 Uiso 1 1 calc R U . . .
CB2_17 C -0.1349(5) 0.16440(14) 1.20530(16) 0.0400(11) Uani 1 1 d . U . . .
HB21_17 H -0.1656 0.1664 1.1746 0.060 Uiso 1 1 calc R U . . .
HB22_17 H -0.1765 0.1456 1.2181 0.060 Uiso 1 1 calc R U . . .
HB23_17 H -0.0571 0.1569 1.2093 0.060 Uiso 1 1 calc R U . . .
C_17 C -0.0965(5) 0.19751(13) 1.27664(16) 0.0363(10) Uani 1 1 d . U . . .
O_17 O -0.1596(3) 0.19824(10) 1.30374(11) 0.0404(8) Uani 1 1 d . U . . .
N_18 N 0.0135(4) 0.18955(11) 1.28751(13) 0.0347(8) Uani 1 1 d . U . . .
H_18 H 0.0543 0.1903 1.2677 0.042 Uiso 1 1 calc R U . . .
CA_18 C 0.0663(5) 0.17960(14) 1.33239(16) 0.0398(11) Uani 1 1 d . U . . .
CB1_18 C 0.1929(5) 0.17850(17) 1.33583(18) 0.0455(12) Uani 1 1 d . U . . .
HB11_18 H 0.2126 0.1576 1.3188 0.068 Uiso 1 1 calc R U . . .
HB12_18 H 0.2286 0.1751 1.3658 0.068 Uiso 1 1 calc R U . . .
HB13_18 H 0.2178 0.2020 1.3251 0.068 Uiso 1 1 calc R U . . .
CB2_18 C 0.0228(6) 0.14145(15) 1.34561(17) 0.0456(12) Uani 1 1 d . U . . .
HB21_18 H -0.0582 0.1420 1.3407 0.068 Uiso 1 1 calc R U . . .
HB22_18 H 0.0520 0.1369 1.3760 0.068 Uiso 1 1 calc R U . . .
HB23_18 H 0.0471 0.1215 1.3285 0.068 Uiso 1 1 calc R U . . .
C_18 C 0.0410(4) 0.21193(14) 1.36378(15) 0.0353(10) Uani 1 1 d . U . . .
O_18 O 0.0168(4) 0.20556(11) 1.39904(11) 0.0426(8) Uani 1 1 d . U . . .
N_19 N 0.0575(4) 0.24730(12) 1.34987(12) 0.0350(8) Uani 1 1 d . U . . .
H_19 H 0.0722 0.2506 1.3242 0.042 Uiso 1 1 calc R U . . .
CA_19 C 0.0510(5) 0.28019(14) 1.37777(14) 0.0366(10) Uani 1 1 d . U . . .
HA_19 H 0.0882 0.2729 1.4074 0.044 Uiso 1 1 calc R U . . .
CB_19 C 0.1189(5) 0.31315(14) 1.36383(17) 0.0397(11) Uani 1 1 d . U . . .
HB2_19 H 0.0924 0.3185 1.3330 0.048 Uiso 1 1 calc R U . . .
HB3_19 H 0.1073 0.3359 1.3802 0.048 Uiso 1 1 calc R U . . .
CG_19 C 0.2443(5) 0.30361(14) 1.37170(17) 0.0386(10) Uani 1 1 d . U . . .
HG2_19 H 0.2722 0.3016 1.4029 0.046 Uiso 1 1 calc R U . . .
HG3_19 H 0.2540 0.2789 1.3588 0.046 Uiso 1 1 calc R U . . .
CD_19 C 0.3144(5) 0.33281(14) 1.35293(17) 0.0387(10) Uani 1 1 d . U . . .
OE1_19 O 0.2707(4) 0.36254(11) 1.33544(13) 0.0461(9) Uani 1 1 d . U . . .
NE2_19 N 0.4215(4) 0.32486(13) 1.35541(17) 0.0469(11) Uani 1 1 d . U . . .
HE21_19 H 0.4643 0.3404 1.3448 0.056 Uiso 1 1 calc R U . . .
HE22_19 H 0.4490 0.3041 1.3677 0.056 Uiso 1 1 calc R U . . .
C_19 C -0.0693(5) 0.29181(14) 1.38040(15) 0.0409(11) Uani 1 1 d . U . . .
O_19 O -0.0902(4) 0.30818(12) 1.41273(12) 0.0465(9) Uani 1 1 d . U . . .
N_20 N -0.1500(4) 0.28366(13) 1.34584(13) 0.0385(9) Uani 1 1 d . U . . .
H_20 H -0.1326 0.2738 1.3228 0.046 Uiso 1 1 calc R U . . .
CA_20 C -0.2675(5) 0.29167(15) 1.34758(17) 0.0392(10) Uani 1 1 d . U . . .
HA_20 H -0.2694 0.3157 1.3635 0.047 Uiso 1 1 calc R U . . .
CB_20 C -0.3385(5) 0.29705(15) 1.30224(17) 0.0392(10) Uani 1 1 d . U . . .
HB2_20 H -0.4166 0.3009 1.3048 0.047 Uiso 1 1 calc R U . . .
HB3_20 H -0.3349 0.2739 1.2854 0.047 Uiso 1 1 calc R U . . .
CG_20 C -0.3004(5) 0.33072(14) 1.27760(18) 0.0418(11) Uani 1 1 d . U . . .
HG2_20 H -0.2905 0.3531 1.2963 0.050 Uiso 1 1 calc R U . . .
HG3_20 H -0.2286 0.3249 1.2694 0.050 Uiso 1 1 calc R U . . .
CD_20 C -0.3877(5) 0.33868(15) 1.23724(17) 0.0401(11) Uani 1 1 d . U . . .
OE1_20 O -0.3964(4) 0.31940(12) 1.20456(12) 0.0485(9) Uani 1 1 d . U . . .
NE2_20 N -0.4583(5) 0.36771(16) 1.24116(17) 0.0540(13) Uani 1 1 d . U . . .
HE21_20 H -0.503(8) 0.372(3) 1.218(3) 0.081 Uiso 1 1 d . U . . .
HE22_20 H -0.462(8) 0.375(3) 1.266(3) 0.081 Uiso 1 1 d . U . . .
C_20 C -0.3197(5) 0.26100(17) 1.37225(17) 0.0440(12) Uani 1 1 d . U . . .
O_20 O -0.4006(4) 0.26938(14) 1.39048(14) 0.0571(11) Uani 1 1 d . U . . .
N_21 N -0.2792(4) 0.22546(13) 1.37151(14) 0.0418(10) Uani 1 1 d . U . . .
H_21 H -0.2215 0.2216 1.3596 0.050 Uiso 1 1 calc R U . . .
CA_21 C -0.3296(5) 0.19308(18) 1.3903(2) 0.0510(14) Uani 1 1 d . U . . .
HA_21 H -0.3402 0.2005 1.4196 0.061 Uiso 1 1 calc R U . . .
C_21 C -0.2501(6) 0.15912(17) 1.3952(2) 0.0516(14) Uani 1 1 d . U . . .
HC1_21 H -0.2903 0.1367 1.4024 0.062 Uiso 1 1 calc R U . . .
HC2_21 H -0.2273 0.1544 1.3675 0.062 Uiso 1 1 calc R U . . .
O_21 O -0.1528(4) 0.16426(13) 1.42768(14) 0.0501(9) Uani 1 1 d . U . . .
HO_21 H -0.1052 0.1760 1.4174 0.075 Uiso 1 1 calc R U . . .
CB_21 C -0.4442(7) 0.1838(3) 1.3635(3) 0.078(2) Uani 1 1 d . U . . .
HB2_21 H -0.4370 0.1658 1.3406 0.093 Uiso 1 1 calc R U . . .
HB3_21 H -0.4801 0.2068 1.3501 0.093 Uiso 1 1 calc R U . . .
CG_21 C -0.5177(8) 0.1657(3) 1.3961(3) 0.087(2) Uani 1 1 d . U . . .
CD1_21 C -0.5459(9) 0.1303(4) 1.3939(4) 0.101(3) Uani 1 1 d . U . . .
HD1_21 H -0.5172 0.1156 1.3736 0.121 Uiso 1 1 calc R U . . .
CD2_21 C -0.5548(11) 0.1868(4) 1.4288(4) 0.115(4) Uani 1 1 d . U . . .
HD2_21 H -0.5325 0.2121 1.4329 0.138 Uiso 1 1 calc R U . . .
CE1_21 C -0.6118(8) 0.1120(3) 1.4174(4) 0.092(3) Uani 1 1 d . U . . .
HE1_21 H -0.6330 0.0867 1.4116 0.111 Uiso 1 1 calc R U . . .
CE2_21 C -0.6216(13) 0.1718(5) 1.4548(5) 0.139(6) Uani 1 1 d . U . . .
HE2_21 H -0.6500 0.1871 1.4746 0.167 Uiso 1 1 calc R U . . .
CZ_21 C -0.6475(14) 0.1325(5) 1.4512(5) 0.137(5) Uani 1 1 d . U . . .
HZ_21 H -0.6868 0.1206 1.4704 0.164 Uiso 1 1 calc R U . . .
CH3_22 C -0.1248(9) 0.4107(2) 0.4992(2) 0.077(2) Uani 1 1 d . U . . .
H1_22 H -0.1129 0.4090 0.4697 0.115 Uiso 1 1 calc R U . . .
H2_22 H -0.1948 0.4236 0.4996 0.115 Uiso 1 1 calc R U . . .
H3_22 H -0.1277 0.3854 0.5110 0.115 Uiso 1 1 calc R U . . .
C_22 C -0.0290(8) 0.43263(18) 0.52647(19) 0.0629(19) Uani 1 1 d . U . . .
O_22 O -0.0154(5) 0.43442(13) 0.56573(13) 0.0658(14) Uani 1 1 d . U . . .
N_23 N 0.0437(6) 0.44970(13) 0.50342(14) 0.0567(14) Uani 1 1 d . U . . .
H_23 H 0.0310 0.4478 0.4754 0.068 Uiso 1 1 calc R U . . .
CA_23 C 0.1415(7) 0.47090(17) 0.52528(18) 0.0538(15) Uani 1 1 d . U . . .
CB1_23 C 0.2289(8) 0.4429(2) 0.5494(2) 0.069(2) Uani 1 1 d . U . . .
HB11_23 H 0.2608 0.4284 0.5285 0.104 Uiso 1 1 calc R U . . .
HB12_23 H 0.1931 0.4259 0.5667 0.104 Uiso 1 1 calc R U . . .
HB13_23 H 0.2876 0.4568 0.5681 0.104 Uiso 1 1 calc R U . . .
CB2_23 C 0.1950(8) 0.4929(2) 0.4909(2) 0.0682(19) Uani 1 1 d . U . . .
HB21_23 H 0.2151 0.4752 0.4702 0.102 Uiso 1 1 calc R U . . .
HB22_23 H 0.2613 0.5061 0.5054 0.102 Uiso 1 1 calc R U . . .
HB23_23 H 0.1415 0.5110 0.4760 0.102 Uiso 1 1 calc R U . . .
C_23 C 0.1095(6) 0.50027(16) 0.55783(17) 0.0497(14) Uani 1 1 d . U . . .
O_23 O 0.1647(4) 0.50327(12) 0.59461(12) 0.0513(10) Uani 1 1 d . U . . .
N_24 N 0.0179(5) 0.52230(14) 0.54490(14) 0.0513(12) Uani 1 1 d . U . . .
CA_24 C -0.0110(7) 0.55065(18) 0.57623(18) 0.0580(17) Uani 1 1 d . U . . .
HA_24 H 0.0541 0.5675 0.5852 0.070 Uiso 1 1 calc R U . . .
CB_24 C -0.1052(10) 0.5736(2) 0.5495(2) 0.083(3) Uani 1 1 d . U . . .
HB2_24 H -0.0984 0.6003 0.5576 0.099 Uiso 1 1 calc R U . . .
HB3_24 H -0.1781 0.5643 0.5538 0.099 Uiso 1 1 calc R U . . .
CG_24 C -0.0922(8) 0.5682(2) 0.5021(2) 0.069(2) Uani 1 1 d . U . . .
HG2_24 H -0.0353 0.5852 0.4946 0.083 Uiso 1 1 calc R U . . .
HG3_24 H -0.1631 0.5724 0.4821 0.083 Uiso 1 1 calc R U . . .
CD_24 C -0.0550(7) 0.52654(18) 0.50193(18) 0.0549(16) Uani 1 1 d . U . . .
HD2_24 H -0.1193 0.5094 0.4987 0.066 Uiso 1 1 calc R U . . .
HD3_24 H -0.0137 0.5217 0.4786 0.066 Uiso 1 1 calc R U . . .
C_24 C -0.0403(6) 0.53264(18) 0.61640(17) 0.0526(15) Uani 1 1 d . U . . .
O_24 O -0.0059(4) 0.54568(12) 0.65321(12) 0.0534(10) Uani 1 1 d . U . . .
N_25 N -0.1108(5) 0.50276(18) 0.60976(16) 0.0590(14) Uani 1 1 d . U . . .
H_25 H -0.1349 0.4952 0.5834 0.071 Uiso 1 1 calc R U . . .
CA_25 C -0.1488(7) 0.4824(3) 0.6457(2) 0.070(2) Uani 1 1 d . U . . .
CB1_25 C -0.2125(9) 0.4460(3) 0.6274(3) 0.095(3) Uani 1 1 d . U . . .
HB11_25 H -0.2730 0.4527 0.6039 0.142 Uiso 1 1 calc R U . . .
HB12_25 H -0.2426 0.4336 0.6502 0.142 Uiso 1 1 calc R U . . .
HB13_25 H -0.1613 0.4290 0.6167 0.142 Uiso 1 1 calc R U . . .
CB2_25 C -0.2220(8) 0.5083(4) 0.6676(3) 0.093(3) Uani 1 1 d . U . . .
HB21_25 H -0.1856 0.5326 0.6736 0.140 Uiso 1 1 calc R U . . .
HB22_25 H -0.2328 0.4969 0.6945 0.140 Uiso 1 1 calc R U . . .
HB23_25 H -0.2939 0.5117 0.6487 0.140 Uiso 1 1 calc R U . . .
C_25 C -0.0437(7) 0.4701(2) 0.67930(19) 0.0565(15) Uani 1 1 d . U . . .
O_25 O -0.0365(5) 0.47423(15) 0.71842(13) 0.0644(13) Uani 1 1 d . U . . .
N_26 N 0.0428(6) 0.45381(16) 0.66205(15) 0.0583(14) Uani 1 1 d . U . . .
H_26 H 0.0370 0.4520 0.6342 0.070 Uiso 1 1 calc R U . . .
CA_26 C 0.1417(7) 0.44009(16) 0.69055(18) 0.0572(17) Uani 1 1 d . U . . .
HA_26 H 0.1174 0.4233 0.7122 0.069 Uiso 1 1 calc R U . . .
CB_26 C 0.2139(9) 0.41652(19) 0.66515(19) 0.069(2) Uani 1 1 d . U . . .
HB1_26 H 0.1711 0.3951 0.6519 0.104 Uiso 1 1 calc R U . . .
HB2_26 H 0.2800 0.4076 0.6847 0.104 Uiso 1 1 calc R U . . .
HB3_26 H 0.2360 0.4321 0.6428 0.104 Uiso 1 1 calc R U . . .
C_26 C 0.2125(6) 0.47247(16) 0.71548(17) 0.0480(13) Uani 1 1 d . U . . .
O_26 O 0.2575(4) 0.46844(11) 0.75377(12) 0.0517(10) Uani 1 1 d . U . . .
N_27 N 0.2245(5) 0.50444(13) 0.69282(14) 0.0456(11) Uani 1 1 d . U . . .
H_27 H 0.1952 0.5055 0.6655 0.055 Uiso 1 1 calc R U . . .
CA_27 C 0.2864(6) 0.53715(17) 0.71395(17) 0.0494(13) Uani 1 1 d . U . . .
CB1_27 C 0.4118(7) 0.5294(2) 0.7268(2) 0.0640(17) Uani 1 1 d . U . . .
HB11_27 H 0.4429 0.5255 0.7009 0.096 Uiso 1 1 calc R U . . .
HB12_27 H 0.4237 0.5069 0.7447 0.096 Uiso 1 1 calc R U . . .
HB13_27 H 0.4483 0.5508 0.7428 0.096 Uiso 1 1 calc R U . . .
CB2_27 C 0.2665(7) 0.57105(17) 0.68167(18) 0.0548(16) Uani 1 1 d . U . . .
HB21_27 H 0.3039 0.5662 0.6576 0.082 Uiso 1 1 calc R U . . .
HB22_27 H 0.2964 0.5940 0.6964 0.082 Uiso 1 1 calc R U . . .
HB23_27 H 0.1870 0.5741 0.6709 0.082 Uiso 1 1 calc R U . . .
C_27 C 0.2338(5) 0.54857(15) 0.75400(16) 0.0429(11) Uani 1 1 d . U . . .
O_27 O 0.2922(4) 0.55585(11) 0.78982(12) 0.0489(9) Uani 1 1 d . U . . .
N_28 N 0.1216(4) 0.55043(12) 0.74652(14) 0.0413(9) Uani 1 1 d . U . . .
H_28 H 0.0837 0.5443 0.7212 0.050 Uiso 1 1 calc R U . . .
CA_28 C 0.0621(6) 0.56288(16) 0.78114(17) 0.0459(12) Uani 1 1 d . U . . .
HA_28 H 0.0944 0.5874 0.7924 0.055 Uiso 1 1 calc R U . . .
CB_28 C -0.0613(6) 0.56916(18) 0.76267(18) 0.0515(14) Uani 1 1 d . U . . .
HB1_28 H -0.0692 0.5886 0.7406 0.077 Uiso 1 1 calc R U . . .
HB2_28 H -0.0992 0.5771 0.7856 0.077 Uiso 1 1 calc R U . . .
HB3_28 H -0.0942 0.5458 0.7501 0.077 Uiso 1 1 calc R U . . .
C_28 C 0.0770(5) 0.53461(15) 0.81949(16) 0.0391(10) Uani 1 1 d . U . . .
O_28 O 0.0978(3) 0.54570(11) 0.85681(11) 0.0415(8) Uani 1 1 d . U . . .
N_29 N 0.0671(4) 0.49686(12) 0.80892(13) 0.0400(10) Uani 1 1 d . U . . .
H_29 H 0.0526 0.4894 0.7821 0.048 Uiso 1 1 calc R U . . .
CA_29 C 0.0818(5) 0.46979(15) 0.84451(16) 0.0404(11) Uani 1 1 d . U . . .
HA_29 H 0.0250 0.4748 0.8626 0.048 Uiso 1 1 calc R U . . .
CB_29 C 0.0671(5) 0.42864(15) 0.82678(17) 0.0421(11) Uani 1 1 d . U . . .
HB2_29 H 0.1181 0.4245 0.8066 0.050 Uiso 1 1 calc R U . B 1
HB3_29 H 0.0873 0.4109 0.8509 0.050 Uiso 1 1 calc R U . B 1
CG_29 C -0.0541(16) 0.4205(3) 0.8033(5) 0.037(2) Uani 0.740(8) 1 d . U P B 1
HG2_29 H -0.0814 0.4395 0.7812 0.044 Uiso 0.740(8) 1 calc R U P B 1
HG3_29 H -0.1059 0.4185 0.8235 0.044 Uiso 0.740(8) 1 calc R U P B 1
CD_29 C -0.0322(9) 0.3800(3) 0.7822(3) 0.0457(18) Uani 0.740(8) 1 d . U P B 1
NE2_29 N -0.1101(7) 0.3537(2) 0.7824(3) 0.057(2) Uani 0.740(8) 1 d . U P B 1
HE21_29 H -0.1050 0.3321 0.7699 0.068 Uiso 0.740(8) 1 calc R U P B 1
HE22_29 H -0.1662 0.3582 0.7951 0.068 Uiso 0.740(8) 1 calc R U P B 1
OE1_29 O 0.0500(6) 0.37433(17) 0.76404(19) 0.0531(15) Uani 0.740(8) 1 d . U P B 1
CG_29 C -0.047(5) 0.4132(12) 0.8084(18) 0.037(2) Uani 0.260(8) 1 d . U P B 2
HG2_29 H -0.0894 0.4192 0.8312 0.044 Uiso 0.260(8) 1 calc R U P B 2
HG3_29 H -0.0749 0.4311 0.7850 0.044 Uiso 0.260(8) 1 calc R U P B 2
OE1_29 O -0.1904(10) 0.3662(4) 0.7932(7) 0.055(5) Uani 0.260(8) 1 d . U P B 2
NE2_29 N -0.0153(11) 0.3586(5) 0.7785(4) 0.019(3) Uani 0.260(8) 1 d . U P B 2
HE21_29 H -0.0294 0.3354 0.7703 0.023 Uiso 0.260(8) 1 calc R U P B 2
HE22_29 H 0.0498 0.3684 0.7780 0.023 Uiso 0.260(8) 1 calc R U P B 2
CD_29 C -0.0950(14) 0.3796(4) 0.7921(5) 0.018(3) Uani 0.260(8) 1 d . U P B 2
C_29 C 0.1996(5) 0.47273(14) 0.87311(16) 0.0391(10) Uani 1 1 d . U . . .
O_29 O 0.2121(3) 0.47122(12) 0.91309(11) 0.0433(8) Uani 1 1 d . U . . .
N_30 N 0.2859(4) 0.47516(13) 0.85202(13) 0.0399(9) Uani 1 1 d . U . . .
H_30 H 0.2720 0.4753 0.8239 0.048 Uiso 1 1 calc R U . . .
CA_30 C 0.4034(5) 0.47761(15) 0.87502(15) 0.0383(10) Uani 1 1 d . U . . .
CB1_30 C 0.4795(5) 0.48546(17) 0.84241(17) 0.0434(11) Uani 1 1 d . U . . .
HB11_30 H 0.4768 0.4642 0.8228 0.065 Uiso 1 1 calc R U . . .
HB12_30 H 0.5556 0.4891 0.8577 0.065 Uiso 1 1 calc R U . . .
HB13_30 H 0.4542 0.5081 0.8260 0.065 Uiso 1 1 calc R U . . .
CB2_30 C 0.4386(6) 0.44063(16) 0.90027(17) 0.0463(12) Uani 1 1 d . U . . .
HB21_30 H 0.4207 0.4192 0.8810 0.069 Uiso 1 1 calc R U . . .
HB22_30 H 0.3987 0.4384 0.9241 0.069 Uiso 1 1 calc R U . . .
HB23_30 H 0.5184 0.4411 0.9115 0.069 Uiso 1 1 calc R U . . .
C_30 C 0.4136(4) 0.51144(15) 0.90727(16) 0.0368(10) Uani 1 1 d . U . . .
O_30 O 0.4593(3) 0.50891(11) 0.94539(11) 0.0422(8) Uani 1 1 d . U . . .
N_31 N 0.3708(4) 0.54503(13) 0.88991(12) 0.0356(8) Uani 1 1 d . U . . .
H_31 H 0.3387 0.5464 0.8629 0.043 Uiso 1 1 calc R U . . .
CA_31 C 0.3800(4) 0.57891(15) 0.91777(16) 0.0376(10) Uani 1 1 d . U . . .
HA_31 H 0.4604 0.5834 0.9291 0.045 Uiso 1 1 calc R U . . .
CB_31 C 0.3343(4) 0.61373(15) 0.88941(16) 0.0381(10) Uani 1 1 d . U . . .
HB_31 H 0.2627 0.6064 0.8708 0.046 Uiso 1 1 calc R U . . .
CG1_31 C 0.4168(5) 0.62480(19) 0.8597(2) 0.0513(13) Uani 1 1 d . U . . .
HG11_31 H 0.4247 0.6039 0.8406 0.077 Uiso 1 1 calc R U . . .
HG12_31 H 0.4891 0.6307 0.8773 0.077 Uiso 1 1 calc R U . . .
HG13_31 H 0.3884 0.6467 0.8426 0.077 Uiso 1 1 calc R U . . .
CG2_31 C 0.3115(5) 0.64790(17) 0.91734(19) 0.0484(13) Uani 1 1 d . U . . .
HG21_31 H 0.2832 0.6689 0.8986 0.073 Uiso 1 1 calc R U . . .
HG22_31 H 0.3804 0.6553 0.9363 0.073 Uiso 1 1 calc R U . . .
HG23_31 H 0.2567 0.6409 0.9346 0.073 Uiso 1 1 calc R U . . .
C_31 C 0.3224(5) 0.57331(15) 0.95686(16) 0.0397(11) Uani 1 1 d . U . . .
O_31 O 0.3720(3) 0.58214(11) 0.99374(11) 0.0422(8) Uani 1 1 d . U . . .
N_32 N 0.2172(4) 0.55951(15) 0.94809(14) 0.0424(10) Uani 1 1 d . U . . .
H_32 H 0.1876 0.5536 0.9216 0.051 Uiso 1 1 calc R U . . .
CA_32 C 0.1507(5) 0.55424(19) 0.98307(17) 0.0457(12) Uani 1 1 d . U . . .
CB1_32 C 0.0431(6) 0.5338(2) 0.9637(2) 0.0604(17) Uani 1 1 d . U . . .
HB11_32 H -0.0002 0.5492 0.9411 0.091 Uiso 1 1 calc R U . . .
HB12_32 H -0.0001 0.5292 0.9861 0.091 Uiso 1 1 calc R U . . .
HB13_32 H 0.0609 0.5099 0.9516 0.091 Uiso 1 1 calc R U . . .
CB2_32 C 0.1266(6) 0.5931(2) 1.0025(2) 0.0613(18) Uani 1 1 d . U . . .
HB21_32 H 0.0809 0.6083 0.9803 0.092 Uiso 1 1 calc R U . . .
HB22_32 H 0.1966 0.6060 1.0131 0.092 Uiso 1 1 calc R U . . .
HB23_32 H 0.0872 0.5892 1.0262 0.092 Uiso 1 1 calc R U . . .
C_32 C 0.2163(5) 0.52842(18) 1.01972(17) 0.0447(12) Uani 1 1 d . U . . .
O_32 O 0.2244(4) 0.53473(14) 1.05812(13) 0.0547(11) Uani 1 1 d . U . . .
N_33 N 0.2619(4) 0.49661(15) 1.00506(14) 0.0439(10) Uani 1 1 d . U . . .
H_33 H 0.2568 0.4928 0.9775 0.053 Uiso 1 1 calc R U . . .
CA_33 C 0.3195(5) 0.46902(17) 1.03655(18) 0.0461(12) Uani 1 1 d . U . . .
HA2_33 H 0.3331 0.4460 1.0211 0.055 Uiso 1 1 calc R U . . .
HA3_33 H 0.2701 0.4624 1.0566 0.055 Uiso 1 1 calc R U . . .
C_33 C 0.4296(5) 0.48287(14) 1.06241(16) 0.0384(10) Uani 1 1 d . U . . .
O_33 O 0.4608(4) 0.47655(11) 1.10108(11) 0.0430(8) Uani 1 1 d . U . . .
N_34 N 0.4946(4) 0.50227(12) 1.03849(13) 0.0381(9) Uani 1 1 d . U . . .
H_34 H 0.4700 0.5058 1.0110 0.046 Uiso 1 1 calc R U . . .
CA_34 C 0.6043(5) 0.51695(14) 1.05843(15) 0.0375(10) Uani 1 1 d . U . . .
HA_34 H 0.6494 0.4957 1.0728 0.045 Uiso 1 1 calc R U . . .
CB_34 C 0.6651(6) 0.53330(18) 1.02250(18) 0.0501(13) Uani 1 1 d . U . . .
HB2_34 H 0.6135 0.5502 1.0038 0.060 Uiso 1 1 calc R U . . .
HB3_34 H 0.7291 0.5485 1.0365 0.060 Uiso 1 1 calc R U . . .
CG_34 C 0.7058(5) 0.5038(2) 0.9948(2) 0.0532(14) Uani 1 1 d . U . . .
HG_34 H 0.6453 0.4852 0.9857 0.064 Uiso 1 1 calc R U . . .
CD1_34 C 0.7366(6) 0.5230(3) 0.9527(2) 0.069(2) Uani 1 1 d . U . . .
HD11_34 H 0.7527 0.5035 0.9331 0.103 Uiso 1 1 calc R U . . .
HD12_34 H 0.8016 0.5390 0.9610 0.103 Uiso 1 1 calc R U . . .
HD13_34 H 0.6740 0.5381 0.9384 0.103 Uiso 1 1 calc R U . . .
CD2_34 C 0.8091(7) 0.4829(3) 1.0195(2) 0.071(2) Uani 1 1 d . U . . .
HD21_34 H 0.8404 0.4672 0.9995 0.106 Uiso 1 1 calc R U . . .
HD22_34 H 0.7875 0.4672 1.0417 0.106 Uiso 1 1 calc R U . . .
HD23_34 H 0.8645 0.5012 1.0327 0.106 Uiso 1 1 calc R U . . .
C_34 C 0.5975(5) 0.54730(16) 1.09288(16) 0.0436(12) Uani 1 1 d . U . . .
O_34 O 0.6675(4) 0.54776(11) 1.12716(12) 0.0470(9) Uani 1 1 d . U . . .
N_35 N 0.5139(5) 0.57269(13) 1.08285(14) 0.0478(12) Uani 1 1 d . U . . .
H_35 H 0.4725 0.5720 1.0572 0.057 Uiso 1 1 calc R U . . .
CA_35 C 0.4894(6) 0.60194(16) 1.11404(17) 0.0500(14) Uani 1 1 d . U . . .
CB1_35 C 0.3779(7) 0.62025(18) 1.09367(19) 0.0588(17) Uani 1 1 d . U . . .
HB11_35 H 0.3862 0.6336 1.0675 0.088 Uiso 1 1 calc R U . . .
HB12_35 H 0.3556 0.6379 1.1140 0.088 Uiso 1 1 calc R U . . .
HB13_35 H 0.3212 0.6008 1.0866 0.088 Uiso 1 1 calc R U . . .
CB2_35 C 0.5850(8) 0.63168(18) 1.12285(19) 0.0619(18) Uani 1 1 d . U . . .
HB21_35 H 0.5919 0.6440 1.0959 0.093 Uiso 1 1 calc R U . . .
HB22_35 H 0.6548 0.6192 1.1350 0.093 Uiso 1 1 calc R U . . .
HB23_35 H 0.5679 0.6504 1.1431 0.093 Uiso 1 1 calc R U . . .
C_35 C 0.4776(5) 0.58141(15) 1.15567(18) 0.0448(12) Uani 1 1 d . U . . .
C1_35 C 0.4134(5) 0.54959(15) 1.16008(17) 0.0430(11) Uani 1 1 d . U . . .
H1_35 H 0.3620 0.5374 1.1384 0.052 Uiso 1 1 calc R U . . .
N1_35 N 0.5382(5) 0.59031(13) 1.19535(14) 0.0436(10) Uani 1 1 d . U . . .
N2_35 N 0.5182(4) 0.56480(13) 1.22432(14) 0.0415(10) Uani 1 1 d . U . . .
N_36 N 0.4408(4) 0.54011(12) 1.20193(14) 0.0411(10) Uani 1 1 d . U . . .
CA_36 C 0.4187(5) 0.50408(16) 1.22471(17) 0.0426(11) Uani 1 1 d . U . . .
CB1_36 C 0.3795(5) 0.51432(17) 1.26671(19) 0.0460(12) Uani 1 1 d . U . . .
HB11_36 H 0.3082 0.5273 1.2599 0.069 Uiso 1 1 calc R U . . .
HB12_36 H 0.4342 0.5307 1.2841 0.069 Uiso 1 1 calc R U . . .
HB13_36 H 0.3711 0.4915 1.2828 0.069 Uiso 1 1 calc R U . . .
CB2_36 C 0.3303(5) 0.48049(18) 1.1950(2) 0.0491(13) Uani 1 1 d . U . . .
HB21_36 H 0.2623 0.4952 1.1871 0.074 Uiso 1 1 calc R U . . .
HB22_36 H 0.3148 0.4578 1.2101 0.074 Uiso 1 1 calc R U . . .
HB23_36 H 0.3579 0.4736 1.1692 0.074 Uiso 1 1 calc R U . . .
C_36 C 0.5344(4) 0.48373(14) 1.23465(16) 0.0365(10) Uani 1 1 d . U . . .
O_36 O 0.5843(4) 0.47824(12) 1.27240(11) 0.0447(8) Uani 1 1 d . U . . .
N_37 N 0.5769(4) 0.47318(12) 1.19992(13) 0.0399(9) Uani 1 1 d . U . . .
H_37 H 0.5378 0.4763 1.1741 0.048 Uiso 1 1 calc R U . . .
CA_37 C 0.6895(5) 0.45641(14) 1.20567(15) 0.0376(10) Uani 1 1 d . U . . .
HA_37 H 0.6907 0.4341 1.2247 0.045 Uiso 1 1 calc R U . . .
CG2_37 C 0.6338(5) 0.40980(15) 1.14366(16) 0.0424(12) Uani 1 1 d . U . . .
HG21_37 H 0.6451 0.4030 1.1150 0.064 Uiso 1 1 calc R U . . .
HG22_37 H 0.5571 0.4179 1.1422 0.064 Uiso 1 1 calc R U . . .
HG23_37 H 0.6490 0.3881 1.1627 0.064 Uiso 1 1 calc R U . . .
CB_37 C 0.7135(5) 0.44226(13) 1.16145(14) 0.0366(10) Uani 1 1 d . U . . .
HB_37 H 0.6999 0.4635 1.1406 0.044 Uiso 1 1 calc R U . . .
CG1_37 C 0.8358(5) 0.43016(16) 1.16586(17) 0.0438(12) Uani 1 1 d . U . . .
HG11_37 H 0.8460 0.4173 1.1397 0.066 Uiso 1 1 calc R U . . .
HG12_37 H 0.8553 0.4132 1.1903 0.066 Uiso 1 1 calc R U . . .
HG13_37 H 0.8835 0.4523 1.1704 0.066 Uiso 1 1 calc R U . . .
C_37 C 0.7797(5) 0.48426(13) 1.22830(14) 0.0339(10) Uani 1 1 d . U . . .
O_37 O 0.8463(3) 0.47448(10) 1.26163(10) 0.0361(7) Uani 1 1 d . U . . .
N_38 N 0.7829(4) 0.51874(11) 1.20973(12) 0.0340(8) Uani 1 1 d . U . . .
H_38 H 0.7323 0.5248 1.1874 0.041 Uiso 1 1 calc R U . . .
CA_38 C 0.8723(5) 0.54607(13) 1.22732(15) 0.0359(10) Uani 1 1 d . U . . .
CB1_38 C 0.8422(5) 0.58500(14) 1.20497(16) 0.0374(10) Uani 1 1 d . U . . .
HB11_38 H 0.8370 0.5823 1.1740 0.056 Uiso 1 1 calc R U . . .
HB12_38 H 0.8998 0.6033 1.2161 0.056 Uiso 1 1 calc R U . . .
HB13_38 H 0.7710 0.5936 1.2109 0.056 Uiso 1 1 calc R U . . .
CB2_38 C 0.9855(5) 0.53220(16) 1.21910(17) 0.0425(11) Uani 1 1 d . U . . .
HB21_38 H 0.9829 0.5302 1.1882 0.064 Uiso 1 1 calc R U . . .
HB22_38 H 1.0020 0.5076 1.2324 0.064 Uiso 1 1 calc R U . . .
HB23_38 H 1.0433 0.5500 1.2315 0.064 Uiso 1 1 calc R U . . .
C_38 C 0.8752(4) 0.55194(13) 1.27661(15) 0.0350(10) Uani 1 1 d . U . . .
O_38 O 0.9641(3) 0.55118(10) 1.30343(11) 0.0400(8) Uani 1 1 d . U . . .
N_39 N 0.7751(4) 0.55959(12) 1.28747(13) 0.0378(9) Uani 1 1 d . U . . .
H_39 H 0.7150 0.5587 1.2676 0.045 Uiso 1 1 calc R U . . .
CA_39 C 0.7655(5) 0.56943(14) 1.33248(16) 0.0389(11) Uani 1 1 d . U . . .
CB1_39 C 0.8237(6) 0.60808(15) 1.34570(18) 0.0459(12) Uani 1 1 d . U . . .
HB11_39 H 0.8995 0.6075 1.3403 0.069 Uiso 1 1 calc R U . . .
HB12_39 H 0.8254 0.6126 1.3762 0.069 Uiso 1 1 calc R U . . .
HB13_39 H 0.7824 0.6282 1.3288 0.069 Uiso 1 1 calc R U . . .
CB2_39 C 0.6419(5) 0.57038(17) 1.33560(17) 0.0465(12) Uani 1 1 d . U . . .
HB21_39 H 0.6021 0.5871 1.3135 0.070 Uiso 1 1 calc R U . . .
HB22_39 H 0.6343 0.5795 1.3639 0.070 Uiso 1 1 calc R U . . .
HB23_39 H 0.6109 0.5451 1.3313 0.070 Uiso 1 1 calc R U . . .
C_39 C 0.8226(5) 0.53747(14) 1.36332(15) 0.0376(10) Uani 1 1 d . U . . .
O_39 O 0.8823(4) 0.54371(10) 1.39897(10) 0.0408(8) Uani 1 1 d . U . . .
N_40 N 0.7930(4) 0.50182(12) 1.34958(12) 0.0365(9) Uani 1 1 d . U . . .
H_40 H 0.7535 0.4984 1.3238 0.044 Uiso 1 1 calc R U . . .
CA_40 C 0.8271(4) 0.46891(14) 1.37789(14) 0.0347(10) Uani 1 1 d . U . . .
HA_40 H 0.8189 0.4762 1.4075 0.042 Uiso 1 1 calc R U . . .
CB_40 C 0.7448(5) 0.43604(14) 1.36360(16) 0.0372(10) Uani 1 1 d . U . . .
HB2_40 H 0.7413 0.4309 1.3328 0.045 Uiso 1 1 calc R U . . .
HB3_40 H 0.7720 0.4132 1.3798 0.045 Uiso 1 1 calc R U . . .
CG_40 C 0.6272(5) 0.44559(15) 1.37142(17) 0.0405(11) Uani 1 1 d . U . . .
HG2_40 H 0.6299 0.4477 1.4026 0.049 Uiso 1 1 calc R U . . .
HG3_40 H 0.6051 0.4703 1.3585 0.049 Uiso 1 1 calc R U . . .
CD_40 C 0.5378(5) 0.41655(14) 1.35280(16) 0.0370(10) Uani 1 1 d . U . . .
OE1_40 O 0.5658(4) 0.38661(10) 1.33572(13) 0.0444(8) Uani 1 1 d . U . . .
NE2_40 N 0.4349(4) 0.42407(13) 1.35589(17) 0.0468(11) Uani 1 1 d . U . . .
HE21_40 H 0.3820 0.4081 1.3460 0.056 Uiso 1 1 calc R U . . .
HE22_40 H 0.4192 0.4450 1.3679 0.056 Uiso 1 1 calc R U . . .
C_40 C 0.9492(5) 0.45735(14) 1.38017(14) 0.0370(10) Uani 1 1 d . U . . .
O_40 O 1.0010(3) 0.44059(12) 1.41267(11) 0.0438(8) Uani 1 1 d . U . . .
N_41 N 0.9977(4) 0.46572(12) 1.34620(14) 0.0383(9) Uani 1 1 d . U . . .
H_41 H 0.9584 0.4758 1.3231 0.046 Uiso 1 1 calc R U . . .
CA_41 C 1.1169(5) 0.45778(15) 1.34824(17) 0.0405(11) Uani 1 1 d . U . . .
HA_41 H 1.1347 0.4338 1.3643 0.049 Uiso 1 1 calc R U . . .
CB_41 C 1.1420(5) 0.45229(15) 1.30234(18) 0.0410(11) Uani 1 1 d . U . . .
HB2_41 H 1.1208 0.4753 1.2855 0.049 Uiso 1 1 calc R U . . .
HB3_41 H 1.2226 0.4487 1.3045 0.049 Uiso 1 1 calc R U . . .
CG_41 C 1.0802(5) 0.41846(15) 1.27809(18) 0.0427(11) Uani 1 1 d . U . . .
HG2_41 H 1.0893 0.3961 1.2968 0.051 Uiso 1 1 calc R U . . .
HG3_41 H 1.0002 0.4241 1.2700 0.051 Uiso 1 1 calc R U . . .
CD_41 C 1.1282(5) 0.41087(15) 1.23788(16) 0.0383(10) Uani 1 1 d . U . . .
OE1_41 O 1.1038(4) 0.42995(12) 1.20492(13) 0.0467(9) Uani 1 1 d . U . . .
NE2_41 N 1.2028(5) 0.38176(15) 1.24079(16) 0.0546(13) Uani 1 1 d . U . . .
HE21_41 H 1.2342 0.3764 1.2190 0.082 Uiso 1 1 calc R U . . .
HE22_41 H 1.2188 0.3686 1.2645 0.082 Uiso 1 1 calc R U . . .
C_41 C 1.1943(5) 0.48893(16) 1.37223(16) 0.0417(11) Uani 1 1 d . U . . .
O_41 O 1.2923(4) 0.48135(13) 1.38959(14) 0.0557(11) Uani 1 1 d . U . . .
N_42 N 1.1502(4) 0.52431(13) 1.37132(14) 0.0419(10) Uani 1 1 d . U . . .
H_42 H 1.0813 0.5280 1.3587 0.050 Uiso 1 1 calc R U . C 1
C_42 C 1.149(4) 0.5896(16) 1.3973(12) 0.044(4) Uani 0.576(9) 1 d . U P D 1
HC1_42 H 1.1999 0.6101 1.4094 0.053 Uiso 0.576(9) 1 calc R U P D 1
HC2_42 H 1.1111 0.5978 1.3686 0.053 Uiso 0.576(9) 1 calc R U P D 1
O_42 O 1.070(3) 0.5856(10) 1.4230(10) 0.054(7) Uani 0.576(9) 1 d . U P D 1
HO_42 H 1.0097 0.5792 1.4078 0.064 Uiso 0.576(9) 1 calc R U P D 1
CA_42 C 1.218(3) 0.5567(12) 1.3917(8) 0.042(3) Uani 0.576(9) 1 d . U P D 1
HA_42 H 1.2689 0.5494 1.4188 0.050 Uiso 0.576(9) 1 calc R U P D 1
CB_42 C 1.2902(13) 0.5699(4) 1.3518(5) 0.051(3) Uani 0.576(9) 1 d . U P D 1
HB2_42 H 1.3314 0.5479 1.3444 0.061 Uiso 0.576(9) 1 calc R U P D 1
HB3_42 H 1.2353 0.5766 1.3259 0.061 Uiso 0.576(9) 1 calc R U P D 1
CG_42 C 1.3730(11) 0.6028(3) 1.3620(4) 0.056(3) Uani 0.576(9) 1 d . U P D 1
CD1_42 C 1.3851(13) 0.6286(4) 1.3301(5) 0.073(4) Uani 0.576(9) 1 d . U P D 1
HD1_42 H 1.3408 0.6264 1.3023 0.087 Uiso 0.576(9) 1 calc R U P D 1
CD2_42 C 1.4427(17) 0.6058(6) 1.4024(6) 0.064(4) Uani 0.576(9) 1 d . U P D 1
HD2_42 H 1.4370 0.5884 1.4245 0.077 Uiso 0.576(9) 1 calc R U P D 1
CE1_42 C 1.4623(17) 0.6577(5) 1.3390(7) 0.103(6) Uani 0.576(9) 1 d . U P D 1
HE1_42 H 1.4664 0.6759 1.3176 0.123 Uiso 0.576(9) 1 calc R U P D 1
CE2_42 C 1.522(2) 0.6353(7) 1.4097(9) 0.073(5) Uani 0.576(9) 1 d . U P D 1
HE2_42 H 1.5681 0.6374 1.4371 0.088 Uiso 0.576(9) 1 calc R U P D 1
CZ_42 C 1.5341(14) 0.6605(4) 1.3791(6) 0.083(4) Uani 0.576(9) 1 d . U P D 1
HZ_42 H 1.5891 0.6794 1.3845 0.099 Uiso 0.576(9) 1 calc R U P D 1
C_42 C 1.138(6) 0.592(2) 1.3896(18) 0.044(4) Uani 0.424(9) 1 d . U P D 2
HC1_42 H 1.1802 0.6156 1.3929 0.053 Uiso 0.424(9) 1 calc R U P D 2
HC2_42 H 1.0785 0.5939 1.3642 0.053 Uiso 0.424(9) 1 calc R U P D 2
O_42 O 1.087(3) 0.5849(9) 1.4303(12) 0.032(4) Uani 0.424(9) 1 d . U P D 2
HO_42 H 1.1319 0.5918 1.4521 0.038 Uiso 0.424(9) 1 calc R U P D 2
CA_42 C 1.219(4) 0.5585(16) 1.3828(13) 0.051(7) Uani 0.424(9) 1 d . U P D 2
HA_42 H 1.2512 0.5526 1.4134 0.061 Uiso 0.424(9) 1 calc R U P D 2
CB_42 C 1.3130(15) 0.5637(6) 1.3678(5) 0.041(3) Uani 0.424(9) 1 d . U P D 2
HB2_42 H 1.2937 0.5787 1.3412 0.049 Uiso 0.424(9) 1 calc R U P D 2
HB3_42 H 1.3372 0.5389 1.3592 0.049 Uiso 0.424(9) 1 calc R U P D 2
CG_42 C 1.4136(13) 0.5823(5) 1.3955(4) 0.049(3) Uani 0.424(9) 1 d . U P D 2
CD1_42 C 1.440(2) 0.6209(7) 1.3925(9) 0.065(5) Uani 0.424(9) 1 d . U P D 2
HD1_42 H 1.3977 0.6371 1.3722 0.078 Uiso 0.424(9) 1 calc R U P D 2
CE1_42 C 1.537(3) 0.6338(12) 1.4227(10) 0.074(6) Uani 0.424(9) 1 d . U P D 2
HE1_42 H 1.5536 0.6597 1.4226 0.089 Uiso 0.424(9) 1 calc R U P D 2
CZ_42 C 1.602(2) 0.6130(8) 1.4493(7) 0.093(7) Uani 0.424(9) 1 d . U P D 2
HZ_42 H 1.6660 0.6235 1.4664 0.112 Uiso 0.424(9) 1 calc R U P D 2
CE2_42 C 1.5785(19) 0.5750(9) 1.4533(7) 0.097(7) Uani 0.424(9) 1 d . U P D 2
HE2_42 H 1.6249 0.5593 1.4731 0.117 Uiso 0.424(9) 1 calc R U P D 2
CD2_42 C 1.4822(13) 0.5612(6) 1.4262(6) 0.070(5) Uani 0.424(9) 1 d . U P D 2
HD2_42 H 1.4632 0.5358 1.4293 0.084 Uiso 0.424(9) 1 calc R U P D 2

loop_
_atom_site_aniso_label
_atom_site_aniso_U_11
_atom_site_aniso_U_22
_atom_site_aniso_U_33
_atom_site_aniso_U_23
_atom_site_aniso_U_13
_atom_site_aniso_U_12
CH3_1 0.162(10) 0.059(4) 0.048(4) 0.001(3) 0.031(5) -0.036(5)
C_1 0.106(6) 0.035(3) 0.036(3) -0.003(2) 0.014(3) -0.012(3)
O_1 0.111(4) 0.052(2) 0.032(2) -0.0006(17) 0.007(2) -0.014(3)
N_2 0.108(5) 0.041(2) 0.024(2) 0.0009(17) 0.007(2) 0.004(3)
CA_2 0.088(5) 0.045(3) 0.024(2) 0.001(2) 0.006(3) 0.009(3)
CB1_2 0.084(5) 0.063(4) 0.037(3) -0.001(3) -0.001(3) 0.009(3)
CB2_2 0.096(6) 0.069(4) 0.035(3) -0.003(3) 0.006(3) 0.026(4)
C_2 0.078(4) 0.039(3) 0.024(2) -0.0031(19) -0.002(2) -0.001(2)
O_2 0.076(3) 0.046(2) 0.0293(18) 0.0001(15) 0.0071(18) 0.0028(19)
N_3 0.085(4) 0.036(2) 0.0195(18) 0.0007(15) 0.002(2) 0.003(2)
CA_3 0.088(5) 0.047(3) 0.022(2) -0.001(2) 0.005(3) 0.009(3)
CB_3 0.121(7) 0.067(4) 0.028(3) -0.007(3) 0.003(3) 0.036(4)
CD_3 0.077(4) 0.051(3) 0.029(2) -0.004(2) 0.004(3) 0.010(3)
CG_3 0.114(6) 0.055(3) 0.028(3) -0.005(2) 0.008(3) 0.022(4)
C_3 0.071(4) 0.054(3) 0.027(2) 0.001(2) 0.005(2) 0.015(3)
O_3 0.087(3) 0.048(2) 0.0241(17) -0.0035(15) 0.0043(18) 0.006(2)
N_4 0.084(4) 0.070(3) 0.024(2) 0.000(2) 0.007(2) -0.007(3)
CA_4 0.082(5) 0.100(5) 0.024(3) -0.004(3) 0.006(3) -0.020(4)
CB1_4 0.081(6) 0.151(9) 0.036(3) 0.013(4) 0.010(3) -0.007(5)
CB2_4 0.100(7) 0.116(7) 0.044(4) -0.007(4) 0.020(4) -0.054(6)
C_4 0.084(4) 0.062(4) 0.034(3) -0.004(2) 0.010(3) -0.029(3)
O_4 0.093(4) 0.075(3) 0.0235(18) 0.0006(18) 0.005(2) -0.023(3)
N_5 0.101(4) 0.048(3) 0.0200(19) -0.0031(17) 0.009(2) -0.013(3)
CA_5 0.102(5) 0.038(3) 0.025(2) -0.003(2) 0.005(3) -0.002(3)
CB_5 0.126(7) 0.044(3) 0.028(3) 0.003(2) 0.002(3) 0.011(3)
C_5 0.091(5) 0.040(3) 0.022(2) -0.0021(19) 0.000(2) 0.001(3)
O_5 0.088(3) 0.0394(19) 0.0316(18) -0.0062(15) 0.0057(19) 0.003(2)
N_6 0.072(3) 0.041(2) 0.0221(18) -0.0042(16) 0.0026(19) -0.003(2)
CA_6 0.068(4) 0.043(3) 0.031(2) -0.004(2) -0.001(2) -0.005(2)
CB1_6 0.079(4) 0.043(3) 0.037(3) -0.006(2) -0.003(3) -0.013(3)
CB2_6 0.060(4) 0.072(4) 0.044(3) -0.002(3) 0.005(3) -0.008(3)
C_6 0.070(4) 0.030(2) 0.027(2) -0.0030(17) 0.000(2) -0.004(2)
O_6 0.068(3) 0.045(2) 0.0311(18) 0.0021(15) 0.0092(17) -0.0047(18)
N_7 0.061(3) 0.038(2) 0.0255(19) -0.0016(15) 0.0064(18) -0.0044(19)
CA_7 0.069(4) 0.037(2) 0.033(2) 0.0037(19) 0.004(2) 0.003(2)
CB_7 0.066(4) 0.055(3) 0.033(3) -0.004(2) 0.008(2) 0.012(3)
C_7 0.043(3) 0.040(2) 0.031(2) -0.0028(18) 0.0064(19) -0.002(2)
O_7 0.059(2) 0.0406(18) 0.0301(17) 0.0015(14) 0.0091(16) 0.0031(16)
N_8 0.055(3) 0.040(2) 0.0195(17) -0.0021(14) 0.0108(17) -0.0046(18)
CA_8 0.043(3) 0.040(2) 0.028(2) -0.0026(18) 0.0045(19) -0.003(2)
CB_8 0.051(3) 0.034(2) 0.038(3) -0.0025(19) 0.003(2) 0.004(2)
CG_8 0.060(3) 0.037(2) 0.037(3) -0.0003(19) 0.011(2) -0.003(2)
CD_8 0.072(7) 0.044(5) 0.046(4) 0.002(3) 0.016(4) -0.006(4)
NE2_8 0.067(6) 0.035(4) 0.059(5) 0.008(3) -0.005(4) 0.000(4)
OE1_8 0.064(4) 0.059(4) 0.098(6) 0.022(4) 0.018(4) 0.003(3)
CD_8 0.019(8) 0.026(8) 0.013(6) -0.012(5) 0.004(5) -0.012(6)
NE2_8 0.018(7) 0.029(7) 0.024(6) 0.006(5) 0.004(5) -0.006(5)
OE1_8 0.023(5) 0.016(5) 0.039(6) 0.017(4) 0.004(5) 0.000(4)
C_8 0.048(3) 0.039(2) 0.034(2) -0.0051(19) 0.009(2) -0.006(2)
O_8 0.047(2) 0.058(2) 0.0295(17) -0.0091(15) 0.0066(15) -0.0062(17)
N_9 0.044(2) 0.045(2) 0.0230(18) -0.0006(15) 0.0089(16) -0.0041(17)
CA_9 0.047(3) 0.044(3) 0.026(2) 0.0002(18) 0.005(2) 0.003(2)
CB1_9 0.039(3) 0.053(3) 0.035(2) 0.004(2) 0.005(2) 0.004(2)
CB2_9 0.054(3) 0.045(3) 0.037(3) -0.001(2) 0.010(2) 0.010(2)
C_9 0.035(2) 0.045(2) 0.024(2) 0.0039(17) 0.0014(17) 0.0033(19)
O_9 0.048(2) 0.057(2) 0.0238(16) 0.0035(14) 0.0046(14) 0.0081(17)
N_10 0.038(2) 0.046(2) 0.0227(17) 0.0024(15) 0.0057(15) 0.0041(17)
CA_10 0.035(2) 0.044(2) 0.034(2) 0.0068(19) 0.0066(19) 0.0040(19)
CB_10 0.041(3) 0.046(3) 0.030(2) 0.0042(19) 0.010(2) -0.001(2)
CG1_10 0.051(3) 0.048(3) 0.053(3) -0.003(2) 0.003(3) -0.005(2)
CG2_10 0.056(4) 0.050(3) 0.042(3) 0.007(2) 0.013(3) 0.008(2)
C_10 0.044(3) 0.045(3) 0.028(2) 0.0014(19) 0.001(2) 0.012(2)
O_10 0.056(2) 0.050(2) 0.0231(16) 0.0039(14) 0.0070(15) 0.0133(17)
N_11 0.036(2) 0.064(3) 0.0221(18) -0.0020(17) 0.0017(16) 0.0080(19)
CA_11 0.036(3) 0.071(4) 0.033(2) -0.006(2) -0.001(2) 0.009(2)
CB1_11 0.031(3) 0.096(5) 0.049(3) -0.023(3) 0.004(2) -0.007(3)
CB2_11 0.067(4) 0.085(5) 0.035(3) -0.009(3) -0.009(3) 0.038(4)
C_11 0.038(3) 0.063(3) 0.035(3) -0.005(2) -0.003(2) 0.006(2)
O_11 0.057(3) 0.067(3) 0.0306(18) -0.0057(17) -0.0046(17) 0.012(2)
N_12 0.040(2) 0.064(3) 0.0268(19) -0.0009(18) 0.0025(17) 0.004(2)
CA_12 0.044(3) 0.047(3) 0.036(2) 0.000(2) 0.004(2) 0.000(2)
C_12 0.048(3) 0.037(2) 0.031(2) 0.0025(18) 0.001(2) 0.006(2)
O_12 0.057(2) 0.0421(19) 0.0346(18) -0.0059(14) 0.0035(16) 0.0050(16)
N_13 0.052(3) 0.040(2) 0.0243(18) -0.0001(15) 0.0043(17) 0.0005(18)
CA_13 0.048(3) 0.043(2) 0.027(2) -0.0033(18) 0.011(2) -0.001(2)
CB_13 0.062(4) 0.052(3) 0.034(3) -0.010(2) 0.016(2) -0.015(2)
CG_13 0.040(3) 0.074(4) 0.040(3) -0.010(3) 0.007(2) -0.010(3)
CD1_13 0.043(3) 0.103(6) 0.052(4) -0.023(4) 0.008(3) -0.018(3)
CD2_13 0.052(4) 0.088(5) 0.061(4) -0.026(4) 0.007(3) 0.003(3)
C_13 0.068(4) 0.040(2) 0.026(2) -0.0050(18) 0.015(2) -0.005(2)
O_13 0.078(3) 0.047(2) 0.0277(18) -0.0023(15) 0.0126(18) 0.0021(19)
N_14 0.074(3) 0.039(2) 0.028(2) 0.0017(17) 0.010(2) 0.006(2)
CA_14 0.079(4) 0.042(3) 0.024(2) -0.0013(19) 0.010(2) 0.003(2)
CB1_14 0.097(5) 0.049(3) 0.035(3) -0.003(2) 0.009(3) 0.023(3)
CB2_14 0.111(6) 0.042(3) 0.032(3) -0.005(2) 0.013(3) -0.011(3)
C_14 0.064(4) 0.036(2) 0.032(2) 0.0003(18) 0.012(2) 0.007(2)
C1_14 0.061(4) 0.044(3) 0.031(2) 0.0020(19) 0.011(2) 0.007(2)
N1_14 0.068(3) 0.038(2) 0.0237(18) -0.0028(15) 0.0081(19) 0.004(2)
N2_14 0.051(3) 0.040(2) 0.032(2) 0.0034(16) 0.0059(18) 0.0007(18)
N_15 0.053(3) 0.037(2) 0.033(2) 0.0016(16) 0.0063(19) 0.0060(18)
CA_15 0.050(3) 0.045(3) 0.029(2) -0.0018(19) 0.005(2) 0.001(2)
CB1_15 0.053(3) 0.046(3) 0.049(3) 0.001(2) 0.014(3) 0.001(2)
CB2_15 0.044(3) 0.049(3) 0.046(3) 0.001(2) -0.001(2) 0.006(2)
C_15 0.052(3) 0.032(2) 0.030(2) 0.0008(17) 0.001(2) -0.0019(19)
O_15 0.056(2) 0.049(2) 0.0271(17) -0.0023(14) 0.0020(15) 0.0056(17)
N_16 0.049(2) 0.037(2) 0.0248(18) 0.0027(15) 0.0067(16) 0.0055(17)
CA_16 0.050(3) 0.033(2) 0.025(2) -0.0008(16) 0.0064(19) 0.0019(19)
CB_16 0.055(3) 0.033(2) 0.024(2) -0.0010(16) 0.005(2) 0.005(2)
CG1_16 0.061(3) 0.034(2) 0.034(2) 0.0032(18) 0.008(2) 0.004(2)
CG2_16 0.054(3) 0.038(2) 0.038(3) 0.004(2) 0.005(2) 0.012(2)
C_16 0.050(3) 0.031(2) 0.0168(19) 0.0023(15) 0.0004(17) 0.0052(18)
O_16 0.053(2) 0.0356(16) 0.0233(15) 0.0023(12) 0.0036(14) 0.0061(14)
N_17 0.052(2) 0.0298(18) 0.0227(17) 0.0001(14) 0.0044(16) 0.0028(16)
CA_17 0.050(3) 0.032(2) 0.028(2) 0.0008(17) 0.006(2) 0.0009(19)
CB1_17 0.054(3) 0.043(3) 0.032(2) -0.0020(19) 0.004(2) 0.006(2)
CB2_17 0.056(3) 0.033(2) 0.030(2) -0.0010(18) 0.007(2) 0.003(2)
C_17 0.050(3) 0.030(2) 0.030(2) 0.0011(17) 0.008(2) 0.0013(19)
O_17 0.050(2) 0.0420(18) 0.0305(17) -0.0001(13) 0.0116(15) 0.0054(15)
N_18 0.044(2) 0.038(2) 0.0241(18) 0.0001(14) 0.0100(16) 0.0048(16)
CA_18 0.056(3) 0.035(2) 0.028(2) -0.0003(18) 0.006(2) 0.007(2)
CB1_18 0.052(3) 0.048(3) 0.036(3) 0.004(2) 0.005(2) 0.019(2)
CB2_18 0.069(4) 0.036(2) 0.031(2) 0.0046(19) 0.008(2) 0.010(2)
C_18 0.044(3) 0.037(2) 0.023(2) -0.0003(16) 0.0015(18) 0.0071(19)
O_18 0.058(2) 0.0427(18) 0.0256(16) 0.0035(13) 0.0043(15) 0.0001(16)
N_19 0.048(2) 0.0354(19) 0.0204(17) 0.0009(14) 0.0044(16) 0.0061(17)
CA_19 0.052(3) 0.037(2) 0.0195(19) -0.0001(16) 0.0023(19) 0.000(2)
CB_19 0.049(3) 0.034(2) 0.034(2) 0.0004(18) 0.004(2) 0.003(2)
CG_19 0.043(3) 0.034(2) 0.037(2) 0.0029(18) 0.002(2) 0.0012(19)
CD_19 0.050(3) 0.032(2) 0.034(2) -0.0002(18) 0.007(2) 0.0035(19)
OE1_19 0.047(2) 0.0376(18) 0.051(2) 0.0066(15) 0.0036(17) 0.0078(15)
NE2_19 0.043(2) 0.037(2) 0.059(3) 0.006(2) 0.008(2) 0.0107(18)
C_19 0.064(3) 0.037(2) 0.0178(19) 0.0025(17) -0.001(2) 0.002(2)
O_19 0.059(2) 0.052(2) 0.0278(17) -0.0049(15) 0.0077(16) 0.0087(18)
N_20 0.047(2) 0.044(2) 0.0237(18) -0.0017(15) 0.0050(17) 0.0104(18)
CA_20 0.041(3) 0.042(2) 0.036(2) -0.0013(19) 0.012(2) 0.009(2)
CB_20 0.043(3) 0.039(2) 0.036(2) 0.0005(19) 0.007(2) 0.007(2)
CG_20 0.051(3) 0.034(2) 0.039(3) 0.0024(19) 0.005(2) 0.011(2)
CD_20 0.048(3) 0.040(2) 0.032(2) 0.0048(19) 0.010(2) 0.006(2)
OE1_20 0.057(2) 0.054(2) 0.0339(18) 0.0016(16) 0.0074(17) 0.0033(18)
NE2_20 0.069(4) 0.057(3) 0.034(2) 0.005(2) 0.004(2) 0.024(3)
C_20 0.044(3) 0.055(3) 0.034(2) 0.006(2) 0.008(2) 0.015(2)
O_20 0.062(3) 0.063(3) 0.050(2) 0.0162(19) 0.020(2) 0.028(2)
N_21 0.047(3) 0.046(2) 0.035(2) 0.0023(17) 0.0139(19) 0.0122(19)
CA_21 0.048(3) 0.056(3) 0.050(3) 0.020(3) 0.012(3) 0.008(2)
C_21 0.062(4) 0.045(3) 0.045(3) 0.011(2) 0.002(3) 0.005(3)
O_21 0.048(2) 0.053(2) 0.047(2) 0.0159(17) 0.0038(18) 0.0015(17)
CB_21 0.058(4) 0.072(5) 0.094(6) 0.028(4) -0.008(4) 0.004(3)
CG_21 0.063(5) 0.106(6) 0.086(6) 0.002(5) -0.001(4) -0.011(4)
CD1_21 0.074(6) 0.113(7) 0.117(8) 0.035(6) 0.021(6) 0.000(5)
CD2_21 0.096(8) 0.139(9) 0.113(8) -0.027(7) 0.029(6) -0.047(7)
CE1_21 0.065(5) 0.078(5) 0.133(9) 0.013(5) 0.017(5) -0.009(4)
CE2_21 0.119(10) 0.163(11) 0.152(11) -0.071(10) 0.069(9) -0.064(9)
CZ_21 0.133(11) 0.157(11) 0.131(11) -0.004(9) 0.050(9) -0.059(10)
CH3_22 0.120(7) 0.057(4) 0.043(3) 0.003(3) -0.011(4) -0.021(4)
C_22 0.109(6) 0.040(3) 0.034(3) 0.004(2) 0.000(3) -0.014(3)
O_22 0.114(4) 0.049(2) 0.032(2) 0.0022(17) 0.008(2) -0.015(2)
N_23 0.108(4) 0.038(2) 0.0202(19) -0.0020(16) 0.001(2) 0.003(2)
CA_23 0.085(5) 0.043(3) 0.029(2) -0.002(2) 0.002(3) 0.005(3)
CB1_23 0.098(6) 0.068(4) 0.040(3) 0.003(3) 0.009(3) 0.022(4)
CB2_23 0.100(6) 0.067(4) 0.037(3) 0.000(3) 0.011(3) 0.005(4)
C_23 0.081(4) 0.041(3) 0.026(2) -0.0007(19) 0.006(2) -0.003(2)
O_23 0.075(3) 0.051(2) 0.0249(17) 0.0005(15) 0.0014(17) 0.0044(19)
N_24 0.085(4) 0.039(2) 0.026(2) -0.0023(17) 0.000(2) 0.006(2)
CA_24 0.096(5) 0.042(3) 0.031(2) -0.003(2) -0.002(3) 0.010(3)
CB_24 0.140(8) 0.068(4) 0.035(3) 0.004(3) 0.004(4) 0.044(5)
CG_24 0.116(6) 0.051(3) 0.032(3) -0.001(2) -0.006(3) 0.023(4)
CD_24 0.084(5) 0.048(3) 0.031(3) 0.004(2) 0.006(3) 0.012(3)
C_24 0.076(4) 0.056(3) 0.023(2) -0.003(2) 0.000(2) 0.019(3)
O_24 0.077(3) 0.050(2) 0.0295(18) -0.0008(15) 0.0004(18) 0.006(2)
N_25 0.074(4) 0.073(3) 0.025(2) -0.005(2) -0.003(2) -0.004(3)
CA_25 0.069(4) 0.107(6) 0.031(3) -0.004(3) 0.000(3) -0.022(4)
CB1_25 0.090(6) 0.139(8) 0.049(4) -0.001(4) -0.001(4) -0.055(6)
CB2_25 0.069(5) 0.166(10) 0.041(4) -0.006(5) 0.003(3) -0.003(5)
C_25 0.075(4) 0.062(4) 0.029(3) 0.004(2) 0.001(3) -0.024(3)
O_25 0.088(4) 0.075(3) 0.0276(19) 0.0000(19) 0.003(2) -0.023(3)
N_26 0.093(4) 0.054(3) 0.024(2) 0.0045(18) 0.000(2) -0.018(3)
CA_26 0.102(5) 0.038(3) 0.026(2) 0.006(2) 0.001(3) -0.006(3)
CB_26 0.131(7) 0.047(3) 0.025(3) 0.002(2) 0.002(3) 0.010(4)
C_26 0.076(4) 0.039(3) 0.028(2) 0.0024(19) 0.008(2) 0.001(2)
O_26 0.089(3) 0.0387(19) 0.0253(17) 0.0056(14) 0.0048(18) 0.0029(19)
N_27 0.070(3) 0.040(2) 0.0240(19) 0.0029(16) 0.0025(19) 0.001(2)
CA_27 0.070(4) 0.047(3) 0.030(2) 0.001(2) 0.007(2) -0.006(3)
CB1_27 0.074(4) 0.076(4) 0.041(3) 0.001(3) 0.007(3) -0.008(3)
CB2_27 0.089(5) 0.044(3) 0.032(3) 0.000(2) 0.013(3) -0.010(3)
C_27 0.065(3) 0.034(2) 0.028(2) 0.0047(18) 0.006(2) -0.005(2)
O_27 0.068(3) 0.044(2) 0.0312(17) -0.0034(14) 0.0002(17) -0.0078(18)
N_28 0.057(3) 0.038(2) 0.0271(19) -0.0002(16) 0.0015(18) -0.0040(18)
CA_28 0.067(4) 0.039(2) 0.030(2) -0.0016(19) 0.004(2) 0.002(2)
CB_28 0.067(4) 0.054(3) 0.032(3) 0.005(2) 0.004(2) 0.013(3)
C_28 0.043(3) 0.040(2) 0.030(2) 0.0023(18) -0.001(2) 0.001(2)
O_28 0.051(2) 0.0419(18) 0.0288(16) -0.0017(13) -0.0006(15) 0.0030(15)
N_29 0.054(3) 0.034(2) 0.0264(19) 0.0010(15) -0.0042(17) -0.0040(18)
CA_29 0.049(3) 0.038(2) 0.031(2) 0.0029(18) 0.001(2) -0.003(2)
CB_29 0.055(3) 0.037(2) 0.033(2) 0.0032(19) 0.004(2) 0.004(2)
CG_29 0.060(4) 0.017(5) 0.030(5) 0.005(4) 0.000(4) 0.000(4)
CD_29 0.056(6) 0.044(5) 0.035(4) 0.001(3) 0.005(4) 0.002(4)
NE2_29 0.058(5) 0.050(4) 0.060(4) -0.004(3) 0.006(3) -0.006(3)
OE1_29 0.061(4) 0.046(3) 0.050(3) -0.006(3) 0.005(3) -0.003(3)
CG_29 0.060(4) 0.017(5) 0.030(5) 0.005(4) 0.000(4) 0.000(4)
OE1_29 0.010(6) 0.041(7) 0.117(14) -0.038(8) 0.018(7) -0.002(5)
NE2_29 0.020(7) 0.016(6) 0.020(6) -0.005(5) 0.000(5) 0.004(5)
CD_29 0.011(6) 0.021(7) 0.024(7) -0.007(5) 0.008(5) -0.002(5)
C_29 0.045(3) 0.037(2) 0.033(2) 0.0056(18) 0.001(2) -0.004(2)
O_29 0.046(2) 0.054(2) 0.0274(16) 0.0076(15) 0.0012(15) -0.0032(16)
N_30 0.046(2) 0.045(2) 0.0258(18) 0.0023(16) -0.0005(17) -0.0029(18)
CA_30 0.044(3) 0.045(3) 0.024(2) -0.0011(18) 0.0005(19) 0.003(2)
CB1_30 0.043(3) 0.052(3) 0.035(2) -0.006(2) 0.008(2) 0.001(2)
CB2_30 0.058(3) 0.047(3) 0.031(2) 0.001(2) 0.000(2) 0.003(2)
C_30 0.031(2) 0.049(3) 0.031(2) -0.0028(19) 0.0075(18) 0.0029(19)
O_30 0.043(2) 0.054(2) 0.0270(16) -0.0015(14) -0.0019(14) 0.0062(16)
N_31 0.037(2) 0.049(2) 0.0195(16) -0.0019(15) 0.0040(15) 0.0010(17)
CA_31 0.034(2) 0.045(2) 0.031(2) -0.0058(19) -0.0010(18) 0.0007(19)
CB_31 0.033(2) 0.047(3) 0.032(2) -0.0034(19) -0.0010(19) 0.0007(19)
CG1_31 0.044(3) 0.055(3) 0.056(3) 0.001(3) 0.011(3) -0.006(2)
CG2_31 0.051(3) 0.050(3) 0.040(3) -0.009(2) -0.002(2) 0.005(2)
C_31 0.046(3) 0.047(3) 0.025(2) -0.0031(18) 0.0021(19) 0.011(2)
O_31 0.046(2) 0.051(2) 0.0248(16) -0.0047(14) -0.0049(14) 0.0101(16)
N_32 0.039(2) 0.063(3) 0.0236(18) 0.0001(17) 0.0030(16) 0.0077(19)
CA_32 0.039(3) 0.073(4) 0.027(2) 0.009(2) 0.010(2) 0.012(2)
CB1_32 0.041(3) 0.093(5) 0.048(3) 0.019(3) 0.008(3) 0.004(3)
CB2_32 0.061(4) 0.081(4) 0.041(3) 0.005(3) 0.010(3) 0.037(3)
C_32 0.044(3) 0.060(3) 0.030(2) 0.007(2) 0.008(2) 0.008(2)
O_32 0.065(3) 0.070(3) 0.0299(18) 0.0073(17) 0.0115(18) 0.017(2)
N_33 0.044(3) 0.059(3) 0.029(2) 0.0021(18) 0.0054(18) 0.003(2)
CA_33 0.056(3) 0.046(3) 0.034(2) 0.001(2) 0.003(2) -0.001(2)
C_33 0.050(3) 0.035(2) 0.030(2) 0.0004(18) 0.006(2) 0.005(2)
O_33 0.054(2) 0.0450(19) 0.0284(16) 0.0058(14) 0.0045(15) 0.0069(16)
N_34 0.044(2) 0.044(2) 0.0229(18) 0.0006(15) -0.0025(16) 0.0015(17)
CA_34 0.042(3) 0.039(2) 0.028(2) 0.0026(17) -0.0042(19) 0.0001(19)
CB_34 0.056(3) 0.053(3) 0.037(3) 0.010(2) -0.004(2) -0.016(2)
CG_34 0.042(3) 0.075(4) 0.040(3) 0.008(3) 0.001(2) -0.004(3)
CD1_34 0.045(4) 0.105(6) 0.056(4) 0.017(4) 0.007(3) -0.004(3)
CD2_34 0.054(4) 0.101(6) 0.055(4) 0.018(4) 0.005(3) 0.008(4)
C_34 0.060(3) 0.042(3) 0.024(2) 0.0023(18) -0.004(2) -0.004(2)
O_34 0.061(2) 0.0450(19) 0.0283(17) 0.0016(14) -0.0090(16) 0.0003(17)
N_35 0.069(3) 0.042(2) 0.0241(19) -0.0001(16) -0.0102(19) 0.006(2)
CA_35 0.076(4) 0.037(3) 0.031(2) -0.0021(19) -0.005(2) 0.004(2)
CB1_35 0.092(5) 0.046(3) 0.031(3) -0.002(2) -0.006(3) 0.021(3)
CB2_35 0.106(6) 0.042(3) 0.032(3) 0.001(2) -0.001(3) -0.013(3)
C_35 0.059(3) 0.037(2) 0.034(2) -0.0002(19) 0.000(2) 0.004(2)
C1_35 0.052(3) 0.039(2) 0.035(2) -0.0050(19) 0.000(2) 0.003(2)
N1_35 0.059(3) 0.042(2) 0.0275(19) 0.0015(16) 0.0017(19) 0.0077(19)
N2_35 0.053(3) 0.040(2) 0.029(2) 0.0003(16) 0.0008(18) -0.0009(18)
N_36 0.051(3) 0.038(2) 0.032(2) -0.0028(16) -0.0005(18) 0.0046(18)
CA_36 0.048(3) 0.044(3) 0.032(2) -0.0008(19) -0.001(2) 0.004(2)
CB1_36 0.043(3) 0.054(3) 0.043(3) -0.002(2) 0.013(2) 0.005(2)
CB2_36 0.048(3) 0.051(3) 0.045(3) -0.005(2) 0.002(2) 0.001(2)
C_36 0.040(3) 0.040(2) 0.030(2) 0.0026(18) 0.0068(18) -0.0019(19)
O_36 0.056(2) 0.052(2) 0.0256(16) 0.0035(14) 0.0059(15) 0.0055(17)
N_37 0.052(3) 0.037(2) 0.0258(18) 0.0013(15) -0.0029(17) 0.0043(18)
CA_37 0.053(3) 0.032(2) 0.024(2) -0.0007(16) -0.0018(19) 0.0037(19)
CG2_37 0.059(3) 0.037(2) 0.028(2) -0.0054(18) -0.002(2) 0.004(2)
CB_37 0.057(3) 0.030(2) 0.0207(19) -0.0002(16) 0.0015(19) 0.0045(19)
CG1_37 0.056(3) 0.043(3) 0.031(2) -0.0081(19) 0.005(2) 0.007(2)
C_37 0.047(3) 0.034(2) 0.0185(19) 0.0001(16) 0.0019(18) 0.0080(19)
O_37 0.046(2) 0.0360(16) 0.0220(14) 0.0002(12) -0.0031(13) 0.0057(14)
N_38 0.043(2) 0.0335(18) 0.0222(17) 0.0010(14) -0.0031(15) 0.0039(16)
CA_38 0.046(3) 0.032(2) 0.027(2) 0.0028(17) -0.0010(19) 0.0005(18)
CB1_38 0.043(3) 0.035(2) 0.032(2) 0.0059(18) 0.0025(19) 0.0034(19)
CB2_38 0.052(3) 0.043(3) 0.030(2) -0.0001(19) 0.002(2) 0.006(2)
C_38 0.043(3) 0.029(2) 0.030(2) 0.0010(16) -0.0024(18) 0.0007(18)
O_38 0.045(2) 0.0408(18) 0.0303(16) -0.0027(13) -0.0019(14) 0.0045(15)
N_39 0.045(2) 0.036(2) 0.0287(19) -0.0008(15) -0.0025(16) 0.0047(17)
CA_39 0.049(3) 0.034(2) 0.031(2) -0.0030(18) 0.002(2) 0.008(2)
CB1_39 0.063(4) 0.035(2) 0.037(3) -0.006(2) 0.005(2) 0.003(2)
CB2_39 0.054(3) 0.052(3) 0.032(2) -0.004(2) 0.004(2) 0.011(2)
C_39 0.053(3) 0.041(2) 0.0189(19) -0.0012(17) 0.0068(19) 0.005(2)
O_39 0.058(2) 0.0408(18) 0.0209(15) -0.0045(13) 0.0009(14) -0.0013(16)
N_40 0.051(3) 0.0361(19) 0.0196(17) -0.0027(14) 0.0001(16) 0.0040(17)
CA_40 0.045(3) 0.038(2) 0.0189(19) -0.0011(16) 0.0012(18) 0.0006(19)
CB_40 0.046(3) 0.036(2) 0.028(2) -0.0009(17) 0.0016(19) 0.0043(19)
CG_40 0.048(3) 0.040(2) 0.033(2) -0.0043(19) 0.005(2) 0.002(2)
CD_40 0.045(3) 0.033(2) 0.033(2) 0.0000(17) 0.006(2) 0.0042(19)
OE1_40 0.050(2) 0.0359(17) 0.047(2) -0.0055(15) 0.0083(17) 0.0028(15)
NE2_40 0.042(2) 0.034(2) 0.063(3) -0.006(2) 0.007(2) 0.0054(18)
C_40 0.056(3) 0.034(2) 0.0189(19) -0.0057(16) 0.0016(19) 0.002(2)
O_40 0.048(2) 0.055(2) 0.0251(16) 0.0042(14) -0.0006(15) 0.0088(17)
N_41 0.042(2) 0.039(2) 0.0303(19) -0.0004(15) -0.0007(16) 0.0105(17)
CA_41 0.040(3) 0.043(3) 0.035(2) 0.0007(19) -0.001(2) 0.015(2)
CB_41 0.042(3) 0.037(2) 0.042(3) -0.0023(19) 0.002(2) 0.006(2)
CG_41 0.046(3) 0.042(3) 0.039(3) -0.003(2) 0.006(2) 0.006(2)
CD_41 0.042(3) 0.041(2) 0.031(2) -0.0025(18) 0.004(2) 0.003(2)
OE1_41 0.049(2) 0.050(2) 0.0402(19) -0.0013(16) 0.0063(17) 0.0033(17)
NE2_41 0.070(3) 0.054(3) 0.038(2) -0.005(2) 0.005(2) 0.027(2)
C_41 0.042(3) 0.051(3) 0.029(2) -0.007(2) 0.000(2) 0.012(2)
O_41 0.048(2) 0.063(3) 0.050(2) -0.0198(19) -0.0055(18) 0.0206(19)
N_42 0.040(2) 0.047(2) 0.035(2) -0.0028(17) -0.0022(18) 0.0093(18)
C_42 0.046(8) 0.050(6) 0.033(12) -0.011(9) 0.002(8) 0.003(6)
O_42 0.041(10) 0.070(9) 0.049(15) -0.013(8) 0.008(10) -0.001(6)
CA_42 0.046(7) 0.056(7) 0.020(6) -0.016(5) 0.000(5) -0.004(5)
CB_42 0.051(7) 0.054(6) 0.048(8) -0.005(6) 0.010(5) 0.006(5)
CG_42 0.062(6) 0.052(5) 0.056(6) -0.012(4) 0.016(5) 0.002(4)
CD1_42 0.077(9) 0.058(6) 0.076(8) 0.013(6) -0.005(6) 0.006(5)
CD2_42 0.068(8) 0.070(10) 0.055(7) -0.017(7) 0.013(6) -0.006(8)
CE1_42 0.098(12) 0.070(9) 0.125(12) 0.041(9) -0.019(10) -0.003(7)
CE2_42 0.060(10) 0.062(8) 0.090(13) -0.004(8) -0.006(9) 0.005(6)
CZ_42 0.072(9) 0.052(6) 0.117(11) 0.001(7) 0.000(7) -0.003(6)
C_42 0.046(8) 0.050(6) 0.033(12) -0.011(9) 0.002(8) 0.003(6)
O_42 0.037(10) 0.035(7) 0.018(6) -0.013(4) -0.006(6) -0.002(5)
CA_42 0.043(9) 0.054(9) 0.057(19) -0.015(15) 0.010(12) 0.002(7)
CB_42 0.039(7) 0.055(8) 0.027(8) 0.003(6) 0.002(5) 0.008(5)
CG_42 0.052(7) 0.066(8) 0.031(6) 0.002(5) 0.015(5) -0.019(6)
CD1_42 0.052(9) 0.057(9) 0.083(13) -0.006(9) 0.007(8) -0.001(8)
CE1_42 0.058(13) 0.091(12) 0.070(14) -0.014(10) 0.007(9) -0.038(9)
CZ_42 0.081(12) 0.137(15) 0.058(10) 0.012(10) 0.003(8) -0.048(12)
CE2_42 0.069(12) 0.141(15) 0.073(12) 0.030(12) -0.010(9) -0.053(12)
CD2_42 0.033(7) 0.111(12) 0.061(9) 0.037(8) -0.002(6) -0.019(7)

loop_
_atom_type_symbol
_atom_type_description
_atom_type_scat_dispersion_real
_atom_type_scat_dispersion_imag
_atom_type_scat_source
C C 0.0181 0.0091 'International Tables Vol C Tables 4.2.6.8 and 6.1.1.4'
H H 0.0000 0.0000 'International Tables Vol C Tables 4.2.6.8 and 6.1.1.4'
N N 0.0311 0.0180 'International Tables Vol C Tables 4.2.6.8 and 6.1.1.4'
O O 0.0492 0.0322 'International Tables Vol C Tables 4.2.6.8 and 6.1.1.4'

loop_
_geom_angle_atom_site_label_1
_geom_angle_atom_site_label_2
_geom_angle_atom_site_label_3
_geom_angle
C_1 CH3_1 H1_1 109.5
C_1 CH3_1 H2_1 109.5
H1_1 CH3_1 H2_1 109.5
C_1 CH3_1 H3_1 109.5
H1_1 CH3_1 H3_1 109.5
H2_1 CH3_1 H3_1 109.5
O_1 C_1 N_2 122.1(7)
O_1 C_1 CH3_1 122.6(7)
N_2 C_1 CH3_1 115.4(6)
C_1 N_2 CA_2 122.2(5)
C_1 N_2 H_2 118.9
CA_2 N_2 H_2 118.9
N_2 CA_2 CB1_2 110.7(5)
N_2 CA_2 C_2 110.3(6)
CB1_2 CA_2 C_2 109.4(5)
N_2 CA_2 CB2_2 109.1(6)
CB1_2 CA_2 CB2_2 108.3(7)
C_2 CA_2 CB2_2 109.0(5)
CA_2 CB1_2 HB11_2 109.5
CA_2 CB1_2 HB12_2 109.5
HB11_2 CB1_2 HB12_2 109.5
CA_2 CB1_2 HB13_2 109.5
HB11_2 CB1_2 HB13_2 109.5
HB12_2 CB1_2 HB13_2 109.5
CA_2 CB2_2 HB21_2 109.5
CA_2 CB2_2 HB22_2 109.5
HB21_2 CB2_2 HB22_2 109.5
CA_2 CB2_2 HB23_2 109.5
HB21_2 CB2_2 HB23_2 109.5
HB22_2 CB2_2 HB23_2 109.5
O_2 C_2 N_3 119.7(5)
O_2 C_2 CA_2 122.0(6)
N_3 C_2 CA_2 118.4(5)
C_2 N_3 CD_3 130.8(5)
C_2 N_3 CA_3 118.1(5)
CD_3 N_3 CA_3 110.8(5)
N_3 CA_3 C_3 113.1(5)
N_3 CA_3 CB_3 103.9(5)
C_3 CA_3 CB_3 113.6(6)
N_3 CA_3 HA_3 108.7
C_3 CA_3 HA_3 108.7
CB_3 CA_3 HA_3 108.7
CG_3 CB_3 CA_3 104.0(6)
CG_3 CB_3 HB2_3 111.0
CA_3 CB_3 HB2_3 111.0
CG_3 CB_3 HB3_3 111.0
CA_3 CB_3 HB3_3 111.0
HB2_3 CB_3 HB3_3 109.0
N_3 CD_3 CG_3 102.3(5)
N_3 CD_3 HD2_3 111.3
CG_3 CD_3 HD2_3 111.3
N_3 CD_3 HD3_3 111.3
CG_3 CD_3 HD3_3 111.3
HD2_3 CD_3 HD3_3 109.2
CB_3 CG_3 CD_3 102.6(5)
CB_3 CG_3 HG2_3 111.2
CD_3 CG_3 HG2_3 111.2
CB_3 CG_3 HG3_3 111.2
CD_3 CG_3 HG3_3 111.2
HG2_3 CG_3 HG3_3 109.2
O_3 C_3 N_4 122.8(6)
O_3 C_3 CA_3 121.1(6)
N_4 C_3 CA_3 116.1(5)
C_3 N_4 CA_4 122.0(5)
C_3 N_4 H_4 119.0
CA_4 N_4 H_4 119.0
N_4 CA_4 CB1_4 111.4(8)
N_4 CA_4 C_4 108.4(6)
CB1_4 CA_4 C_4 109.3(6)
N_4 CA_4 CB2_4 108.1(5)
CB1_4 CA_4 CB2_4 111.4(8)
C_4 CA_4 CB2_4 108.1(7)
CA_4 CB1_4 HB11_4 109.5
CA_4 CB1_4 HB12_4 109.5
HB11_4 CB1_4 HB12_4 109.5
CA_4 CB1_4 HB13_4 109.5
HB11_4 CB1_4 HB13_4 109.5
HB12_4 CB1_4 HB13_4 109.5
CA_4 CB2_4 HB21_4 109.5
CA_4 CB2_4 HB22_4 109.5
HB21_4 CB2_4 HB22_4 109.5
CA_4 CB2_4 HB23_4 109.5
HB21_4 CB2_4 HB23_4 109.5
HB22_4 CB2_4 HB23_4 109.5
O_4 C_4 N_5 122.2(7)
O_4 C_4 CA_4 122.3(8)
N_5 C_4 CA_4 115.4(5)
C_4 N_5 CA_5 119.0(5)
C_4 N_5 HN_5 120.5
CA_5 N_5 HN_5 120.5
N_5 CA_5 C_5 112.1(5)
N_5 CA_5 CB_5 110.3(5)
C_5 CA_5 CB_5 110.7(7)
N_5 CA_5 HA_5 107.8
C_5 CA_5 HA_5 107.8
CB_5 CA_5 HA_5 107.8
CA_5 CB_5 HB1_5 109.5
CA_5 CB_5 HB2_5 109.5
HB1_5 CB_5 HB2_5 109.5
CA_5 CB_5 HB3_5 109.5
HB1_5 CB_5 HB3_5 109.5
HB2_5 CB_5 HB3_5 109.5
O_5 C_5 N_6 122.7(6)
O_5 C_5 CA_5 120.3(5)
N_6 C_5 CA_5 117.0(5)
C_5 N_6 CA_6 120.8(4)
C_5 N_6 H_6 119.6
CA_6 N_6 H_6 119.6
CB2_6 CA_6 N_6 111.6(5)
CB2_6 CA_6 C_6 111.8(5)
N_6 CA_6 C_6 108.0(5)
CB2_6 CA_6 CB1_6 110.1(6)
N_6 CA_6 CB1_6 107.0(5)
C_6 CA_6 CB1_6 108.2(5)
CA_6 CB1_6 HB11_6 109.5
CA_6 CB1_6 HB12_6 109.5
HB11_6 CB1_6 HB12_6 109.5
CA_6 CB1_6 HB13_6 109.5
HB11_6 CB1_6 HB13_6 109.5
HB12_6 CB1_6 HB13_6 109.5
CA_6 CB2_6 HB21_6 109.5
CA_6 CB2_6 HB22_6 109.5
HB21_6 CB2_6 HB22_6 109.5
CA_6 CB2_6 HB23_6 109.5
HB21_6 CB2_6 HB23_6 109.5
HB22_6 CB2_6 HB23_6 109.5
O_6 C_6 N_7 121.2(5)
O_6 C_6 CA_6 123.1(6)
N_7 C_6 CA_6 115.6(5)
C_6 N_7 CA_7 119.6(5)
C_6 N_7 H_7 120.2
CA_7 N_7 H_7 120.2
N_7 CA_7 C_7 112.7(5)
N_7 CA_7 CB_7 109.3(5)
C_7 CA_7 CB_7 110.4(5)
N_7 CA_7 HA_7 108.1
C_7 CA_7 HA_7 108.1
CB_7 CA_7 HA_7 108.1
CA_7 CB_7 HB1_7 109.5
CA_7 CB_7 HB2_7 109.5
HB1_7 CB_7 HB2_7 109.5
CA_7 CB_7 HB3_7 109.5
HB1_7 CB_7 HB3_7 109.5
HB2_7 CB_7 HB3_7 109.5
O_7 C_7 N_8 122.4(5)
O_7 C_7 CA_7 121.1(5)
N_8 C_7 CA_7 116.5(4)
C_7 N_8 CA_8 118.1(4)
C_7 N_8 H_8 121.0
CA_8 N_8 H_8 121.0
N_8 CA_8 C_8 112.5(4)
N_8 CA_8 CB_8 110.7(4)
C_8 CA_8 CB_8 109.5(4)
N_8 CA_8 HA_8 108.0
C_8 CA_8 HA_8 108.0
CB_8 CA_8 HA_8 108.0
CG_8 CB_8 CA_8 114.2(5)
CG_8 CB_8 HB2_8 108.7
CA_8 CB_8 HB2_8 108.7
CG_8 CB_8 HB3_8 108.7
CA_8 CB_8 HB3_8 108.7
HB2_8 CB_8 HB3_8 107.6
CB_8 CG_8 CD_8 121.0(6)
CB_8 CG_8 CD_8 96.0(7)
CB_8 CG_8 HG2_8 107.1
CD_8 CG_8 HG2_8 107.1
CB_8 CG_8 HG3_8 107.1
CD_8 CG_8 HG3_8 107.1
HG2_8 CG_8 HG3_8 106.8
OE1_8 CD_8 NE2_8 122.2(8)
OE1_8 CD_8 CG_8 125.0(9)
NE2_8 CD_8 CG_8 112.8(9)
CD_8 NE2_8 HE21_8 120.0
CD_8 NE2_8 HE22_8 120.0
HE21_8 NE2_8 HE22_8 120.0
OE1_8 CD_8 NE2_8 124(2)
OE1_8 CD_8 CG_8 124.4(14)
NE2_8 CD_8 CG_8 111.9(16)
CD_8 NE2_8 HE21_8 120.0
CD_8 NE2_8 HE22_8 120.0
HE21_8 NE2_8 HE22_8 120.0
O_8 C_8 N_9 124.4(5)
O_8 C_8 CA_8 119.8(5)
N_9 C_8 CA_8 115.7(4)
C_8 N_9 CA_9 121.2(4)
C_8 N_9 H_9 119.4
CA_9 N_9 H_9 119.4
N_9 CA_9 C_9 108.7(4)
N_9 CA_9 CB2_9 111.3(5)
C_9 CA_9 CB2_9 110.3(4)
N_9 CA_9 CB1_9 108.6(4)
C_9 CA_9 CB1_9 107.9(4)
CB2_9 CA_9 CB1_9 110.0(5)
CA_9 CB1_9 HB11_9 109.5
CA_9 CB1_9 HB12_9 109.5
HB11_9 CB1_9 HB12_9 109.5
CA_9 CB1_9 HB13_9 109.5
HB11_9 CB1_9 HB13_9 109.5
HB12_9 CB1_9 HB13_9 109.5
CA_9 CB2_9 HB21_9 109.5
CA_9 CB2_9 HB22_9 109.5
HB21_9 CB2_9 HB22_9 109.5
CA_9 CB2_9 HB23_9 109.5
HB21_9 CB2_9 HB23_9 109.5
HB22_9 CB2_9 HB23_9 109.5
O_9 C_9 N_10 121.8(5)
O_9 C_9 CA_9 122.3(5)
N_10 C_9 CA_9 115.9(4)
C_9 N_10 CA_10 119.9(4)
C_9 N_10 H_10 120.1
CA_10 N_10 H_10 120.1
N_10 CA_10 C_10 112.6(4)
N_10 CA_10 CB_10 109.6(4)
C_10 CA_10 CB_10 113.1(4)
N_10 CA_10 HA_10 107.1
C_10 CA_10 HA_10 107.1
CB_10 CA_10 HA_10 107.1
CG2_10 CB_10 CG1_10 110.7(5)
CG2_10 CB_10 CA_10 111.3(4)
CG1_10 CB_10 CA_10 108.6(5)
CG2_10 CB_10 HB_10 108.7
CG1_10 CB_10 HB_10 108.7
CA_10 CB_10 HB_10 108.7
CB_10 CG1_10 HG11_10 109.5
CB_10 CG1_10 HG12_10 109.5
HG11_10 CG1_10 HG12_10 109.5
CB_10 CG1_10 HG13_10 109.5
HG11_10 CG1_10 HG13_10 109.5
HG12_10 CG1_10 HG13_10 109.5
CB_10 CG2_10 HG21_10 109.5
CB_10 CG2_10 HG22_10 109.5
HG21_10 CG2_10 HG22_10 109.5
CB_10 CG2_10 HG23_10 109.5
HG21_10 CG2_10 HG23_10 109.5
HG22_10 CG2_10 HG23_10 109.5
O_10 C_10 N_11 122.8(5)
O_10 C_10 CA_10 122.3(5)
N_11 C_10 CA_10 114.8(4)
C_10 N_11 CA_11 121.3(5)
C_10 N_11 H_11 119.4
CA_11 N_11 H_11 119.4
N_11 CA_11 CB1_11 108.5(5)
N_11 CA_11 CB2_11 111.3(6)
CB1_11 CA_11 CB2_11 110.0(6)
N_11 CA_11 C_11 110.2(5)
CB1_11 CA_11 C_11 107.0(5)
CB2_11 CA_11 C_11 109.7(5)
CA_11 CB1_11 HB11_11 109.5
CA_11 CB1_11 HB12_11 109.5
HB11_11 CB1_11 HB12_11 109.5
CA_11 CB1_11 HB13_11 109.5
HB11_11 CB1_11 HB13_11 109.5
HB12_11 CB1_11 HB13_11 109.5
CA_11 CB2_11 HB21_11 109.5
CA_11 CB2_11 HB22_11 109.5
HB21_11 CB2_11 HB22_11 109.5
CA_11 CB2_11 HB23_11 109.5
HB21_11 CB2_11 HB23_11 109.5
HB22_11 CB2_11 HB23_11 109.5
O_11 C_11 N_12 121.7(5)
O_11 C_11 CA_11 123.3(5)
N_12 C_11 CA_11 114.7(5)
C_11 N_12 CA_12 118.6(4)
C_11 N_12 H_12 120.7
CA_12 N_12 H_12 120.7
N_12 CA_12 C_12 113.3(5)
N_12 CA_12 HA2_12 108.9
C_12 CA_12 HA2_12 108.9
N_12 CA_12 HA3_12 108.9
C_12 CA_12 HA3_12 108.9
HA2_12 CA_12 HA3_12 107.7
O_12 C_12 N_13 124.4(6)
O_12 C_12 CA_12 121.3(5)
N_13 C_12 CA_12 114.4(4)
C_12 N_13 CA_13 121.0(4)
C_12 N_13 H_13 119.5
CA_13 N_13 H_13 119.5
N_13 CA_13 CB_13 110.7(4)
N_13 CA_13 C_13 111.6(5)
CB_13 CA_13 C_13 110.7(5)
N_13 CA_13 HA_13 107.9
CB_13 CA_13 HA_13 107.9
C_13 CA_13 HA_13 107.9
CG_13 CB_13 CA_13 115.2(5)
CG_13 CB_13 HB2_13 108.5
CA_13 CB_13 HB2_13 108.5
CG_13 CB_13 HB3_13 108.5
CA_13 CB_13 HB3_13 108.5
HB2_13 CB_13 HB3_13 107.5
CB_13 CG_13 CD2_13 109.9(6)
CB_13 CG_13 CD1_13 109.6(6)
CD2_13 CG_13 CD1_13 110.2(6)
CB_13 CG_13 HG_13 109.1
CD2_13 CG_13 HG_13 109.1
CD1_13 CG_13 HG_13 109.1
CG_13 CD1_13 HD11_13 109.5
CG_13 CD1_13 HD12_13 109.5
HD11_13 CD1_13 HD12_13 109.5
CG_13 CD1_13 HD13_13 109.5
HD11_13 CD1_13 HD13_13 109.5
HD12_13 CD1_13 HD13_13 109.5
CG_13 CD2_13 HD21_13 109.5
CG_13 CD2_13 HD22_13 109.5
HD21_13 CD2_13 HD22_13 109.5
CG_13 CD2_13 HD23_13 109.5
HD21_13 CD2_13 HD23_13 109.5
HD22_13 CD2_13 HD23_13 109.5
O_13 C_13 N_14 124.0(5)
O_13 C_13 CA_13 119.4(5)
N_14 C_13 CA_13 116.5(5)
C_13 N_14 CA_14 123.0(5)
C_13 N_14 H_14 118.5
CA_14 N_14 H_14 118.5
N_14 CA_14 C_14 107.2(4)
N_14 CA_14 CB1_14 105.9(5)
C_14 CA_14 CB1_14 110.3(6)
N_14 CA_14 CB2_14 110.2(6)
C_14 CA_14 CB2_14 111.8(5)
CB1_14 CA_14 CB2_14 111.2(5)
CA_14 CB1_14 HB11_14 109.5
CA_14 CB1_14 HB12_14 109.5
HB11_14 CB1_14 HB12_14 109.5
CA_14 CB1_14 HB13_14 109.5
HB11_14 CB1_14 HB13_14 109.5
HB12_14 CB1_14 HB13_14 109.5
CA_14 CB2_14 HB21_14 109.5
CA_14 CB2_14 HB22_14 109.5
HB21_14 CB2_14 HB22_14 109.5
CA_14 CB2_14 HB23_14 109.5
HB21_14 CB2_14 HB23_14 109.5
HB22_14 CB2_14 HB23_14 109.5
N1_14 C_14 C1_14 110.0(5)
N1_14 C_14 CA_14 122.9(5)
C1_14 C_14 CA_14 126.9(5)
N_15 C1_14 C_14 103.6(5)
N_15 C1_14 H1_14 128.2
C_14 C1_14 H1_14 128.2
N2_14 N1_14 C_14 108.7(5)
N1_14 N2_14 N_15 106.7(4)
C1_14 N_15 N2_14 110.9(5)
C1_14 N_15 CA_15 129.4(5)
N2_14 N_15 CA_15 118.4(4)
N_15 CA_15 CB1_15 109.4(4)
N_15 CA_15 CB2_15 108.3(4)
CB1_15 CA_15 CB2_15 111.4(5)
N_15 CA_15 C_15 104.8(4)
CB1_15 CA_15 C_15 112.2(5)
CB2_15 CA_15 C_15 110.5(4)
CA_15 CB1_15 HB11_15 109.5
CA_15 CB1_15 HB12_15 109.5
HB11_15 CB1_15 HB12_15 109.5
CA_15 CB1_15 HB13_15 109.5
HB11_15 CB1_15 HB13_15 109.5
HB12_15 CB1_15 HB13_15 109.5
CA_15 CB2_15 HB21_15 109.5
CA_15 CB2_15 HB22_15 109.5
HB21_15 CB2_15 HB22_15 109.5
CA_15 CB2_15 HB23_15 109.5
HB21_15 CB2_15 HB23_15 109.5
HB22_15 CB2_15 HB23_15 109.5
O_15 C_15 N_16 124.3(5)
O_15 C_15 CA_15 121.1(5)
N_16 C_15 CA_15 114.6(4)
C_15 N_16 CA_16 119.7(4)
C_15 N_16 H_16 120.2
CA_16 N_16 H_16 120.2
N_16 CA_16 CB_16 110.4(4)
N_16 CA_16 C_16 111.1(4)
CB_16 CA_16 C_16 113.0(4)
N_16 CA_16 HA_16 107.4
CB_16 CA_16 HA_16 107.4
C_16 CA_16 HA_16 107.4
CA_16 CB_16 CG2_16 110.2(4)
CA_16 CB_16 CG1_16 110.3(5)
CG2_16 CB_16 CG1_16 111.4(4)
CA_16 CB_16 HB_16 108.3
CG2_16 CB_16 HB_16 108.3
CG1_16 CB_16 HB_16 108.3
CB_16 CG1_16 HG11_16 109.5
CB_16 CG1_16 HG12_16 109.5
HG11_16 CG1_16 HG12_16 109.5
CB_16 CG1_16 HG13_16 109.5
HG11_16 CG1_16 HG13_16 109.5
HG12_16 CG1_16 HG13_16 109.5
CB_16 CG2_16 HG21_16 109.5
CB_16 CG2_16 HG22_16 109.5
HG21_16 CG2_16 HG22_16 109.5
CB_16 CG2_16 HG23_16 109.5
HG21_16 CG2_16 HG23_16 109.5
HG22_16 CG2_16 HG23_16 109.5
O_16 C_16 N_17 123.3(5)
O_16 C_16 CA_16 121.0(4)
N_17 C_16 CA_16 115.7(4)
C_16 N_17 CA_17 119.6(4)
C_16 N_17 H_17 120.2
CA_17 N_17 H_17 120.2
N_17 CA_17 CB1_17 111.2(4)
N_17 CA_17 CB2_17 107.8(4)
CB1_17 CA_17 CB2_17 110.5(4)
N_17 CA_17 C_17 108.3(4)
CB1_17 CA_17 C_17 112.3(4)
CB2_17 CA_17 C_17 106.6(4)
CA_17 CB1_17 HB11_17 109.5
CA_17 CB1_17 HB12_17 109.5
HB11_17 CB1_17 HB12_17 109.5
CA_17 CB1_17 HB13_17 109.5
HB11_17 CB1_17 HB13_17 109.5
HB12_17 CB1_17 HB13_17 109.5
CA_17 CB2_17 HB21_17 109.5
CA_17 CB2_17 HB22_17 109.5
HB21_17 CB2_17 HB22_17 109.5
CA_17 CB2_17 HB23_17 109.5
HB21_17 CB2_17 HB23_17 109.5
HB22_17 CB2_17 HB23_17 109.5
O_17 C_17 N_18 122.7(5)
O_17 C_17 CA_17 120.9(5)
N_18 C_17 CA_17 116.3(4)
C_17 N_18 CA_18 121.6(4)
C_17 N_18 H_18 119.2
CA_18 N_18 H_18 119.2
N_18 CA_18 CB1_18 108.9(4)
N_18 CA_18 CB2_18 111.0(4)
CB1_18 CA_18 CB2_18 110.7(5)
N_18 CA_18 C_18 108.9(4)
CB1_18 CA_18 C_18 106.8(4)
CB2_18 CA_18 C_18 110.4(4)
CA_18 CB1_18 HB11_18 109.5
CA_18 CB1_18 HB12_18 109.5
HB11_18 CB1_18 HB12_18 109.5
CA_18 CB1_18 HB13_18 109.5
HB11_18 CB1_18 HB13_18 109.5
HB12_18 CB1_18 HB13_18 109.5
CA_18 CB2_18 HB21_18 109.5
CA_18 CB2_18 HB22_18 109.5
HB21_18 CB2_18 HB22_18 109.5
CA_18 CB2_18 HB23_18 109.5
HB21_18 CB2_18 HB23_18 109.5
HB22_18 CB2_18 HB23_18 109.5
O_18 C_18 N_19 122.7(5)
O_18 C_18 CA_18 122.9(5)
N_19 C_18 CA_18 114.1(4)
C_18 N_19 CA_19 120.7(4)
C_18 N_19 H_19 119.6
CA_19 N_19 H_19 119.6
N_19 CA_19 C_19 113.8(4)
N_19 CA_19 CB_19 109.7(4)
C_19 CA_19 CB_19 112.4(4)
N_19 CA_19 HA_19 106.8
C_19 CA_19 HA_19 106.8
CB_19 CA_19 HA_19 106.8
CG_19 CB_19 CA_19 111.0(4)
CG_19 CB_19 HB2_19 109.4
CA_19 CB_19 HB2_19 109.4
CG_19 CB_19 HB3_19 109.4
CA_19 CB_19 HB3_19 109.4
HB2_19 CB_19 HB3_19 108.0
CD_19 CG_19 CB_19 113.6(4)
CD_19 CG_19 HG2_19 108.8
CB_19 CG_19 HG2_19 108.8
CD_19 CG_19 HG3_19 108.8
CB_19 CG_19 HG3_19 108.8
HG2_19 CG_19 HG3_19 107.7
OE1_19 CD_19 NE2_19 122.4(5)
OE1_19 CD_19 CG_19 120.8(5)
NE2_19 CD_19 CG_19 116.8(5)
CD_19 NE2_19 HE21_19 120.0
CD_19 NE2_19 HE22_19 120.0
HE21_19 NE2_19 HE22_19 120.0
O_19 C_19 N_20 122.0(6)
O_19 C_19 CA_19 121.0(5)
N_20 C_19 CA_19 117.0(4)
C_19 N_20 CA_20 119.6(5)
C_19 N_20 H_20 120.2
CA_20 N_20 H_20 120.2
N_20 CA_20 CB_20 111.7(4)
N_20 CA_20 C_20 112.4(4)
CB_20 CA_20 C_20 110.0(5)
N_20 CA_20 HA_20 107.5
CB_20 CA_20 HA_20 107.5
C_20 CA_20 HA_20 107.5
CA_20 CB_20 CG_20 113.2(5)
CA_20 CB_20 HB2_20 108.9
CG_20 CB_20 HB2_20 108.9
CA_20 CB_20 HB3_20 108.9
CG_20 CB_20 HB3_20 108.9
HB2_20 CB_20 HB3_20 107.8
CD_20 CG_20 CB_20 109.5(5)
CD_20 CG_20 HG2_20 109.8
CB_20 CG_20 HG2_20 109.8
CD_20 CG_20 HG3_20 109.8
CB_20 CG_20 HG3_20 109.8
HG2_20 CG_20 HG3_20 108.2
OE1_20 CD_20 NE2_20 122.8(5)
OE1_20 CD_20 CG_20 122.4(5)
NE2_20 CD_20 CG_20 114.7(5)
CD_20 NE2_20 HE21_20 111(7)
CD_20 NE2_20 HE22_20 118(7)
HE21_20 NE2_20 HE22_20 129(10)
O_20 C_20 N_21 122.9(6)
O_20 C_20 CA_20 119.6(5)
N_21 C_20 CA_20 117.4(5)
C_20 N_21 CA_21 122.4(5)
C_20 N_21 H_21 118.8
CA_21 N_21 H_21 118.8
N_21 CA_21 CB_21 110.6(5)
N_21 CA_21 C_21 110.3(5)
CB_21 CA_21 C_21 112.5(6)
N_21 CA_21 HA_21 107.7
CB_21 CA_21 HA_21 107.7
C_21 CA_21 HA_21 107.7
O_21 C_21 CA_21 113.4(5)
O_21 C_21 HC1_21 108.9
CA_21 C_21 HC1_21 108.9
O_21 C_21 HC2_21 108.9
CA_21 C_21 HC2_21 108.9
HC1_21 C_21 HC2_21 107.7
C_21 O_21 HO_21 109.5
CA_21 CB_21 CG_21 107.1(7)
CA_21 CB_21 HB2_21 110.3
CG_21 CB_21 HB2_21 110.3
CA_21 CB_21 HB3_21 110.3
CG_21 CB_21 HB3_21 110.3
HB2_21 CB_21 HB3_21 108.6
CD1_21 CG_21 CD2_21 115.4(12)
CD1_21 CG_21 CB_21 121.5(11)
CD2_21 CG_21 CB_21 123.1(10)
CG_21 CD1_21 CE1_21 127.7(14)
CG_21 CD1_21 HD1_21 116.2
CE1_21 CD1_21 HD1_21 116.2
CE2_21 CD2_21 CG_21 122.7(13)
CE2_21 CD2_21 HD2_21 118.6
CG_21 CD2_21 HD2_21 118.6
CD1_21 CE1_21 CZ_21 117.4(12)
CD1_21 CE1_21 HE1_21 121.3
CZ_21 CE1_21 HE1_21 121.3
CD2_21 CE2_21 CZ_21 118.7(14)
CD2_21 CE2_21 HE2_21 120.7
CZ_21 CE2_21 HE2_21 120.7
CE1_21 CZ_21 CE2_21 117.5(12)
CE1_21 CZ_21 HZ_21 121.2
CE2_21 CZ_21 HZ_21 121.2
C_22 CH3_22 H1_22 109.5
C_22 CH3_22 H2_22 109.5
H1_22 CH3_22 H2_22 109.5
C_22 CH3_22 H3_22 109.5
H1_22 CH3_22 H3_22 109.5
H2_22 CH3_22 H3_22 109.5
O_22 C_22 N_23 122.1(7)
O_22 C_22 CH3_22 122.8(7)
N_23 C_22 CH3_22 115.1(6)
C_22 N_23 CA_23 121.4(5)
C_22 N_23 H_23 119.3
CA_23 N_23 H_23 119.3
N_23 CA_23 CB1_23 109.0(6)
N_23 CA_23 C_23 111.6(6)
CB1_23 CA_23 C_23 109.8(5)
N_23 CA_23 CB2_23 109.7(5)
CB1_23 CA_23 CB2_23 108.6(7)
C_23 CA_23 CB2_23 108.0(5)
CA_23 CB1_23 HB11_23 109.5
CA_23 CB1_23 HB12_23 109.5
HB11_23 CB1_23 HB12_23 109.5
CA_23 CB1_23 HB13_23 109.5
HB11_23 CB1_23 HB13_23 109.5
HB12_23 CB1_23 HB13_23 109.5
CA_23 CB2_23 HB21_23 109.5
CA_23 CB2_23 HB22_23 109.5
HB21_23 CB2_23 HB22_23 109.5
CA_23 CB2_23 HB23_23 109.5
HB21_23 CB2_23 HB23_23 109.5
HB22_23 CB2_23 HB23_23 109.5
O_23 C_23 N_24 120.3(5)
O_23 C_23 CA_23 121.1(6)
N_24 C_23 CA_23 118.6(5)
C_23 N_24 CD_24 130.5(5)
C_23 N_24 CA_24 118.0(5)
CD_24 N_24 CA_24 111.1(5)
N_24 CA_24 C_24 112.9(5)
N_24 CA_24 CB_24 103.9(5)
C_24 CA_24 CB_24 114.4(7)
N_24 CA_24 HA_24 108.4
C_24 CA_24 HA_24 108.4
CB_24 CA_24 HA_24 108.4
CA_24 CB_24 CG_24 105.3(7)
CA_24 CB_24 HB2_24 110.7
CG_24 CB_24 HB2_24 110.7
CA_24 CB_24 HB3_24 110.7
CG_24 CB_24 HB3_24 110.7
HB2_24 CB_24 HB3_24 108.8
CB_24 CG_24 CD_24 101.8(5)
CB_24 CG_24 HG2_24 111.4
CD_24 CG_24 HG2_24 111.4
CB_24 CG_24 HG3_24 111.4
CD_24 CG_24 HG3_24 111.4
HG2_24 CG_24 HG3_24 109.3
N_24 CD_24 CG_24 102.7(5)
N_24 CD_24 HD2_24 111.2
CG_24 CD_24 HD2_24 111.2
N_24 CD_24 HD3_24 111.2
CG_24 CD_24 HD3_24 111.2
HD2_24 CD_24 HD3_24 109.1
O_24 C_24 N_25 121.7(6)
O_24 C_24 CA_24 122.0(7)
N_25 C_24 CA_24 116.2(5)
C_24 N_25 CA_25 122.7(5)
C_24 N_25 H_25 118.6
CA_25 N_25 H_25 118.6
N_25 CA_25 CB2_25 110.2(8)
N_25 CA_25 CB1_25 108.9(6)
CB2_25 CA_25 CB1_25 111.7(8)
N_25 CA_25 C_25 108.5(6)
CB2_25 CA_25 C_25 109.6(6)
CB1_25 CA_25 C_25 107.8(8)
CA_25 CB1_25 HB11_25 109.5
CA_25 CB1_25 HB12_25 109.5
HB11_25 CB1_25 HB12_25 109.5
CA_25 CB1_25 HB13_25 109.5
HB11_25 CB1_25 HB13_25 109.5
HB12_25 CB1_25 HB13_25 109.5
CA_25 CB2_25 HB21_25 109.5
CA_25 CB2_25 HB22_25 109.5
HB21_25 CB2_25 HB22_25 109.5
CA_25 CB2_25 HB23_25 109.5
HB21_25 CB2_25 HB23_25 109.5
HB22_25 CB2_25 HB23_25 109.5
O_25 C_25 N_26 121.6(7)
O_25 C_25 CA_25 122.7(8)
N_26 C_25 CA_25 115.7(5)
C_25 N_26 CA_26 120.0(5)
C_25 N_26 H_26 120.0
CA_26 N_26 H_26 120.0
N_26 CA_26 CB_26 110.6(5)
N_26 CA_26 C_26 112.6(5)
CB_26 CA_26 C_26 110.1(7)
N_26 CA_26 HA_26 107.8
CB_26 CA_26 HA_26 107.8
C_26 CA_26 HA_26 107.8
CA_26 CB_26 HB1_26 109.5
CA_26 CB_26 HB2_26 109.5
HB1_26 CB_26 HB2_26 109.5
CA_26 CB_26 HB3_26 109.5
HB1_26 CB_26 HB3_26 109.5
HB2_26 CB_26 HB3_26 109.5
O_26 C_26 N_27 122.4(6)
O_26 C_26 CA_26 120.6(5)
N_27 C_26 CA_26 116.9(5)
C_26 N_27 CA_27 121.0(5)
C_26 N_27 H_27 119.5
CA_27 N_27 H_27 119.5
N_27 CA_27 CB1_27 112.3(6)
N_27 CA_27 CB2_27 107.9(5)
CB1_27 CA_27 CB2_27 109.5(6)
N_27 CA_27 C_27 108.3(5)
CB1_27 CA_27 C_27 111.9(5)
CB2_27 CA_27 C_27 106.8(5)
CA_27 CB1_27 HB11_27 109.5
CA_27 CB1_27 HB12_27 109.5
HB11_27 CB1_27 HB12_27 109.5
CA_27 CB1_27 HB13_27 109.5
HB11_27 CB1_27 HB13_27 109.5
HB12_27 CB1_27 HB13_27 109.5
CA_27 CB2_27 HB21_27 109.5
CA_27 CB2_27 HB22_27 109.5
HB21_27 CB2_27 HB22_27 109.5
CA_27 CB2_27 HB23_27 109.5
HB21_27 CB2_27 HB23_27 109.5
HB22_27 CB2_27 HB23_27 109.5
O_27 C_27 N_28 122.5(5)
O_27 C_27 CA_27 122.1(6)
N_28 C_27 CA_27 115.3(5)
C_27 N_28 CA_28 120.5(5)
C_27 N_28 H_28 119.7
CA_28 N_28 H_28 119.7
N_28 CA_28 CB_28 110.3(4)
N_28 CA_28 C_28 112.2(5)
CB_28 CA_28 C_28 110.7(5)
N_28 CA_28 HA_28 107.8
CB_28 CA_28 HA_28 107.8
C_28 CA_28 HA_28 107.8
CA_28 CB_28 HB1_28 109.5
CA_28 CB_28 HB2_28 109.5
HB1_28 CB_28 HB2_28 109.5
CA_28 CB_28 HB3_28 109.5
HB1_28 CB_28 HB3_28 109.5
HB2_28 CB_28 HB3_28 109.5
O_28 C_28 N_29 122.5(5)
O_28 C_28 CA_28 121.0(5)
N_29 C_28 CA_28 116.5(4)
C_28 N_29 CA_29 117.3(4)
C_28 N_29 H_29 121.3
CA_29 N_29 H_29 121.3
N_29 CA_29 C_29 111.6(4)
N_29 CA_29 CB_29 110.5(4)
C_29 CA_29 CB_29 107.6(5)
N_29 CA_29 HA_29 109.0
C_29 CA_29 HA_29 109.0
CB_29 CA_29 HA_29 109.0
CG_29 CB_29 CA_29 120.7(19)
CG_29 CB_29 CA_29 112.3(6)
CG_29 CB_29 HB2_29 109.1
CA_29 CB_29 HB2_29 109.1
CG_29 CB_29 HB3_29 109.1
CA_29 CB_29 HB3_29 109.1
HB2_29 CB_29 HB3_29 107.9
CB_29 CG_29 CD_29 98.3(10)
CB_29 CG_29 HG2_29 112.1
CD_29 CG_29 HG2_29 112.1
CB_29 CG_29 HG3_29 112.1
CD_29 CG_29 HG3_29 112.1
HG2_29 CG_29 HG3_29 109.8
OE1_29 CD_29 NE2_29 121.5(10)
OE1_29 CD_29 CG_29 122.2(10)
NE2_29 CD_29 CG_29 116.2(11)
CD_29 NE2_29 HE21_29 120.0
CD_29 NE2_29 HE22_29 120.0
HE21_29 NE2_29 HE22_29 120.0
CD_29 CG_29 CB_29 138(4)
CD_29 CG_29 HG2_29 102.5
CB_29 CG_29 HG2_29 102.5
CD_29 CG_29 HG3_29 102.5
CB_29 CG_29 HG3_29 102.5
HG2_29 CG_29 HG3_29 104.9
CD_29 NE2_29 HE21_29 120.0
CD_29 NE2_29 HE22_29 120.0
HE21_29 NE2_29 HE22_29 120.0
OE1_29 CD_29 NE2_29 121.4(14)
OE1_29 CD_29 CG_29 130(3)
NE2_29 CD_29 CG_29 108(3)
O_29 C_29 N_30 123.0(5)
O_29 C_29 CA_29 120.7(5)
N_30 C_29 CA_29 116.2(4)
C_29 N_30 CA_30 122.4(4)
C_29 N_30 H_30 118.8
CA_30 N_30 H_30 118.8
N_30 CA_30 CB1_30 109.6(4)
N_30 CA_30 CB2_30 110.5(5)
CB1_30 CA_30 CB2_30 110.7(5)
N_30 CA_30 C_30 108.3(4)
CB1_30 CA_30 C_30 108.2(4)
CB2_30 CA_30 C_30 109.5(4)
CA_30 CB1_30 HB11_30 109.5
CA_30 CB1_30 HB12_30 109.5
HB11_30 CB1_30 HB12_30 109.5
CA_30 CB1_30 HB13_30 109.5
HB11_30 CB1_30 HB13_30 109.5
HB12_30 CB1_30 HB13_30 109.5
CA_30 CB2_30 HB21_30 109.5
CA_30 CB2_30 HB22_30 109.5
HB21_30 CB2_30 HB22_30 109.5
CA_30 CB2_30 HB23_30 109.5
HB21_30 CB2_30 HB23_30 109.5
HB22_30 CB2_30 HB23_30 109.5
O_30 C_30 N_31 121.4(5)
O_30 C_30 CA_30 123.1(5)
N_31 C_30 CA_30 115.4(4)
C_30 N_31 CA_31 119.2(4)
C_30 N_31 H_31 120.4
CA_31 N_31 H_31 120.4
N_31 CA_31 C_31 112.0(4)
N_31 CA_31 CB_31 108.8(4)
C_31 CA_31 CB_31 113.1(4)
N_31 CA_31 HA_31 107.6
C_31 CA_31 HA_31 107.6
CB_31 CA_31 HA_31 107.6
CG1_31 CB_31 CG2_31 110.6(5)
CG1_31 CB_31 CA_31 110.1(5)
CG2_31 CB_31 CA_31 112.0(4)
CG1_31 CB_31 HB_31 108.0
CG2_31 CB_31 HB_31 108.0
CA_31 CB_31 HB_31 108.0
CB_31 CG1_31 HG11_31 109.5
CB_31 CG1_31 HG12_31 109.5
HG11_31 CG1_31 HG12_31 109.5
CB_31 CG1_31 HG13_31 109.5
HG11_31 CG1_31 HG13_31 109.5
HG12_31 CG1_31 HG13_31 109.5
CB_31 CG2_31 HG21_31 109.5
CB_31 CG2_31 HG22_31 109.5
HG21_31 CG2_31 HG22_31 109.5
CB_31 CG2_31 HG23_31 109.5
HG21_31 CG2_31 HG23_31 109.5
HG22_31 CG2_31 HG23_31 109.5
O_31 C_31 N_32 123.8(5)
O_31 C_31 CA_31 120.0(5)
N_32 C_31 CA_31 116.2(4)
C_31 N_32 CA_32 121.3(4)
C_31 N_32 H_32 119.3
CA_32 N_32 H_32 119.3
N_32 CA_32 CB1_32 108.1(5)
N_32 CA_32 CB2_32 110.3(5)
CB1_32 CA_32 CB2_32 111.5(6)
N_32 CA_32 C_32 110.0(4)
CB1_32 CA_32 C_32 107.4(5)
CB2_32 CA_32 C_32 109.5(5)
CA_32 CB1_32 HB11_32 109.5
CA_32 CB1_32 HB12_32 109.5
HB11_32 CB1_32 HB12_32 109.5
CA_32 CB1_32 HB13_32 109.5
HB11_32 CB1_32 HB13_32 109.5
HB12_32 CB1_32 HB13_32 109.5
CA_32 CB2_32 HB21_32 109.5
CA_32 CB2_32 HB22_32 109.5
HB21_32 CB2_32 HB22_32 109.5
CA_32 CB2_32 HB23_32 109.5
HB21_32 CB2_32 HB23_32 109.5
HB22_32 CB2_32 HB23_32 109.5
O_32 C_32 N_33 121.6(5)
O_32 C_32 CA_32 124.0(5)
N_33 C_32 CA_32 114.4(5)
C_32 N_33 CA_33 119.3(5)
C_32 N_33 H_33 120.4
CA_33 N_33 H_33 120.4
N_33 CA_33 C_33 114.1(5)
N_33 CA_33 HA2_33 108.7
C_33 CA_33 HA2_33 108.7
N_33 CA_33 HA3_33 108.7
C_33 CA_33 HA3_33 108.7
HA2_33 CA_33 HA3_33 107.6
O_33 C_33 N_34 122.2(5)
O_33 C_33 CA_33 123.5(5)
N_34 C_33 CA_33 114.3(4)
C_33 N_34 CA_34 121.1(4)
C_33 N_34 H_34 119.4
CA_34 N_34 H_34 119.4
N_34 CA_34 C_34 112.6(5)
N_34 CA_34 CB_34 109.8(4)
C_34 CA_34 CB_34 110.2(4)
N_34 CA_34 HA_34 108.0
C_34 CA_34 HA_34 108.0
CB_34 CA_34 HA_34 108.0
CG_34 CB_34 CA_34 114.4(5)
CG_34 CB_34 HB2_34 108.7
CA_34 CB_34 HB2_34 108.7
CG_34 CB_34 HB3_34 108.7
CA_34 CB_34 HB3_34 108.7
HB2_34 CB_34 HB3_34 107.6
CB_34 CG_34 CD2_34 111.7(6)
CB_34 CG_34 CD1_34 109.9(6)
CD2_34 CG_34 CD1_34 109.0(6)
CB_34 CG_34 HG_34 108.7
CD2_34 CG_34 HG_34 108.7
CD1_34 CG_34 HG_34 108.7
CG_34 CD1_34 HD11_34 109.5
CG_34 CD1_34 HD12_34 109.5
HD11_34 CD1_34 HD12_34 109.5
CG_34 CD1_34 HD13_34 109.5
HD11_34 CD1_34 HD13_34 109.5
HD12_34 CD1_34 HD13_34 109.5
CG_34 CD2_34 HD21_34 109.5
CG_34 CD2_34 HD22_34 109.5
HD21_34 CD2_34 HD22_34 109.5
CG_34 CD2_34 HD23_34 109.5
HD21_34 CD2_34 HD23_34 109.5
HD22_34 CD2_34 HD23_34 109.5
O_34 C_34 N_35 123.9(5)
O_34 C_34 CA_34 120.1(5)
N_35 C_34 CA_34 116.0(4)
C_34 N_35 CA_35 122.9(4)
C_34 N_35 H_35 118.6
CA_35 N_35 H_35 118.6
N_35 CA_35 C_35 107.3(4)
N_35 CA_35 CB1_35 106.8(4)
C_35 CA_35 CB1_35 109.9(6)
N_35 CA_35 CB2_35 110.5(6)
C_35 CA_35 CB2_35 111.0(5)
CB1_35 CA_35 CB2_35 111.3(5)
CA_35 CB1_35 HB11_35 109.5
CA_35 CB1_35 HB12_35 109.5
HB11_35 CB1_35 HB12_35 109.5
CA_35 CB1_35 HB13_35 109.5
HB11_35 CB1_35 HB13_35 109.5
HB12_35 CB1_35 HB13_35 109.5
CA_35 CB2_35 HB21_35 109.5
CA_35 CB2_35 HB22_35 109.5
HB21_35 CB2_35 HB22_35 109.5
CA_35 CB2_35 HB23_35 109.5
HB21_35 CB2_35 HB23_35 109.5
HB22_35 CB2_35 HB23_35 109.5
N1_35 C_35 C1_35 108.2(5)
N1_35 C_35 CA_35 123.6(5)
C1_35 C_35 CA_35 128.0(5)
N_36 C1_35 C_35 105.1(5)
N_36 C1_35 H1_35 127.4
C_35 C1_35 H1_35 127.4
N2_35 N1_35 C_35 109.4(5)
N1_35 N2_35 N_36 106.0(4)
C1_35 N_36 N2_35 111.3(5)
C1_35 N_36 CA_36 130.1(5)
N2_35 N_36 CA_36 117.3(4)
N_36 CA_36 CB1_36 108.8(4)
N_36 CA_36 CB2_36 109.8(4)
CB1_36 CA_36 CB2_36 110.9(5)
N_36 CA_36 C_36 104.4(5)
CB1_36 CA_36 C_36 110.7(4)
CB2_36 CA_36 C_36 112.0(5)
CA_36 CB1_36 HB11_36 109.5
CA_36 CB1_36 HB12_36 109.5
HB11_36 CB1_36 HB12_36 109.5
CA_36 CB1_36 HB13_36 109.5
HB11_36 CB1_36 HB13_36 109.5
HB12_36 CB1_36 HB13_36 109.5
CA_36 CB2_36 HB21_36 109.5
CA_36 CB2_36 HB22_36 109.5
HB21_36 CB2_36 HB22_36 109.5
CA_36 CB2_36 HB23_36 109.5
HB21_36 CB2_36 HB23_36 109.5
HB22_36 CB2_36 HB23_36 109.5
O_36 C_36 N_37 122.6(5)
O_36 C_36 CA_36 121.6(5)
N_37 C_36 CA_36 115.9(4)
C_36 N_37 CA_37 120.2(4)
C_36 N_37 H_37 119.9
CA_37 N_37 H_37 119.9
N_37 CA_37 C_37 111.3(4)
N_37 CA_37 CB_37 110.3(4)
C_37 CA_37 CB_37 112.3(5)
N_37 CA_37 HA_37 107.6
C_37 CA_37 HA_37 107.6
CB_37 CA_37 HA_37 107.6
CB_37 CG2_37 HG21_37 109.5
CB_37 CG2_37 HG22_37 109.5
HG21_37 CG2_37 HG22_37 109.5
CB_37 CG2_37 HG23_37 109.5
HG21_37 CG2_37 HG23_37 109.5
HG22_37 CG2_37 HG23_37 109.5
CG1_37 CB_37 CG2_37 111.1(4)
CG1_37 CB_37 CA_37 110.6(4)
CG2_37 CB_37 CA_37 110.7(5)
CG1_37 CB_37 HB_37 108.1
CG2_37 CB_37 HB_37 108.1
CA_37 CB_37 HB_37 108.1
CB_37 CG1_37 HG11_37 109.5
CB_37 CG1_37 HG12_37 109.5
HG11_37 CG1_37 HG12_37 109.5
CB_37 CG1_37 HG13_37 109.5
HG11_37 CG1_37 HG13_37 109.5
HG12_37 CG1_37 HG13_37 109.5
O_37 C_37 N_38 123.0(5)
O_37 C_37 CA_37 120.2(4)
N_38 C_37 CA_37 116.8(4)
C_37 N_38 CA_38 120.3(4)
C_37 N_38 H_38 119.9
CA_38 N_38 H_38 119.9
N_38 CA_38 CB2_38 110.5(4)
N_38 CA_38 CB1_38 108.3(4)
CB2_38 CA_38 CB1_38 110.5(4)
N_38 CA_38 C_38 109.5(4)
CB2_38 CA_38 C_38 111.1(4)
CB1_38 CA_38 C_38 106.9(4)
CA_38 CB1_38 HB11_38 109.5
CA_38 CB1_38 HB12_38 109.5
HB11_38 CB1_38 HB12_38 109.5
CA_38 CB1_38 HB13_38 109.5
HB11_38 CB1_38 HB13_38 109.5
HB12_38 CB1_38 HB13_38 109.5
CA_38 CB2_38 HB21_38 109.5
CA_38 CB2_38 HB22_38 109.5
HB21_38 CB2_38 HB22_38 109.5
CA_38 CB2_38 HB23_38 109.5
HB21_38 CB2_38 HB23_38 109.5
HB22_38 CB2_38 HB23_38 109.5
O_38 C_38 N_39 123.0(5)
O_38 C_38 CA_38 121.7(5)
N_39 C_38 CA_38 115.2(4)
C_38 N_39 CA_39 121.7(4)
C_38 N_39 H_39 119.2
CA_39 N_39 H_39 119.2
N_39 CA_39 CB2_39 108.8(4)
N_39 CA_39 CB1_39 110.2(5)
CB2_39 CA_39 CB1_39 111.5(5)
N_39 CA_39 C_39 108.4(4)
CB2_39 CA_39 C_39 107.7(5)
CB1_39 CA_39 C_39 110.0(4)
CA_39 CB1_39 HB11_39 109.5
CA_39 CB1_39 HB12_39 109.5
HB11_39 CB1_39 HB12_39 109.5
CA_39 CB1_39 HB13_39 109.5
HB11_39 CB1_39 HB13_39 109.5
HB12_39 CB1_39 HB13_39 109.5
CA_39 CB2_39 HB21_39 109.5
CA_39 CB2_39 HB22_39 109.5
HB21_39 CB2_39 HB22_39 109.5
CA_39 CB2_39 HB23_39 109.5
HB21_39 CB2_39 HB23_39 109.5
HB22_39 CB2_39 HB23_39 109.5
O_39 C_39 N_40 122.0(5)
O_39 C_39 CA_39 123.4(5)
N_40 C_39 CA_39 114.4(4)
C_39 N_40 CA_40 120.8(4)
C_39 N_40 H_40 119.6
CA_40 N_40 H_40 119.6
N_40 CA_40 C_40 113.5(4)
N_40 CA_40 CB_40 109.0(4)
C_40 CA_40 CB_40 112.5(4)
N_40 CA_40 HA_40 107.2
C_40 CA_40 HA_40 107.2
CB_40 CA_40 HA_40 107.2
CG_40 CB_40 CA_40 111.1(4)
CG_40 CB_40 HB2_40 109.4
CA_40 CB_40 HB2_40 109.4
CG_40 CB_40 HB3_40 109.4
CA_40 CB_40 HB3_40 109.4
HB2_40 CB_40 HB3_40 108.0
CD_40 CG_40 CB_40 114.1(4)
CD_40 CG_40 HG2_40 108.7
CB_40 CG_40 HG2_40 108.7
CD_40 CG_40 HG3_40 108.7
CB_40 CG_40 HG3_40 108.7
HG2_40 CG_40 HG3_40 107.6
OE1_40 CD_40 NE2_40 122.9(5)
OE1_40 CD_40 CG_40 119.7(5)
NE2_40 CD_40 CG_40 117.3(5)
CD_40 NE2_40 HE21_40 120.0
CD_40 NE2_40 HE22_40 120.0
HE21_40 NE2_40 HE22_40 120.0
O_40 C_40 N_41 121.7(5)
O_40 C_40 CA_40 120.1(5)
N_41 C_40 CA_40 118.1(4)
C_40 N_41 CA_41 120.1(4)
C_40 N_41 H_41 120.0
CA_41 N_41 H_41 120.0
N_41 CA_41 CB_41 110.7(4)
N_41 CA_41 C_41 113.0(4)
CB_41 CA_41 C_41 109.6(5)
N_41 CA_41 HA_41 107.8
CB_41 CA_41 HA_41 107.8
C_41 CA_41 HA_41 107.8
CG_41 CB_41 CA_41 113.4(5)
CG_41 CB_41 HB2_41 108.9
CA_41 CB_41 HB2_41 108.9
CG_41 CB_41 HB3_41 108.9
CA_41 CB_41 HB3_41 108.9
HB2_41 CB_41 HB3_41 107.7
CD_41 CG_41 CB_41 108.8(5)
CD_41 CG_41 HG2_41 109.9
CB_41 CG_41 HG2_41 109.9
CD_41 CG_41 HG3_41 109.9
CB_41 CG_41 HG3_41 109.9
HG2_41 CG_41 HG3_41 108.3
OE1_41 CD_41 NE2_41 121.6(5)
OE1_41 CD_41 CG_41 122.6(5)
NE2_41 CD_41 CG_41 115.8(5)
CD_41 NE2_41 HE21_41 120.0
CD_41 NE2_41 HE22_41 120.0
HE21_41 NE2_41 HE22_41 120.0
O_41 C_41 N_42 123.3(5)
O_41 C_41 CA_41 120.3(5)
N_42 C_41 CA_41 116.3(5)
C_41 N_42 CA_42 123(2)
C_41 N_42 CA_42 121.0(15)
C_41 N_42 H_42 119.5
CA_42 N_42 H_42 119.5
O_42 C_42 CA_42 118(4)
O_42 C_42 HC1_42 107.8
CA_42 C_42 HC1_42 107.8
O_42 C_42 HC2_42 107.8
CA_42 C_42 HC2_42 107.8
HC1_42 C_42 HC2_42 107.2
C_42 O_42 HO_42 109.5
C_42 CA_42 N_42 112(3)
C_42 CA_42 CB_42 105(3)
N_42 CA_42 CB_42 102.4(16)
C_42 CA_42 HA_42 112.3
N_42 CA_42 HA_42 112.3
CB_42 CA_42 HA_42 112.3
CG_42 CB_42 CA_42 117.3(16)
CG_42 CB_42 HB2_42 108.0
CA_42 CB_42 HB2_42 108.0
CG_42 CB_42 HB3_42 108.0
CA_42 CB_42 HB3_42 108.0
HB2_42 CB_42 HB3_42 107.2
CD1_42 CG_42 CD2_42 118.9(15)
CD1_42 CG_42 CB_42 120.2(12)
CD2_42 CG_42 CB_42 120.7(14)
CG_42 CD1_42 CE1_42 120.2(15)
CG_42 CD1_42 HD1_42 119.9
CE1_42 CD1_42 HD1_42 119.9
CG_42 CD2_42 CE2_42 118.9(19)
CG_42 CD2_42 HD2_42 120.6
CE2_42 CD2_42 HD2_42 120.6
CD1_42 CE1_42 CZ_42 121.2(15)
CD1_42 CE1_42 HE1_42 119.4
CZ_42 CE1_42 HE1_42 119.4
CZ_42 CE2_42 CD2_42 123(2)
CZ_42 CE2_42 HE2_42 118.6
CD2_42 CE2_42 HE2_42 118.6
CE2_42 CZ_42 CE1_42 117.9(17)
CE2_42 CZ_42 HZ_42 121.1
CE1_42 CZ_42 HZ_42 121.1
O_42 C_42 CA_42 111(4)
O_42 C_42 HC1_42 109.5
CA_42 C_42 HC1_42 109.5
O_42 C_42 HC2_42 109.5
CA_42 C_42 HC2_42 109.5
HC1_42 C_42 HC2_42 108.1
C_42 O_42 HO_42 109.5
CB_42 CA_42 N_42 121(4)
CB_42 CA_42 C_42 123(5)
N_42 CA_42 C_42 108(4)
CB_42 CA_42 HA_42 99.6
N_42 CA_42 HA_42 99.6
C_42 CA_42 HA_42 99.6
CA_42 CB_42 CG_42 121(2)
CA_42 CB_42 HB2_42 107.1
CG_42 CB_42 HB2_42 107.1
CA_42 CB_42 HB3_42 107.1
CG_42 CB_42 HB3_42 107.1
HB2_42 CB_42 HB3_42 106.8
CD2_42 CG_42 CD1_42 117.1(18)
CD2_42 CG_42 CB_42 119.3(16)
CD1_42 CG_42 CB_42 123.6(17)
CG_42 CD1_42 CE1_42 116(3)
CG_42 CD1_42 HD1_42 122.2
CE1_42 CD1_42 HD1_42 122.2
CZ_42 CE1_42 CD1_42 125(3)
CZ_42 CE1_42 HE1_42 117.3
CD1_42 CE1_42 HE1_42 117.3
CE1_42 CZ_42 CE2_42 121(2)
CE1_42 CZ_42 HZ_42 119.7
CE2_42 CZ_42 HZ_42 119.7
CZ_42 CE2_42 CD2_42 116(2)
CZ_42 CE2_42 HE2_42 121.8
CD2_42 CE2_42 HE2_42 121.8
CG_42 CD2_42 CE2_42 125(2)
CG_42 CD2_42 HD2_42 117.7
CE2_42 CD2_42 HD2_42 117.7

loop_
_geom_bond_atom_site_label_1
_geom_bond_atom_site_label_2
_geom_bond_distance
CH3_1 C_1 1.535(10)
CH3_1 H1_1 0.9600
CH3_1 H2_1 0.9600
CH3_1 H3_1 0.9600
C_1 O_1 1.214(7)
C_1 N_2 1.358(10)
N_2 CA_2 1.461(9)
N_2 H_2 0.8600
CA_2 CB1_2 1.538(9)
CA_2 C_2 1.543(8)
CA_2 CB2_2 1.543(9)
CB1_2 HB11_2 0.9600
CB1_2 HB12_2 0.9600
CB1_2 HB13_2 0.9600
CB2_2 HB21_2 0.9600
CB2_2 HB22_2 0.9600
CB2_2 HB23_2 0.9600
C_2 O_2 1.213(7)
C_2 N_3 1.355(9)
N_3 CD_3 1.475(7)
N_3 CA_3 1.481(7)
CA_3 C_3 1.515(8)
CA_3 CB_3 1.538(9)
CA_3 HA_3 0.9800
CB_3 CG_3 1.519(9)
CB_3 HB2_3 0.9700
CB_3 HB3_3 0.9700
CD_3 CG_3 1.528(9)
CD_3 HD2_3 0.9700
CD_3 HD3_3 0.9700
CG_3 HG2_3 0.9700
CG_3 HG3_3 0.9700
C_3 O_3 1.231(7)
C_3 N_4 1.354(9)
N_4 CA_4 1.477(8)
N_4 H_4 0.8600
CA_4 CB1_4 1.483(13)
CA_4 C_4 1.535(11)
CA_4 CB2_4 1.549(12)
CB1_4 HB11_4 0.9600
CB1_4 HB12_4 0.9600
CB1_4 HB13_4 0.9600
CB2_4 HB21_4 0.9600
CB2_4 HB22_4 0.9600
CB2_4 HB23_4 0.9600
C_4 O_4 1.208(7)
C_4 N_5 1.362(11)
N_5 CA_5 1.464(9)
N_5 HN_5 0.8600
CA_5 C_5 1.522(8)
CA_5 CB_5 1.527(10)
CA_5 HA_5 0.9800
CB_5 HB1_5 0.9600
CB_5 HB2_5 0.9600
CB_5 HB3_5 0.9600
C_5 O_5 1.217(7)
C_5 N_6 1.344(7)
N_6 CA_6 1.491(7)
N_6 H_6 0.8600
CA_6 CB2_6 1.489(10)
CA_6 C_6 1.532(8)
CA_6 CB1_6 1.536(7)
CB1_6 HB11_6 0.9600
CB1_6 HB12_6 0.9600
CB1_6 HB13_6 0.9600
CB2_6 HB21_6 0.9600
CB2_6 HB22_6 0.9600
CB2_6 HB23_6 0.9600
C_6 O_6 1.222(7)
C_6 N_7 1.367(9)
N_7 CA_7 1.445(7)
N_7 H_7 0.8600
CA_7 C_7 1.526(7)
CA_7 CB_7 1.531(9)
CA_7 HA_7 0.9800
CB_7 HB1_7 0.9600
CB_7 HB2_7 0.9600
CB_7 HB3_7 0.9600
C_7 O_7 1.213(6)
C_7 N_8 1.353(7)
N_8 CA_8 1.450(6)
N_8 H_8 0.8600
CA_8 C_8 1.526(8)
CA_8 CB_8 1.536(7)
CA_8 HA_8 0.9800
CB_8 CG_8 1.504(9)
CB_8 HB2_8 0.9700
CB_8 HB3_8 0.9700
CG_8 CD_8 1.506(10)
CG_8 CD_8 1.65(2)
CG_8 HG2_8 0.9700
CG_8 HG3_8 0.9700
CD_8 OE1_8 1.247(14)
CD_8 NE2_8 1.342(14)
NE2_8 HE21_8 0.8600
NE2_8 HE22_8 0.8600
CD_8 OE1_8 1.20(2)
CD_8 NE2_8 1.32(2)
NE2_8 HE21_8 0.8600
NE2_8 HE22_8 0.8600
C_8 O_8 1.213(6)
C_8 N_9 1.339(7)
N_9 CA_9 1.468(7)
N_9 H_9 0.8600
CA_9 C_9 1.533(7)
CA_9 CB2_9 1.535(7)
CA_9 CB1_9 1.537(7)
CB1_9 HB11_9 0.9600
CB1_9 HB12_9 0.9600
CB1_9 HB13_9 0.9600
CB2_9 HB21_9 0.9600
CB2_9 HB22_9 0.9600
CB2_9 HB23_9 0.9600
C_9 O_9 1.214(6)
C_9 N_10 1.344(7)
N_10 CA_10 1.459(6)
N_10 H_10 0.8600
CA_10 C_10 1.534(7)
CA_10 CB_10 1.550(7)
CA_10 HA_10 0.9800
CB_10 CG2_10 1.522(7)
CB_10 CG1_10 1.524(8)
CB_10 HB_10 0.9800
CG1_10 HG11_10 0.9600
CG1_10 HG12_10 0.9600
CG1_10 HG13_10 0.9600
CG2_10 HG21_10 0.9600
CG2_10 HG22_10 0.9600
CG2_10 HG23_10 0.9600
C_10 O_10 1.202(6)
C_10 N_11 1.359(8)
N_11 CA_11 1.458(6)
N_11 H_11 0.8600
CA_11 CB1_11 1.537(10)
CA_11 CB2_11 1.540(9)
CA_11 C_11 1.544(8)
CB1_11 HB11_11 0.9600
CB1_11 HB12_11 0.9600
CB1_11 HB13_11 0.9600
CB2_11 HB21_11 0.9600
CB2_11 HB22_11 0.9600
CB2_11 HB23_11 0.9600
C_11 O_11 1.216(7)
C_11 N_12 1.361(8)
N_12 CA_12 1.451(7)
N_12 H_12 0.8600
CA_12 C_12 1.537(8)
CA_12 HA2_12 0.9700
CA_12 HA3_12 0.9700
C_12 O_12 1.213(6)
C_12 N_13 1.343(7)
N_13 CA_13 1.458(7)
N_13 H_13 0.8600
CA_13 CB_13 1.517(7)
CA_13 C_13 1.527(7)
CA_13 HA_13 0.9800
CB_13 CG_13 1.516(9)
CB_13 HB2_13 0.9700
CB_13 HB3_13 0.9700
CG_13 CD2_13 1.523(9)
CG_13 CD1_13 1.526(8)
CG_13 HG_13 0.9800
CD1_13 HD11_13 0.9600
CD1_13 HD12_13 0.9600
CD1_13 HD13_13 0.9600
CD2_13 HD21_13 0.9600
CD2_13 HD22_13 0.9600
CD2_13 HD23_13 0.9600
C_13 O_13 1.244(7)
C_13 N_14 1.325(8)
N_14 CA_14 1.487(7)
N_14 H_14 0.8600
CA_14 C_14 1.513(7)
CA_14 CB1_14 1.532(10)
CA_14 CB2_14 1.539(10)
CB1_14 HB11_14 0.9600
CB1_14 HB12_14 0.9600
CB1_14 HB13_14 0.9600
CB2_14 HB21_14 0.9600
CB2_14 HB22_14 0.9600
CB2_14 HB23_14 0.9600
C_14 N1_14 1.329(7)
C_14 C1_14 1.369(9)
C1_14 N_15 1.349(7)
C1_14 H1_14 0.9300
N1_14 N2_14 1.321(6)
N2_14 N_15 1.351(7)
N_15 CA_15 1.495(7)
CA_15 CB1_15 1.514(8)
CA_15 CB2_15 1.531(7)
CA_15 C_15 1.549(8)
CB1_15 HB11_15 0.9600
CB1_15 HB12_15 0.9600
CB1_15 HB13_15 0.9600
CB2_15 HB21_15 0.9600
CB2_15 HB22_15 0.9600
CB2_15 HB23_15 0.9600
C_15 O_15 1.200(6)
C_15 N_16 1.346(6)
N_16 CA_16 1.459(7)
N_16 H_16 0.8600
CA_16 CB_16 1.533(6)
CA_16 C_16 1.542(7)
CA_16 HA_16 0.9800
CB_16 CG2_16 1.534(8)
CB_16 CG1_16 1.535(7)
CB_16 HB_16 0.9800
CG1_16 HG11_16 0.9600
CG1_16 HG12_16 0.9600
CG1_16 HG13_16 0.9600
CG2_16 HG21_16 0.9600
CG2_16 HG22_16 0.9600
CG2_16 HG23_16 0.9600
C_16 O_16 1.201(6)
C_16 N_17 1.362(6)
N_17 CA_17 1.480(7)
N_17 H_17 0.8600
CA_17 CB1_17 1.507(8)
CA_17 CB2_17 1.539(6)
CA_17 C_17 1.545(7)
CB1_17 HB11_17 0.9600
CB1_17 HB12_17 0.9600
CB1_17 HB13_17 0.9600
CB2_17 HB21_17 0.9600
CB2_17 HB22_17 0.9600
CB2_17 HB23_17 0.9600
C_17 O_17 1.239(7)
C_17 N_18 1.335(7)
N_18 CA_18 1.465(6)
N_18 H_18 0.8600
CA_18 CB1_18 1.510(8)
CA_18 CB2_18 1.521(8)
CA_18 C_18 1.564(6)
CB1_18 HB11_18 0.9600
CB1_18 HB12_18 0.9600
CB1_18 HB13_18 0.9600
CB2_18 HB21_18 0.9600
CB2_18 HB22_18 0.9600
CB2_18 HB23_18 0.9600
C_18 O_18 1.210(6)
C_18 N_19 1.340(7)
N_19 CA_19 1.455(6)
N_19 H_19 0.8600
CA_19 C_19 1.524(8)
CA_19 CB_19 1.526(7)
CA_19 HA_19 0.9800
CB_19 CG_19 1.523(8)
CB_19 HB2_19 0.9700
CB_19 HB3_19 0.9700
CG_19 CD_19 1.514(7)
CG_19 HG2_19 0.9700
CG_19 HG3_19 0.9700
CD_19 OE1_19 1.246(6)
CD_19 NE2_19 1.309(8)
NE2_19 HE21_19 0.8600
NE2_19 HE22_19 0.8600
C_19 O_19 1.226(6)
C_19 N_20 1.339(7)
N_20 CA_20 1.456(7)
N_20 H_20 0.8600
CA_20 CB_20 1.519(7)
CA_20 C_20 1.525(8)
CA_20 HA_20 0.9800
CB_20 CG_20 1.525(7)
CB_20 HB2_20 0.9700
CB_20 HB3_20 0.9700
CG_20 CD_20 1.506(7)
CG_20 HG2_20 0.9700
CG_20 HG3_20 0.9700
CD_20 OE1_20 1.210(7)
CD_20 NE2_20 1.347(7)
NE2_20 HE21_20 0.83(10)
NE2_20 HE22_20 0.83(10)
C_20 O_20 1.254(7)
C_20 N_21 1.340(7)
N_21 CA_21 1.460(7)
N_21 H_21 0.8600
CA_21 CB_21 1.510(10)
CA_21 C_21 1.518(8)
CA_21 HA_21 0.9800
C_21 O_21 1.408(7)
C_21 HC1_21 0.9700
C_21 HC2_21 0.9700
O_21 HO_21 0.8200
CB_21 CG_21 1.600(14)
CB_21 HB2_21 0.9700
CB_21 HB3_21 0.9700
CG_21 CD1_21 1.287(16)
CG_21 CD2_21 1.400(16)
CD1_21 CE1_21 1.341(14)
CD1_21 HD1_21 0.9300
CD2_21 CE2_21 1.350(17)
CD2_21 HD2_21 0.9300
CE1_21 CZ_21 1.408(19)
CE1_21 HE1_21 0.9300
CE2_21 CZ_21 1.41(2)
CE2_21 HE2_21 0.9300
CZ_21 HZ_21 0.9300
CH3_22 C_22 1.510(10)
CH3_22 H1_22 0.9600
CH3_22 H2_22 0.9600
CH3_22 H3_22 0.9600
C_22 O_22 1.205(7)
C_22 N_23 1.372(10)
N_23 CA_23 1.450(9)
N_23 H_23 0.8600
CA_23 CB1_23 1.529(9)
CA_23 C_23 1.544(8)
CA_23 CB2_23 1.556(10)
CB1_23 HB11_23 0.9600
CB1_23 HB12_23 0.9600
CB1_23 HB13_23 0.9600
CB2_23 HB21_23 0.9600
CB2_23 HB22_23 0.9600
CB2_23 HB23_23 0.9600
C_23 O_23 1.216(7)
C_23 N_24 1.346(9)
N_24 CD_24 1.464(7)
N_24 CA_24 1.480(7)
CA_24 C_24 1.502(9)
CA_24 CB_24 1.507(10)
CA_24 HA_24 0.9800
CB_24 CG_24 1.526(9)
CB_24 HB2_24 0.9700
CB_24 HB3_24 0.9700
CG_24 CD_24 1.527(8)
CG_24 HG2_24 0.9700
CG_24 HG3_24 0.9700
CD_24 HD2_24 0.9700
CD_24 HD3_24 0.9700
C_24 O_24 1.232(7)
C_24 N_25 1.341(10)
N_25 CA_25 1.471(9)
N_25 H_25 0.8600
CA_25 CB2_25 1.515(14)
CA_25 CB1_25 1.543(12)
CA_25 C_25 1.546(10)
CB1_25 HB11_25 0.9600
CB1_25 HB12_25 0.9600
CB1_25 HB13_25 0.9600
CB2_25 HB21_25 0.9600
CB2_25 HB22_25 0.9600
CB2_25 HB23_25 0.9600
C_25 O_25 1.214(7)
C_25 N_26 1.383(10)
N_26 CA_26 1.430(9)
N_26 H_26 0.8600
CA_26 CB_26 1.526(11)
CA_26 C_26 1.539(8)
CA_26 HA_26 0.9800
CB_26 HB1_26 0.9600
CB_26 HB2_26 0.9600
CB_26 HB3_26 0.9600
C_26 O_26 1.222(7)
C_26 N_27 1.347(7)
N_27 CA_27 1.455(7)
N_27 H_27 0.8600
CA_27 CB1_27 1.515(11)
CA_27 CB2_27 1.546(8)
CA_27 C_27 1.555(8)
CB1_27 HB11_27 0.9600
CB1_27 HB12_27 0.9600
CB1_27 HB13_27 0.9600
CB2_27 HB21_27 0.9600
CB2_27 HB22_27 0.9600
CB2_27 HB23_27 0.9600
C_27 O_27 1.229(7)
C_27 N_28 1.330(8)
N_28 CA_28 1.471(8)
N_28 H_28 0.8600
CA_28 CB_28 1.507(9)
CA_28 C_28 1.536(7)
CA_28 HA_28 0.9800
CB_28 HB1_28 0.9600
CB_28 HB2_28 0.9600
CB_28 HB3_28 0.9600
C_28 O_28 1.207(6)
C_28 N_29 1.363(7)
N_29 CA_29 1.444(6)
N_29 H_29 0.8600
CA_29 C_29 1.531(7)
CA_29 CB_29 1.542(7)
CA_29 HA_29 0.9800
CB_29 CG_29 1.49(6)
CB_29 CG_29 1.533(19)
CB_29 HB2_29 0.9700
CB_29 HB3_29 0.9700
CG_29 CD_29 1.608(17)
CG_29 HG2_29 0.9700
CG_29 HG3_29 0.9700
CD_29 OE1_29 1.246(14)
CD_29 NE2_29 1.316(13)
NE2_29 HE21_29 0.8600
NE2_29 HE22_29 0.8600
CG_29 CD_29 1.37(5)
CG_29 HG2_29 0.9700
CG_29 HG3_29 0.9700
OE1_29 CD_29 1.25(2)
NE2_29 CD_29 1.34(2)
NE2_29 HE21_29 0.8600
NE2_29 HE22_29 0.8600
C_29 O_29 1.227(6)
C_29 N_30 1.335(8)
N_30 CA_30 1.465(7)
N_30 H_30 0.8600
CA_30 CB1_30 1.518(8)
CA_30 CB2_30 1.533(7)
CA_30 C_30 1.544(7)
CB1_30 HB11_30 0.9600
CB1_30 HB12_30 0.9600
CB1_30 HB13_30 0.9600
CB2_30 HB21_30 0.9600
CB2_30 HB22_30 0.9600
CB2_30 HB23_30 0.9600
C_30 O_30 1.215(6)
C_30 N_31 1.356(7)
N_31 CA_31 1.463(6)
N_31 H_31 0.8600
CA_31 C_31 1.525(8)
CA_31 CB_31 1.546(7)
CA_31 HA_31 0.9800
CB_31 CG1_31 1.532(8)
CB_31 CG2_31 1.535(7)
CB_31 HB_31 0.9800
CG1_31 HG11_31 0.9600
CG1_31 HG12_31 0.9600
CG1_31 HG13_31 0.9600
CG2_31 HG21_31 0.9600
CG2_31 HG22_31 0.9600
CG2_31 HG23_31 0.9600
C_31 O_31 1.230(6)
C_31 N_32 1.337(8)
N_32 CA_32 1.483(7)
N_32 H_32 0.8600
CA_32 CB1_32 1.505(9)
CA_32 CB2_32 1.540(9)
CA_32 C_32 1.552(7)
CB1_32 HB11_32 0.9600
CB1_32 HB12_32 0.9600
CB1_32 HB13_32 0.9600
CB2_32 HB21_32 0.9600
CB2_32 HB22_32 0.9600
CB2_32 HB23_32 0.9600
C_32 O_32 1.203(7)
C_32 N_33 1.360(8)
N_33 CA_33 1.457(7)
N_33 H_33 0.8600
CA_33 C_33 1.498(8)
CA_33 HA2_33 0.9700
CA_33 HA3_33 0.9700
C_33 O_33 1.213(6)
C_33 N_34 1.362(7)
N_34 CA_34 1.445(7)
N_34 H_34 0.8600
CA_34 C_34 1.524(7)
CA_34 CB_34 1.559(8)
CA_34 HA_34 0.9800
CB_34 CG_34 1.488(10)
CB_34 HB2_34 0.9700
CB_34 HB3_34 0.9700
CG_34 CD2_34 1.521(9)
CG_34 CD1_34 1.580(9)
CG_34 HG_34 0.9800
CD1_34 HD11_34 0.9600
CD1_34 HD12_34 0.9600
CD1_34 HD13_34 0.9600
CD2_34 HD21_34 0.9600
CD2_34 HD22_34 0.9600
CD2_34 HD23_34 0.9600
C_34 O_34 1.230(6)
C_34 N_35 1.336(8)
N_35 CA_35 1.480(7)
N_35 H_35 0.8600
CA_35 C_35 1.513(8)
CA_35 CB1_35 1.517(9)
CA_35 CB2_35 1.540(10)
CB1_35 HB11_35 0.9600
CB1_35 HB12_35 0.9600
CB1_35 HB13_35 0.9600
CB2_35 HB21_35 0.9600
CB2_35 HB22_35 0.9600
CB2_35 HB23_35 0.9600
C_35 N1_35 1.349(7)
C_35 C1_35 1.379(8)
C1_35 N_36 1.326(7)
C1_35 H1_35 0.9300
N1_35 N2_35 1.325(6)
N2_35 N_36 1.364(6)
N_36 CA_36 1.497(7)
CA_36 CB1_36 1.517(8)
CA_36 CB2_36 1.517(8)
CA_36 C_36 1.546(8)
CB1_36 HB11_36 0.9600
CB1_36 HB12_36 0.9600
CB1_36 HB13_36 0.9600
CB2_36 HB21_36 0.9600
CB2_36 HB22_36 0.9600
CB2_36 HB23_36 0.9600
C_36 O_36 1.231(6)
C_36 N_37 1.334(7)
N_37 CA_37 1.460(7)
N_37 H_37 0.8600
CA_37 C_37 1.530(7)
CA_37 CB_37 1.543(7)
CA_37 HA_37 0.9800
CG2_37 CB_37 1.524(7)
CG2_37 HG21_37 0.9600
CG2_37 HG22_37 0.9600
CG2_37 HG23_37 0.9600
CB_37 CG1_37 1.516(8)
CB_37 HB_37 0.9800
CG1_37 HG11_37 0.9600
CG1_37 HG12_37 0.9600
CG1_37 HG13_37 0.9600
C_37 O_37 1.236(6)
C_37 N_38 1.343(6)
N_38 CA_38 1.469(6)
N_38 H_38 0.8600
CA_38 CB2_38 1.516(8)
CA_38 CB1_38 1.543(6)
CA_38 C_38 1.544(7)
CB1_38 HB11_38 0.9600
CB1_38 HB12_38 0.9600
CB1_38 HB13_38 0.9600
CB2_38 HB21_38 0.9600
CB2_38 HB22_38 0.9600
CB2_38 HB23_38 0.9600
C_38 O_38 1.229(6)
C_38 N_39 1.341(7)
N_39 CA_39 1.470(6)
N_39 H_39 0.8600
CA_39 CB2_39 1.513(9)
CA_39 CB1_39 1.545(7)
CA_39 C_39 1.550(7)
CB1_39 HB11_39 0.9600
CB1_39 HB12_39 0.9600
CB1_39 HB13_39 0.9600
CB2_39 HB21_39 0.9600
CB2_39 HB22_39 0.9600
CB2_39 HB23_39 0.9600
C_39 O_39 1.224(6)
C_39 N_40 1.347(7)
N_40 CA_40 1.463(6)
N_40 H_40 0.8600
CA_40 C_40 1.517(8)
CA_40 CB_40 1.531(7)
CA_40 HA_40 0.9800
CB_40 CG_40 1.522(8)
CB_40 HB2_40 0.9700
CB_40 HB3_40 0.9700
CG_40 CD_40 1.516(7)
CG_40 HG2_40 0.9700
CG_40 HG3_40 0.9700
CD_40 OE1_40 1.251(6)
CD_40 NE2_40 1.290(8)
NE2_40 HE21_40 0.8600
NE2_40 HE22_40 0.8600
C_40 O_40 1.234(6)
C_40 N_41 1.335(7)
N_41 CA_41 1.454(7)
N_41 H_41 0.8600
CA_41 CB_41 1.529(8)
CA_41 C_41 1.536(8)
CA_41 HA_41 0.9800
CB_41 CG_41 1.523(7)
CB_41 HB2_41 0.9700
CB_41 HB3_41 0.9700
CG_41 CD_41 1.500(8)
CG_41 HG2_41 0.9700
CG_41 HG3_41 0.9700
CD_41 OE1_41 1.214(7)
CD_41 NE2_41 1.352(7)
NE2_41 HE21_41 0.8600
NE2_41 HE22_41 0.8600
C_41 O_41 1.233(7)
C_41 N_42 1.347(7)
N_42 CA_42 1.46(6)
N_42 CA_42 1.47(4)
N_42 H_42 0.8600
C_42 O_42 1.37(6)
C_42 CA_42 1.45(6)
C_42 HC1_42 0.9700
C_42 HC2_42 0.9700
O_42 HO_42 0.8200
CA_42 CB_42 1.71(3)
CA_42 HA_42 0.9800
CB_42 CG_42 1.520(19)
CB_42 HB2_42 0.9700
CB_42 HB3_42 0.9700
CG_42 CD1_42 1.372(19)
CG_42 CD2_42 1.38(2)
CD1_42 CE1_42 1.37(2)
CD1_42 HD1_42 0.9300
CD2_42 CE2_42 1.40(3)
CD2_42 HD2_42 0.9300
CE1_42 CZ_42 1.38(2)
CE1_42 HE1_42 0.9300
CE2_42 CZ_42 1.33(3)
CE2_42 HE2_42 0.9300
CZ_42 HZ_42 0.9300
C_42 O_42 1.53(8)
C_42 CA_42 1.56(9)
C_42 HC1_42 0.9700
C_42 HC2_42 0.9700
O_42 HO_42 0.8200
CA_42 CB_42 1.32(5)
CA_42 HA_42 0.9800
CB_42 CG_42 1.50(2)
CB_42 HB2_42 0.9700
CB_42 HB3_42 0.9700
CG_42 CD2_42 1.36(2)
CG_42 CD1_42 1.40(3)
CD1_42 CE1_42 1.43(4)
CD1_42 HD1_42 0.9300
CE1_42 CZ_42 1.26(4)
CE1_42 HE1_42 0.9300
CZ_42 CE2_42 1.37(4)
CZ_42 HZ_42 0.9300
CE2_42 CD2_42 1.39(2)
CE2_42 HE2_42 0.9300
CD2_42 HD2_42 0.9300

loop_
_geom_torsion_atom_site_label_1
_geom_torsion_atom_site_label_2
_geom_torsion_atom_site_label_3
_geom_torsion_atom_site_label_4
_geom_torsion
O_1 C_1 N_2 CA_2 1.1(11)
CH3_1 C_1 N_2 CA_2 -179.1(7)
C_1 N_2 CA_2 CB1_2 -171.1(6)
C_1 N_2 CA_2 C_2 -49.8(8)
C_1 N_2 CA_2 CB2_2 69.9(8)
N_2 CA_2 C_2 O_2 133.9(6)
CB1_2 CA_2 C_2 O_2 -104.1(7)
CB2_2 CA_2 C_2 O_2 14.1(9)
N_2 CA_2 C_2 N_3 -47.9(7)
CB1_2 CA_2 C_2 N_3 74.1(8)
CB2_2 CA_2 C_2 N_3 -167.7(6)
O_2 C_2 N_3 CD_3 173.3(6)
CA_2 C_2 N_3 CD_3 -5.0(10)
O_2 C_2 N_3 CA_3 0.4(9)
CA_2 C_2 N_3 CA_3 -177.9(6)
C_2 N_3 CA_3 C_3 -62.9(8)
CD_3 N_3 CA_3 C_3 122.8(6)
C_2 N_3 CA_3 CB_3 173.4(6)
CD_3 N_3 CA_3 CB_3 -0.8(8)
N_3 CA_3 CB_3 CG_3 -23.6(8)
C_3 CA_3 CB_3 CG_3 -147.0(6)
C_2 N_3 CD_3 CG_3 -148.7(7)
CA_3 N_3 CD_3 CG_3 24.6(8)
CA_3 CB_3 CG_3 CD_3 38.6(9)
N_3 CD_3 CG_3 CB_3 -38.5(8)
N_3 CA_3 C_3 O_3 136.9(6)
CB_3 CA_3 C_3 O_3 -104.9(8)
N_3 CA_3 C_3 N_4 -44.1(9)
CB_3 CA_3 C_3 N_4 74.0(8)
O_3 C_3 N_4 CA_4 -2.0(11)
CA_3 C_3 N_4 CA_4 179.2(7)
C_3 N_4 CA_4 CB1_4 67.0(9)
C_3 N_4 CA_4 C_4 -53.3(10)
C_3 N_4 CA_4 CB2_4 -170.2(8)
N_4 CA_4 C_4 O_4 137.1(7)
CB1_4 CA_4 C_4 O_4 15.5(10)
CB2_4 CA_4 C_4 O_4 -106.0(8)
N_4 CA_4 C_4 N_5 -46.6(8)
CB1_4 CA_4 C_4 N_5 -168.2(7)
CB2_4 CA_4 C_4 N_5 70.4(8)
O_4 C_4 N_5 CA_5 1.0(9)
CA_4 C_4 N_5 CA_5 -175.3(6)
C_4 N_5 CA_5 C_5 -68.5(8)
C_4 N_5 CA_5 CB_5 167.7(6)
N_5 CA_5 C_5 O_5 140.1(7)
CB_5 CA_5 C_5 O_5 -96.2(8)
N_5 CA_5 C_5 N_6 -40.1(9)
CB_5 CA_5 C_5 N_6 83.6(7)
O_5 C_5 N_6 CA_6 -3.2(11)
CA_5 C_5 N_6 CA_6 177.0(6)
C_5 N_6 CA_6 CB2_6 68.8(8)
C_5 N_6 CA_6 C_6 -54.5(8)
C_5 N_6 CA_6 CB1_6 -170.8(6)
CB2_6 CA_6 C_6 O_6 11.5(8)
N_6 CA_6 C_6 O_6 134.6(5)
CB1_6 CA_6 C_6 O_6 -109.9(6)
CB2_6 CA_6 C_6 N_7 -171.0(5)
N_6 CA_6 C_6 N_7 -47.9(6)
CB1_6 CA_6 C_6 N_7 67.6(6)
O_6 C_6 N_7 CA_7 2.5(7)
CA_6 C_6 N_7 CA_7 -175.1(4)
C_6 N_7 CA_7 C_7 -67.3(6)
C_6 N_7 CA_7 CB_7 169.6(5)
N_7 CA_7 C_7 O_7 138.7(6)
CB_7 CA_7 C_7 O_7 -98.8(6)
N_7 CA_7 C_7 N_8 -44.0(7)
CB_7 CA_7 C_7 N_8 78.5(6)
O_7 C_7 N_8 CA_8 -4.2(8)
CA_7 C_7 N_8 CA_8 178.6(5)
C_7 N_8 CA_8 C_8 -58.8(7)
C_7 N_8 CA_8 CB_8 178.4(5)
N_8 CA_8 CB_8 CG_8 -68.0(6)
C_8 CA_8 CB_8 CG_8 167.5(4)
CA_8 CB_8 CG_8 CD_8 -169.7(6)
CA_8 CB_8 CG_8 CD_8 167.4(6)
CB_8 CG_8 CD_8 OE1_8 145.2(9)
CB_8 CG_8 CD_8 NE2_8 -35.1(10)
CB_8 CG_8 CD_8 OE1_8 -40.6(14)
CB_8 CG_8 CD_8 NE2_8 143.1(11)
N_8 CA_8 C_8 O_8 138.1(5)
CB_8 CA_8 C_8 O_8 -98.5(6)
N_8 CA_8 C_8 N_9 -44.9(6)
CB_8 CA_8 C_8 N_9 78.6(6)
O_8 C_8 N_9 CA_9 -3.0(8)
CA_8 C_8 N_9 CA_9 -179.9(4)
C_8 N_9 CA_9 C_9 -55.4(6)
C_8 N_9 CA_9 CB2_9 66.3(6)
C_8 N_9 CA_9 CB1_9 -172.5(5)
N_9 CA_9 C_9 O_9 130.2(5)
CB2_9 CA_9 C_9 O_9 8.0(8)
CB1_9 CA_9 C_9 O_9 -112.2(6)
N_9 CA_9 C_9 N_10 -50.2(6)
CB2_9 CA_9 C_9 N_10 -172.4(5)
CB1_9 CA_9 C_9 N_10 67.4(6)
O_9 C_9 N_10 CA_10 1.6(8)
CA_9 C_9 N_10 CA_10 -178.0(5)
C_9 N_10 CA_10 C_10 -58.5(6)
C_9 N_10 CA_10 CB_10 174.6(5)
N_10 CA_10 CB_10 CG2_10 164.6(5)
C_10 CA_10 CB_10 CG2_10 38.0(6)
N_10 CA_10 CB_10 CG1_10 -73.3(5)
C_10 CA_10 CB_10 CG1_10 160.1(5)
N_10 CA_10 C_10 O_10 132.0(5)
CB_10 CA_10 C_10 O_10 -103.1(6)
N_10 CA_10 C_10 N_11 -49.7(6)
CB_10 CA_10 C_10 N_11 75.3(6)
O_10 C_10 N_11 CA_11 0.1(8)
CA_10 C_10 N_11 CA_11 -178.2(5)
C_10 N_11 CA_11 CB1_11 -172.2(5)
C_10 N_11 CA_11 CB2_11 66.5(7)
C_10 N_11 CA_11 C_11 -55.3(7)
N_11 CA_11 C_11 O_11 139.1(6)
CB1_11 CA_11 C_11 O_11 -103.1(7)
CB2_11 CA_11 C_11 O_11 16.2(9)
N_11 CA_11 C_11 N_12 -46.9(8)
CB1_11 CA_11 C_11 N_12 71.0(6)
CB2_11 CA_11 C_11 N_12 -169.7(6)
O_11 C_11 N_12 CA_12 -1.6(9)
CA_11 C_11 N_12 CA_12 -175.7(5)
C_11 N_12 CA_12 C_12 -71.5(7)
N_12 CA_12 C_12 O_12 140.3(5)
N_12 CA_12 C_12 N_13 -39.7(6)
O_12 C_12 N_13 CA_13 -0.3(8)
CA_12 C_12 N_13 CA_13 179.7(5)
C_12 N_13 CA_13 CB_13 174.2(5)
C_12 N_13 CA_13 C_13 -62.1(6)
N_13 CA_13 CB_13 CG_13 -72.2(6)
C_13 CA_13 CB_13 CG_13 163.5(5)
CA_13 CB_13 CG_13 CD2_13 -72.5(7)
CA_13 CB_13 CG_13 CD1_13 166.3(5)
N_13 CA_13 C_13 O_13 139.3(5)
CB_13 CA_13 C_13 O_13 -96.9(6)
N_13 CA_13 C_13 N_14 -44.3(7)
CB_13 CA_13 C_13 N_14 79.5(7)
O_13 C_13 N_14 CA_14 -7.5(10)
CA_13 C_13 N_14 CA_14 176.3(5)
C_13 N_14 CA_14 C_14 -51.4(8)
C_13 N_14 CA_14 CB1_14 -169.1(6)
C_13 N_14 CA_14 CB2_14 70.5(7)
N_14 CA_14 C_14 N1_14 124.7(6)
CB1_14 CA_14 C_14 N1_14 -120.4(6)
CB2_14 CA_14 C_14 N1_14 3.9(8)
N_14 CA_14 C_14 C1_14 -50.1(9)
CB1_14 CA_14 C_14 C1_14 64.8(8)
CB2_14 CA_14 C_14 C1_14 -170.9(6)
N1_14 C_14 C1_14 N_15 -1.8(7)
CA_14 C_14 C1_14 N_15 173.5(6)
C1_14 C_14 N1_14 N2_14 2.1(7)
CA_14 C_14 N1_14 N2_14 -173.5(5)
C_14 N1_14 N2_14 N_15 -1.4(6)
C_14 C1_14 N_15 N2_14 0.9(6)
C_14 C1_14 N_15 CA_15 -165.8(6)
N1_14 N2_14 N_15 C1_14 0.3(6)
N1_14 N2_14 N_15 CA_15 168.7(5)
C1_14 N_15 CA_15 CB1_15 -14.4(8)
N2_14 N_15 CA_15 CB1_15 179.7(5)
C1_14 N_15 CA_15 CB2_15 -136.0(6)
N2_14 N_15 CA_15 CB2_15 58.2(6)
C1_14 N_15 CA_15 C_15 106.0(6)
N2_14 N_15 CA_15 C_15 -59.8(6)
N_15 CA_15 C_15 O_15 115.0(5)
CB1_15 CA_15 C_15 O_15 -126.4(6)
CB2_15 CA_15 C_15 O_15 -1.5(7)
N_15 CA_15 C_15 N_16 -64.0(5)
CB1_15 CA_15 C_15 N_16 54.6(6)
CB2_15 CA_15 C_15 N_16 179.5(5)
O_15 C_15 N_16 CA_16 -3.3(8)
CA_15 C_15 N_16 CA_16 175.7(4)
C_15 N_16 CA_16 CB_16 173.4(4)
C_15 N_16 CA_16 C_16 -60.5(6)
N_16 CA_16 CB_16 CG2_16 171.0(4)
C_16 CA_16 CB_16 CG2_16 45.9(5)
N_16 CA_16 CB_16 CG1_16 -65.6(5)
C_16 CA_16 CB_16 CG1_16 169.4(4)
N_16 CA_16 C_16 O_16 125.5(5)
CB_16 CA_16 C_16 O_16 -109.8(5)
N_16 CA_16 C_16 N_17 -55.3(6)
CB_16 CA_16 C_16 N_17 69.4(6)
O_16 C_16 N_17 CA_17 5.1(7)
CA_16 C_16 N_17 CA_17 -174.0(4)
C_16 N_17 CA_17 CB1_17 68.5(6)
C_16 N_17 CA_17 CB2_17 -170.2(4)
C_16 N_17 CA_17 C_17 -55.3(6)
N_17 CA_17 C_17 O_17 134.3(5)
CB1_17 CA_17 C_17 O_17 11.2(7)
CB2_17 CA_17 C_17 O_17 -110.0(5)
N_17 CA_17 C_17 N_18 -49.6(5)
CB1_17 CA_17 C_17 N_18 -172.7(4)
CB2_17 CA_17 C_17 N_18 66.1(6)
O_17 C_17 N_18 CA_18 2.4(7)
CA_17 C_17 N_18 CA_18 -173.6(4)
C_17 N_18 CA_18 CB1_18 -170.9(4)
C_17 N_18 CA_18 CB2_18 66.9(6)
C_17 N_18 CA_18 C_18 -54.8(6)
N_18 CA_18 C_18 O_18 139.0(5)
CB1_18 CA_18 C_18 O_18 -103.6(6)
CB2_18 CA_18 C_18 O_18 16.9(7)
N_18 CA_18 C_18 N_19 -46.3(6)
CB1_18 CA_18 C_18 N_19 71.2(5)
CB2_18 CA_18 C_18 N_19 -168.4(5)
O_18 C_18 N_19 CA_19 2.3(8)
CA_18 C_18 N_19 CA_19 -172.5(4)
C_18 N_19 CA_19 C_19 -76.9(6)
C_18 N_19 CA_19 CB_19 156.2(5)
N_19 CA_19 CB_19 CG_19 -65.6(5)
C_19 CA_19 CB_19 CG_19 166.7(4)
CA_19 CB_19 CG_19 CD_19 172.1(4)
CB_19 CG_19 CD_19 OE1_19 4.2(7)
CB_19 CG_19 CD_19 NE2_19 -174.7(5)
N_19 CA_19 C_19 O_19 152.6(5)
CB_19 CA_19 C_19 O_19 -81.9(6)
N_19 CA_19 C_19 N_20 -28.0(6)
CB_19 CA_19 C_19 N_20 97.5(5)
O_19 C_19 N_20 CA_20 -4.8(8)
CA_19 C_19 N_20 CA_20 175.8(4)
C_19 N_20 CA_20 CB_20 155.5(5)
C_19 N_20 CA_20 C_20 -80.2(6)
N_20 CA_20 CB_20 CG_20 -61.8(6)
C_20 CA_20 CB_20 CG_20 172.7(4)
CA_20 CB_20 CG_20 CD_20 -169.0(4)
CB_20 CG_20 CD_20 OE1_20 -77.4(7)
CB_20 CG_20 CD_20 NE2_20 99.6(6)
N_20 CA_20 C_20 O_20 153.8(5)
CB_20 CA_20 C_20 O_20 -81.1(6)
N_20 CA_20 C_20 N_21 -29.4(7)
CB_20 CA_20 C_20 N_21 95.8(6)
O_20 C_20 N_21 CA_21 2.8(9)
CA_20 C_20 N_21 CA_21 -174.0(5)
C_20 N_21 CA_21 CB_21 69.4(8)
C_20 N_21 CA_21 C_21 -165.4(5)
N_21 CA_21 C_21 O_21 69.4(7)
CB_21 CA_21 C_21 O_21 -166.6(6)
N_21 CA_21 CB_21 CG_21 -150.8(7)
C_21 CA_21 CB_21 CG_21 85.3(9)
CA_21 CB_21 CG_21 CD1_21 -110.7(11)
CA_21 CB_21 CG_21 CD2_21 68.6(12)
CD2_21 CG_21 CD1_21 CE1_21 4.4(19)
CB_21 CG_21 CD1_21 CE1_21 -176.1(10)
CD1_21 CG_21 CD2_21 CE2_21 -4(2)
CB_21 CG_21 CD2_21 CE2_21 176.6(13)
CG_21 CD1_21 CE1_21 CZ_21 -6(2)
CG_21 CD2_21 CE2_21 CZ_21 5(3)
CD1_21 CE1_21 CZ_21 CE2_21 7(2)
CD2_21 CE2_21 CZ_21 CE1_21 -7(3)
O_22 C_22 N_23 CA_23 0.1(11)
CH3_22 C_22 N_23 CA_23 -178.3(6)
C_22 N_23 CA_23 CB1_23 71.4(8)
C_22 N_23 CA_23 C_23 -50.1(8)
C_22 N_23 CA_23 CB2_23 -169.8(6)
N_23 CA_23 C_23 O_23 133.5(6)
CB1_23 CA_23 C_23 O_23 12.5(9)
CB2_23 CA_23 C_23 O_23 -105.8(7)
N_23 CA_23 C_23 N_24 -45.5(7)
CB1_23 CA_23 C_23 N_24 -166.5(7)
CB2_23 CA_23 C_23 N_24 75.1(8)
O_23 C_23 N_24 CD_24 173.7(7)
CA_23 C_23 N_24 CD_24 -7.3(10)
O_23 C_23 N_24 CA_24 1.7(10)
CA_23 C_23 N_24 CA_24 -179.3(6)
C_23 N_24 CA_24 C_24 -63.4(9)
CD_24 N_24 CA_24 C_24 123.1(6)
C_23 N_24 CA_24 CB_24 172.1(7)
CD_24 N_24 CA_24 CB_24 -1.4(9)
N_24 CA_24 CB_24 CG_24 -22.5(9)
C_24 CA_24 CB_24 CG_24 -146.1(7)
CA_24 CB_24 CG_24 CD_24 37.1(10)
C_23 N_24 CD_24 CG_24 -148.0(7)
CA_24 N_24 CD_24 CG_24 24.5(8)
CB_24 CG_24 CD_24 N_24 -36.9(9)
N_24 CA_24 C_24 O_24 137.6(7)
CB_24 CA_24 C_24 O_24 -103.8(8)
N_24 CA_24 C_24 N_25 -45.8(9)
CB_24 CA_24 C_24 N_25 72.8(8)
O_24 C_24 N_25 CA_25 -2.5(11)
CA_24 C_24 N_25 CA_25 -179.1(7)
C_24 N_25 CA_25 CB2_25 66.4(9)
C_24 N_25 CA_25 CB1_25 -170.7(8)
C_24 N_25 CA_25 C_25 -53.6(10)
N_25 CA_25 C_25 O_25 134.7(7)
CB2_25 CA_25 C_25 O_25 14.3(10)
CB1_25 CA_25 C_25 O_25 -107.5(8)
N_25 CA_25 C_25 N_26 -45.4(9)
CB2_25 CA_25 C_25 N_26 -165.8(7)
CB1_25 CA_25 C_25 N_26 72.5(8)
O_25 C_25 N_26 CA_26 2.4(9)
CA_25 C_25 N_26 CA_26 -177.6(6)
C_25 N_26 CA_26 CB_26 168.7(6)
C_25 N_26 CA_26 C_26 -67.6(8)
N_26 CA_26 C_26 O_26 140.6(6)
CB_26 CA_26 C_26 O_26 -95.5(7)
N_26 CA_26 C_26 N_27 -41.2(9)
CB_26 CA_26 C_26 N_27 82.7(7)
O_26 C_26 N_27 CA_27 -4.1(10)
CA_26 C_26 N_27 CA_27 177.7(6)
C_26 N_27 CA_27 CB1_27 69.2(8)
C_26 N_27 CA_27 CB2_27 -170.0(6)
C_26 N_27 CA_27 C_27 -54.8(8)
N_27 CA_27 C_27 O_27 134.6(5)
CB1_27 CA_27 C_27 O_27 10.3(8)
CB2_27 CA_27 C_27 O_27 -109.4(6)
N_27 CA_27 C_27 N_28 -46.4(6)
CB1_27 CA_27 C_27 N_28 -170.6(5)
CB2_27 CA_27 C_27 N_28 69.6(6)
O_27 C_27 N_28 CA_28 2.3(8)
CA_27 C_27 N_28 CA_28 -176.8(5)
C_27 N_28 CA_28 CB_28 170.2(5)
C_27 N_28 CA_28 C_28 -65.9(6)
N_28 CA_28 C_28 O_28 135.6(6)
CB_28 CA_28 C_28 O_28 -100.7(6)
N_28 CA_28 C_28 N_29 -43.6(7)
CB_28 CA_28 C_28 N_29 80.2(6)
O_28 C_28 N_29 CA_29 0.4(9)
CA_28 C_28 N_29 CA_29 179.5(5)
C_28 N_29 CA_29 C_29 -60.7(7)
C_28 N_29 CA_29 CB_29 179.7(5)
N_29 CA_29 CB_29 CG_29 -75(3)
C_29 CA_29 CB_29 CG_29 163(3)
N_29 CA_29 CB_29 CG_29 -66.6(9)
C_29 CA_29 CB_29 CG_29 171.4(7)
CA_29 CB_29 CG_29 CD_29 169.8(6)
CB_29 CG_29 CD_29 OE1_29 -44.3(11)
CB_29 CG_29 CD_29 NE2_29 140.1(9)
CA_29 CB_29 CG_29 CD_29 -176(5)
CB_29 CG_29 CD_29 OE1_29 149(5)
CB_29 CG_29 CD_29 NE2_29 -22(7)
N_29 CA_29 C_29 O_29 137.9(5)
CB_29 CA_29 C_29 O_29 -100.8(6)
N_29 CA_29 C_29 N_30 -45.1(6)
CB_29 CA_29 C_29 N_30 76.3(6)
O_29 C_29 N_30 CA_30 -2.2(8)
CA_29 C_29 N_30 CA_30 -179.1(4)
C_29 N_30 CA_30 CB1_30 -172.3(5)
C_29 N_30 CA_30 CB2_30 65.5(6)
C_29 N_30 CA_30 C_30 -54.5(6)
N_30 CA_30 C_30 O_30 130.9(5)
CB1_30 CA_30 C_30 O_30 -110.4(6)
CB2_30 CA_30 C_30 O_30 10.4(8)
N_30 CA_30 C_30 N_31 -51.0(6)
CB1_30 CA_30 C_30 N_31 67.7(6)
CB2_30 CA_30 C_30 N_31 -171.6(5)
O_30 C_30 N_31 CA_31 0.0(8)
CA_30 C_30 N_31 CA_31 -178.1(5)
C_30 N_31 CA_31 C_31 -59.0(6)
C_30 N_31 CA_31 CB_31 175.2(5)
N_31 CA_31 CB_31 CG1_31 -71.7(5)
C_31 CA_31 CB_31 CG1_31 163.2(5)
N_31 CA_31 CB_31 CG2_31 164.9(5)
C_31 CA_31 CB_31 CG2_31 39.7(6)
N_31 CA_31 C_31 O_31 132.3(5)
CB_31 CA_31 C_31 O_31 -104.3(5)
N_31 CA_31 C_31 N_32 -49.3(6)
CB_31 CA_31 C_31 N_32 74.1(6)
O_31 C_31 N_32 CA_32 0.9(8)
CA_31 C_31 N_32 CA_32 -177.5(5)
C_31 N_32 CA_32 CB1_32 -172.8(5)
C_31 N_32 CA_32 CB2_32 65.0(7)
C_31 N_32 CA_32 C_32 -55.9(7)
N_32 CA_32 C_32 O_32 136.4(6)
CB1_32 CA_32 C_32 O_32 -106.2(7)
CB2_32 CA_32 C_32 O_32 15.0(9)
N_32 CA_32 C_32 N_33 -45.9(7)
CB1_32 CA_32 C_32 N_33 71.5(7)
CB2_32 CA_32 C_32 N_33 -167.3(6)
O_32 C_32 N_33 CA_33 1.6(9)
CA_32 C_32 N_33 CA_33 -176.2(5)
C_32 N_33 CA_33 C_33 -70.0(7)
N_33 CA_33 C_33 O_33 140.1(5)
N_33 CA_33 C_33 N_34 -42.1(7)
O_33 C_33 N_34 CA_34 -1.0(8)
CA_33 C_33 N_34 CA_34 -178.9(5)
C_33 N_34 CA_34 C_34 -63.7(6)
C_33 N_34 CA_34 CB_34 173.1(5)
N_34 CA_34 CB_34 CG_34 -72.3(6)
C_34 CA_34 CB_34 CG_34 163.2(5)
CA_34 CB_34 CG_34 CD2_34 -73.5(7)
CA_34 CB_34 CG_34 CD1_34 165.3(5)
N_34 CA_34 C_34 O_34 139.5(5)
CB_34 CA_34 C_34 O_34 -97.5(6)
N_34 CA_34 C_34 N_35 -41.6(7)
CB_34 CA_34 C_34 N_35 81.3(6)
O_34 C_34 N_35 CA_35 -6.5(10)
CA_34 C_34 N_35 CA_35 174.7(5)
C_34 N_35 CA_35 C_35 -52.5(8)
C_34 N_35 CA_35 CB1_35 -170.2(6)
C_34 N_35 CA_35 CB2_35 68.6(7)
N_35 CA_35 C_35 N1_35 125.1(6)
CB1_35 CA_35 C_35 N1_35 -119.2(6)
CB2_35 CA_35 C_35 N1_35 4.3(9)
N_35 CA_35 C_35 C1_35 -49.2(9)
CB1_35 CA_35 C_35 C1_35 66.5(8)
CB2_35 CA_35 C_35 C1_35 -170.0(6)
N1_35 C_35 C1_35 N_36 -1.8(7)
CA_35 C_35 C1_35 N_36 173.2(6)
C1_35 C_35 N1_35 N2_35 2.2(7)
CA_35 C_35 N1_35 N2_35 -173.1(5)
C_35 N1_35 N2_35 N_36 -1.6(6)
C_35 C1_35 N_36 N2_35 0.8(6)
C_35 C1_35 N_36 CA_36 -165.6(6)
N1_35 N2_35 N_36 C1_35 0.4(6)
N1_35 N2_35 N_36 CA_36 168.8(5)
C1_35 N_36 CA_36 CB1_36 -136.1(6)
N2_35 N_36 CA_36 CB1_36 58.1(6)
C1_35 N_36 CA_36 CB2_36 -14.6(8)
N2_35 N_36 CA_36 CB2_36 179.7(5)
C1_35 N_36 CA_36 C_36 105.6(6)
N2_35 N_36 CA_36 C_36 -60.1(6)
N_36 CA_36 C_36 O_36 115.6(5)
CB1_36 CA_36 C_36 O_36 -1.4(7)
CB2_36 CA_36 C_36 O_36 -125.7(6)
N_36 CA_36 C_36 N_37 -63.5(5)
CB1_36 CA_36 C_36 N_37 179.6(5)
CB2_36 CA_36 C_36 N_37 55.3(7)
O_36 C_36 N_37 CA_37 -3.7(8)
CA_36 C_36 N_37 CA_37 175.3(4)
C_36 N_37 CA_37 C_37 -61.4(6)
C_36 N_37 CA_37 CB_37 173.2(4)
N_37 CA_37 CB_37 CG1_37 171.7(4)
C_37 CA_37 CB_37 CG1_37 46.9(5)
N_37 CA_37 CB_37 CG2_37 -64.7(5)
C_37 CA_37 CB_37 CG2_37 170.5(4)
N_37 CA_37 C_37 O_37 126.1(5)
CB_37 CA_37 C_37 O_37 -109.6(5)
N_37 CA_37 C_37 N_38 -55.0(6)
CB_37 CA_37 C_37 N_38 69.3(6)
O_37 C_37 N_38 CA_38 3.7(8)
CA_37 C_37 N_38 CA_38 -175.2(4)
C_37 N_38 CA_38 CB2_38 68.9(6)
C_37 N_38 CA_38 CB1_38 -170.0(4)
C_37 N_38 CA_38 C_38 -53.8(6)
N_38 CA_38 C_38 O_38 133.2(5)
CB2_38 CA_38 C_38 O_38 10.9(6)
CB1_38 CA_38 C_38 O_38 -109.7(5)
N_38 CA_38 C_38 N_39 -49.7(5)
CB2_38 CA_38 C_38 N_39 -172.0(4)
CB1_38 CA_38 C_38 N_39 67.4(5)
O_38 C_38 N_39 CA_39 2.9(7)
CA_38 C_38 N_39 CA_39 -174.2(4)
C_38 N_39 CA_39 CB2_39 -171.3(5)
C_38 N_39 CA_39 CB1_39 66.0(6)
C_38 N_39 CA_39 C_39 -54.5(6)
N_39 CA_39 C_39 O_39 138.7(5)
CB2_39 CA_39 C_39 O_39 -103.7(6)
CB1_39 CA_39 C_39 O_39 18.0(8)
N_39 CA_39 C_39 N_40 -47.1(6)
CB2_39 CA_39 C_39 N_40 70.5(6)
CB1_39 CA_39 C_39 N_40 -167.8(5)
O_39 C_39 N_40 CA_40 2.9(8)
CA_39 C_39 N_40 CA_40 -171.4(5)
C_39 N_40 CA_40 C_40 -77.7(6)
C_39 N_40 CA_40 CB_40 156.1(5)
N_40 CA_40 CB_40 CG_40 -66.0(5)
C_40 CA_40 CB_40 CG_40 167.2(4)
CA_40 CB_40 CG_40 CD_40 172.6(4)
CB_40 CG_40 CD_40 OE1_40 4.9(7)
CB_40 CG_40 CD_40 NE2_40 -175.8(5)
N_40 CA_40 C_40 O_40 153.7(4)
CB_40 CA_40 C_40 O_40 -82.0(5)
N_40 CA_40 C_40 N_41 -26.5(6)
CB_40 CA_40 C_40 N_41 97.8(5)
O_40 C_40 N_41 CA_41 -4.8(7)
CA_40 C_40 N_41 CA_41 175.4(4)
C_40 N_41 CA_41 CB_41 154.5(5)
C_40 N_41 CA_41 C_41 -82.2(6)
N_41 CA_41 CB_41 CG_41 -62.2(6)
C_41 CA_41 CB_41 CG_41 172.5(4)
CA_41 CB_41 CG_41 CD_41 -168.6(4)
CB_41 CG_41 CD_41 OE1_41 -78.1(7)
CB_41 CG_41 CD_41 NE2_41 100.6(6)
N_41 CA_41 C_41 O_41 155.3(5)
CB_41 CA_41 C_41 O_41 -80.8(6)
N_41 CA_41 C_41 N_42 -27.4(7)
CB_41 CA_41 C_41 N_42 96.5(6)
O_41 C_41 N_42 CA_42 13(2)
CA_41 C_41 N_42 CA_42 -164.5(18)
O_41 C_41 N_42 CA_42 -0.2(15)
CA_41 C_41 N_42 CA_42 -177.5(12)
O_42 C_42 CA_42 N_42 61(4)
O_42 C_42 CA_42 CB_42 171(3)
C_41 N_42 CA_42 C_42 -165.0(19)
C_41 N_42 CA_42 CB_42 83.3(19)
C_42 CA_42 CB_42 CG_42 64(3)
N_42 CA_42 CB_42 CG_42 -178.6(15)
CA_42 CB_42 CG_42 CD1_42 -143.0(18)
CA_42 CB_42 CG_42 CD2_42 42(2)
CD2_42 CG_42 CD1_42 CE1_42 -3(2)
CB_42 CG_42 CD1_42 CE1_42 -178.1(16)
CD1_42 CG_42 CD2_42 CE2_42 1(3)
CB_42 CG_42 CD2_42 CE2_42 176.5(19)
CG_42 CD1_42 CE1_42 CZ_42 4(3)
CG_42 CD2_42 CE2_42 CZ_42 -1(4)
CD2_42 CE2_42 CZ_42 CE1_42 2(4)
CD1_42 CE1_42 CZ_42 CE2_42 -4(3)
C_41 N_42 CA_42 CB_42 45(4)
C_41 N_42 CA_42 C_42 -166(2)
O_42 C_42 CA_42 CB_42 -144(4)
O_42 C_42 CA_42 N_42 68(5)
N_42 CA_42 CB_42 CG_42 -144(3)
C_42 CA_42 CB_42 CG_42 72(4)
CA_42 CB_42 CG_42 CD2_42 80(4)
CA_42 CB_42 CG_42 CD1_42 -98(4)
CD2_42 CG_42 CD1_42 CE1_42 0(4)
CB_42 CG_42 CD1_42 CE1_42 178(3)
CG_42 CD1_42 CE1_42 CZ_42 4(6)
CD1_42 CE1_42 CZ_42 CE2_42 -4(6)
CE1_42 CZ_42 CE2_42 CD2_42 1(4)
CD1_42 CG_42 CD2_42 CE2_42 -3(3)
CB_42 CG_42 CD2_42 CE2_42 179(2)
CZ_42 CE2_42 CD2_42 CG_42 3(4)
